data_4130269
loop_
_publ_author_name
'He, Xin'
'Wang, Yuechao'
'Jiang, Hong'
'Zhao, Liang'

_publ_section_title
;
 Structurally Well-Defined Sigmoidal Gold Clusters: Probing the
 Correlation between Metal Atom Arrangement and Chiroptical Response.
;
_journal_issue 17
_journal_name_full 'Journal of the American Chemical Society'
_journal_page_first 5634
_journal_page_last 5643
_journal_paper_doi 10.1021/jacs.6b01658
_journal_volume 138
_journal_year 2016
_chemical_formula_sum 'C118 H96 Ag2 Au6 B4 F16 N8 P6'
_chemical_formula_weight 3556.63
_space_group_IT_number 15
_space_group_name_Hall '-C 2yc'
_space_group_name_H-M_alt 'C 1 2/c 1'
_symmetry_cell_setting monoclinic
_symmetry_space_group_name_H-M 'C 1 2/c 1'
_atom_sites_solution_hydrogens geom
_atom_sites_solution_primary direct
_atom_sites_solution_secondary difmap
_audit_creation_method SHELXL-97
_cell_angle_alpha 90.00
_cell_angle_beta 114.67(3)
_cell_angle_gamma 90.00
_cell_formula_units_Z 16
_cell_length_a 59.465(12)
_cell_length_b 21.294(4)
_cell_length_c 47.960(10)
_cell_measurement_reflns_used 67466
_cell_measurement_temperature 173.1500
_cell_measurement_theta_max 28.6132
_cell_measurement_theta_min 0.7537
_cell_volume 55186(2)
_computing_structure_refinement 'SHELXL-97 (Sheldrick, 1997)'
_computing_structure_solution 'SHELXS-97 (Sheldrick, 1990)'
_diffrn_ambient_temperature 173.1500
_diffrn_measured_fraction_theta_full 0.996
_diffrn_measured_fraction_theta_max 0.971
_diffrn_measurement_device_type Saturn724+
_diffrn_radiation_monochromator Confocal
_diffrn_radiation_source 'Rotating Anode'
_diffrn_radiation_type MoK\a
_diffrn_radiation_wavelength 0.71073
_diffrn_reflns_av_R_equivalents 0.1145
_diffrn_reflns_av_sigmaI/netI 0.1041
_diffrn_reflns_limit_h_max 76
_diffrn_reflns_limit_h_min -77
_diffrn_reflns_limit_k_max 27
_diffrn_reflns_limit_k_min -27
_diffrn_reflns_limit_l_max 61
_diffrn_reflns_limit_l_min -62
_diffrn_reflns_number 187082
_diffrn_reflns_theta_full 26.00
_diffrn_reflns_theta_max 27.47
_diffrn_reflns_theta_min 0.92
_exptl_absorpt_coefficient_mu 6.767
_exptl_absorpt_correction_T_max 1.0000
_exptl_absorpt_correction_T_min 0.23096
_exptl_absorpt_correction_type multi-scan
_exptl_crystal_colour Yellow
_exptl_crystal_density_diffrn 1.712
_exptl_crystal_density_method 'not measured'
_exptl_crystal_description Plate
_exptl_crystal_F_000 26912
_exptl_crystal_size_max 0.3500
_exptl_crystal_size_mid 0.3000
_exptl_crystal_size_min 0.0500
_refine_diff_density_max 2.496
_refine_diff_density_min -3.080
_refine_diff_density_rms 0.282
_refine_ls_extinction_method none
_refine_ls_goodness_of_fit_ref 1.051
_refine_ls_hydrogen_treatment constr
_refine_ls_matrix_type full
_refine_ls_number_parameters 2787
_refine_ls_number_reflns 61363
_refine_ls_number_restraints 270
_refine_ls_restrained_S_all 1.051
_refine_ls_R_factor_all 0.1020
_refine_ls_R_factor_gt 0.0814
_refine_ls_shift/su_max 0.002
_refine_ls_shift/su_mean 0.000
_refine_ls_structure_factor_coef Fsqd
_refine_ls_weighting_details 'calc w=1/[\s^2^(Fo^2^)+(0.1052P)^2^+626.8209P] where P=(Fo^2^+2Fc^2^)/3'
_refine_ls_weighting_scheme calc
_refine_ls_wR_factor_gt 0.2119
_refine_ls_wR_factor_ref 0.2287
_reflns_number_gt 47316
_reflns_number_total 61363
_reflns_threshold_expression >2sigma(I)
_cod_data_source_file ja6b01658_si_002.cif
_cod_data_source_block Complex5
_cod_original_cell_volume 55183(19)
_cod_original_sg_symbol_H-M C2/c
_cod_database_code 4130269

loop_
_symmetry_equiv_pos_as_xyz
'x, y, z'
'-x, y, -z+1/2'
'x+1/2, y+1/2, z'
'-x+1/2, y+1/2, -z+1/2'
'-x, -y, -z'
'x, -y, z-1/2'
'-x+1/2, -y+1/2, -z'
'x+1/2, -y+1/2, z-1/2'

loop_
_atom_site_label
_atom_site_type_symbol
_atom_site_fract_x
_atom_site_fract_y
_atom_site_fract_z
_atom_site_U_iso_or_equiv
_atom_site_adp_type
_atom_site_occupancy
_atom_site_symmetry_multiplicity
_atom_site_calc_flag
_atom_site_refinement_flags
_atom_site_disorder_assembly
_atom_site_disorder_group
Au1 Au 0.046929(8) 0.13176(2) 0.417800(11) 0.04014(11) Uani 1 1 d . . .
Au2 Au 0.083742(8) 0.03452(2) 0.457077(11) 0.04213(11) Uani 1 1 d . . .
Au3 Au 0.088069(8) 0.08124(2) 0.401060(10) 0.03658(10) Uani 1 1 d . . .
Au4 Au 0.097107(8) 0.22186(2) 0.387598(10) 0.03872(11) Uani 1 1 d . . .
Au5 Au 0.131342(9) 0.30329(3) 0.437285(12) 0.04700(12) Uani 1 1 d . . .
Au6 Au 0.152995(9) 0.19757(3) 0.410469(12) 0.04730(13) Uani 1 1 d . . .
Ag1 Ag 0.045940(17) 0.00437(5) 0.39683(2) 0.0470(2) Uani 1 1 d . . .
Ag2 Ag 0.133890(19) 0.31629(6) 0.37915(3) 0.0581(3) Uani 1 1 d . . .
P1 P 0.00534(5) 0.12972(19) 0.39435(8) 0.0461(8) Uani 1 1 d . . .
P2 P 0.07841(7) -0.06480(19) 0.46897(9) 0.0530(9) Uani 1 1 d . . .
P3 P 0.09443(6) 0.02185(16) 0.36650(7) 0.0393(7) Uani 1 1 d . . .
P4 P 0.06825(5) 0.26681(16) 0.34520(7) 0.0392(7) Uani 1 1 d . . .
P5 P 0.13449(8) 0.4090(2) 0.44176(10) 0.0596(10) Uani 1 1 d . . .
P6 P 0.18126(6) 0.2016(2) 0.39073(8) 0.0505(8) Uani 1 1 d . . .
N1 N 0.08496(16) 0.1219(5) 0.4388(2) 0.044(2) Uani 1 1 d . . .
N2 N 0.12809(17) 0.2060(5) 0.4300(2) 0.041(2) Uani 1 1 d . . .
N3 N 0.00738(19) 0.0372(6) 0.3582(2) 0.049(3) Uani 1 1 d . . .
N4 N 0.0311(2) -0.0611(6) 0.4253(3) 0.058(3) Uani 1 1 d . . .
N5 N 0.0612(2) -0.0640(6) 0.3698(3) 0.052(3) Uani 1 1 d . . .
N6 N 0.1049(2) 0.3000(6) 0.3287(3) 0.053(3) Uani 1 1 d . . .
N7 N 0.1220(2) 0.4235(7) 0.3818(3) 0.063(4) Uani 1 1 d . . .
N8 N 0.1769(2) 0.3248(7) 0.3907(3) 0.068(4) Uani 1 1 d . . .
C1 C 0.10213(19) 0.1716(5) 0.4554(2) 0.031(2) Uani 1 1 d . . .
H119 H 0.0946 0.2120 0.4466 0.037 Uiso 1 1 calc R . .
C2 C 0.1272(2) 0.1664(7) 0.4530(3) 0.042(3) Uani 1 1 d . . .
H120 H 0.1282 0.1233 0.4464 0.050 Uiso 1 1 calc R . .
C3 C 0.1081(2) 0.1715(7) 0.4908(3) 0.047(3) Uani 1 1 d . . .
H121 H 0.0930 0.1707 0.4943 0.057 Uiso 1 1 calc R . .
C4 C 0.1490(2) 0.1750(8) 0.4841(3) 0.056(4) Uani 1 1 d . . .
H122 H 0.1648 0.1763 0.4822 0.067 Uiso 1 1 calc R . .
C5 C 0.1253(3) 0.1154(7) 0.5063(3) 0.051(3) Uani 1 1 d . . .
C6 C 0.1215(3) 0.0673(7) 0.5225(3) 0.054(3) Uani 1 1 d . . .
H127 H 0.1066 0.0641 0.5243 0.065 Uiso 1 1 calc R . .
C7 C 0.1395(3) 0.0236(9) 0.5361(3) 0.068(5) Uani 1 1 d . . .
H126 H 0.1368 -0.0084 0.5475 0.081 Uiso 1 1 calc R . .
C8 C 0.1611(3) 0.0256(9) 0.5336(4) 0.071(5) Uani 1 1 d . . .
H125 H 0.1731 -0.0046 0.5435 0.085 Uiso 1 1 calc R . .
C9 C 0.1662(3) 0.0727(8) 0.5161(4) 0.066(4) Uani 1 1 d . . .
H124 H 0.1808 0.0730 0.5134 0.079 Uiso 1 1 calc R . .
C10 C 0.1477(2) 0.1193(7) 0.5030(3) 0.054(3) Uani 1 1 d . . .
C11 C 0.1452(2) 0.2324(8) 0.4993(3) 0.054(3) Uani 1 1 d . . .
C12 C 0.1606(3) 0.2862(8) 0.5099(3) 0.073(6) Uani 1 1 d . . .
H130 H 0.1750 0.2890 0.5067 0.088 Uiso 1 1 calc R . .
C13 C 0.1546(4) 0.3341(9) 0.5247(4) 0.081(6) Uani 1 1 d . . .
H131 H 0.1655 0.3674 0.5331 0.097 Uiso 1 1 calc R . .
C14 C 0.1330(4) 0.3319(9) 0.5266(4) 0.089(6) Uani 1 1 d . . .
H132 H 0.1284 0.3663 0.5351 0.107 Uiso 1 1 calc R . .
C15 C 0.1167(4) 0.2814(8) 0.5168(4) 0.071(5) Uani 1 1 d . . .
H133 H 0.1021 0.2812 0.5196 0.086 Uiso 1 1 calc R . .
C16 C 0.1228(3) 0.2317(6) 0.5028(3) 0.048(3) Uani 1 1 d . . .
C17 C -0.0067(2) 0.0837(8) 0.3586(3) 0.053(4) Uani 1 1 d . . .
C18 C -0.0302(2) 0.0985(8) 0.3351(3) 0.051(3) Uani 1 1 d . . .
H136 H -0.0390 0.1339 0.3361 0.061 Uiso 1 1 calc R . .
C19 C -0.0390(2) 0.0584(9) 0.3110(3) 0.062(4) Uani 1 1 d . . .
H137 H -0.0548 0.0647 0.2956 0.074 Uiso 1 1 calc R . .
C20 C -0.0249(3) 0.0079(9) 0.3089(3) 0.065(4) Uani 1 1 d . . .
H138 H -0.0306 -0.0187 0.2920 0.078 Uiso 1 1 calc R . .
C21 C -0.0022(3) -0.0009(8) 0.3329(3) 0.056(4) Uani 1 1 d . . .
H139 H 0.0073 -0.0349 0.3319 0.067 Uiso 1 1 calc R . .
C22 C -0.0084(2) 0.0916(8) 0.4171(3) 0.057(4) Uani 1 1 d . . .
C23 C -0.0322(3) 0.0673(11) 0.4042(3) 0.081(6) Uani 1 1 d . . .
H145 H -0.0416 0.0710 0.3831 0.097 Uiso 1 1 calc R . .
C24 C -0.0419(4) 0.0383(11) 0.4216(5) 0.098(7) Uani 1 1 d . . .
H144 H -0.0583 0.0249 0.4129 0.118 Uiso 1 1 calc R . .
C25 C -0.0273(4) 0.0282(11) 0.4533(5) 0.105(8) Uani 1 1 d . . .
H143 H -0.0332 0.0046 0.4651 0.126 Uiso 1 1 calc R . .
C26 C -0.0045(4) 0.0536(10) 0.4658(4) 0.085(6) Uani 1 1 d . . .
H142 H 0.0047 0.0494 0.4869 0.102 Uiso 1 1 calc R . .
C27 C 0.0056(3) 0.0848(8) 0.4496(3) 0.059(4) Uani 1 1 d . . .
H141 H 0.0214 0.1017 0.4592 0.070 Uiso 1 1 calc R . .
C28 C -0.0092(3) 0.2042(8) 0.3843(3) 0.055(4) Uani 1 1 d . . .
C29 C -0.0039(4) 0.2435(10) 0.3651(5) 0.094(6) Uani 1 1 d U . .
H15B H 0.0065 0.2287 0.3565 0.112 Uiso 1 1 calc R . .
C30 C -0.0132(5) 0.3048(10) 0.3577(6) 0.108(7) Uani 1 1 d U . .
H15A H -0.0136 0.3251 0.3403 0.130 Uiso 1 1 calc R . .
C31 C -0.0223(6) 0.3354(12) 0.3783(6) 0.126(8) Uani 1 1 d U . .
H14C H -0.0243 0.3787 0.3779 0.152 Uiso 1 1 calc R . .
C32 C -0.0277(6) 0.2996(13) 0.3976(7) 0.143(10) Uani 1 1 d U . .
H14B H -0.0362 0.3163 0.4083 0.171 Uiso 1 1 calc R . .
C33 C -0.0202(5) 0.2359(13) 0.4015(5) 0.132(12) Uani 1 1 d . . .
H14A H -0.0227 0.2130 0.4165 0.158 Uiso 1 1 calc R . .
C34 C 0.0457(3) -0.0844(8) 0.4541(4) 0.066(4) Uani 1 1 d . . .
C35 C 0.0358(3) -0.1218(9) 0.4700(4) 0.080(6) Uani 1 1 d . . .
H153 H 0.0463 -0.1376 0.4891 0.096 Uiso 1 1 calc R . .
C36 C 0.0119(4) -0.1356(13) 0.4589(5) 0.109(9) Uani 1 1 d . . .
H154 H 0.0057 -0.1618 0.4695 0.131 Uiso 1 1 calc R . .
C37 C -0.0038(4) -0.1092(11) 0.4303(6) 0.104(8) Uani 1 1 d . . .
H155 H -0.0209 -0.1149 0.4223 0.125 Uiso 1 1 calc R . .
C38 C 0.0073(3) -0.0735(10) 0.4141(4) 0.079(6) Uani 1 1 d . . .
H156 H -0.0028 -0.0584 0.3947 0.095 Uiso 1 1 calc R . .
C39 C 0.0910(3) -0.0831(8) 0.5094(3) 0.059(4) Uani 1 1 d . . .
C40 C 0.1072(4) -0.1350(9) 0.5222(5) 0.088(6) Uani 1 1 d . . .
H158 H 0.1106 -0.1612 0.5089 0.106 Uiso 1 1 calc R . .
C41 C 0.1182(5) -0.1488(15) 0.5534(6) 0.122(9) Uani 1 1 d . . .
H159 H 0.1296 -0.1810 0.5618 0.146 Uiso 1 1 calc R . .
C42 C 0.1107(5) -0.1108(13) 0.5698(6) 0.111(8) Uani 1 1 d U . .
H160 H 0.1163 -0.1211 0.5905 0.133 Uiso 1 1 calc R . .
C43 C 0.0944(4) -0.0539(14) 0.5598(5) 0.111(9) Uani 1 1 d . . .
H161 H 0.0911 -0.0278 0.5732 0.133 Uiso 1 1 calc R . .
C44 C 0.0850(3) -0.0448(10) 0.5289(4) 0.076(5) Uani 1 1 d . . .
H162 H 0.0742 -0.0115 0.5205 0.091 Uiso 1 1 calc R . .
C45 C 0.0917(3) -0.1198(8) 0.4524(3) 0.063(4) Uani 1 1 d . . .
C46 C 0.1136(4) -0.1040(10) 0.4510(5) 0.093(6) Uani 1 1 d . . .
H164 H 0.1206 -0.0650 0.4582 0.112 Uiso 1 1 calc R . .
C47 C 0.1252(6) -0.1447(10) 0.4390(7) 0.127(9) Uani 1 1 d U . .
H165 H 0.1398 -0.1327 0.4376 0.152 Uiso 1 1 calc R . .
C48 C 0.1151(7) -0.2047(12) 0.4286(7) 0.133(9) Uani 1 1 d U . .
H166 H 0.1225 -0.2327 0.4201 0.160 Uiso 1 1 calc R . .
C49 C 0.0940(7) -0.2196(12) 0.4317(8) 0.152(14) Uani 1 1 d . . .
H167 H 0.0871 -0.2592 0.4253 0.182 Uiso 1 1 calc R . .
C50 C 0.0825(6) -0.1806(11) 0.4435(7) 0.126(10) Uani 1 1 d . . .
H168 H 0.0684 -0.1938 0.4458 0.152 Uiso 1 1 calc R . .
C51 C 0.0786(2) -0.0556(6) 0.3596(3) 0.045(3) Uani 1 1 d . . .
C52 C 0.0845(3) -0.1007(8) 0.3436(4) 0.076(5) Uani 1 1 d . . .
H170 H 0.0959 -0.0922 0.3356 0.091 Uiso 1 1 calc R . .
C53 C 0.0732(4) -0.1597(7) 0.3393(5) 0.083(6) Uani 1 1 d . . .
H171 H 0.0778 -0.1927 0.3300 0.100 Uiso 1 1 calc R . .
C54 C 0.0546(4) -0.1660(8) 0.3497(4) 0.071(5) Uani 1 1 d . . .
H172 H 0.0457 -0.2034 0.3460 0.085 Uiso 1 1 calc R . .
C55 C 0.0491(3) -0.1191(7) 0.3651(3) 0.056(3) Uani 1 1 d . . .
H173 H 0.0370 -0.1251 0.3724 0.068 Uiso 1 1 calc R . .
C56 C 0.1271(2) 0.0038(6) 0.3795(3) 0.047(3) Uani 1 1 d . . .
C57 C 0.1374(3) -0.0135(7) 0.3597(3) 0.052(3) Uani 1 1 d . . .
H185 H 0.1274 -0.0147 0.3387 0.063 Uiso 1 1 calc R . .
C58 C 0.1623(3) -0.0293(9) 0.3704(5) 0.079(5) Uani 1 1 d . . .
H184 H 0.1691 -0.0393 0.3566 0.095 Uiso 1 1 calc R . .
C59 C 0.1768(3) -0.0299(12) 0.4013(5) 0.103(7) Uani 1 1 d . . .
H183 H 0.1929 -0.0447 0.4085 0.123 Uiso 1 1 calc R . .
C60 C 0.1673(3) -0.0080(12) 0.4224(5) 0.108(8) Uani 1 1 d . . .
H182 H 0.1774 -0.0047 0.4433 0.129 Uiso 1 1 calc R . .
C61 C 0.1424(3) 0.0082(9) 0.4104(3) 0.067(4) Uani 1 1 d . . .
H181 H 0.1357 0.0224 0.4236 0.080 Uiso 1 1 calc R . .
C62 C 0.0857(2) 0.0539(6) 0.3286(3) 0.047(3) Uani 1 1 d . . .
C63 C 0.0991(3) 0.1061(7) 0.3258(3) 0.051(3) Uani 1 1 d . . .
H175 H 0.1125 0.1207 0.3431 0.061 Uiso 1 1 calc R . .
C64 C 0.0930(3) 0.1353(7) 0.2988(4) 0.061(4) Uani 1 1 d . . .
H176 H 0.1021 0.1694 0.2971 0.073 Uiso 1 1 calc R . .
C65 C 0.0720(3) 0.1124(8) 0.2725(3) 0.057(4) Uani 1 1 d . . .
H177 H 0.0677 0.1321 0.2536 0.069 Uiso 1 1 calc R . .
C66 C 0.0586(3) 0.0639(8) 0.2744(3) 0.060(4) Uani 1 1 d . . .
H178 H 0.0450 0.0504 0.2571 0.072 Uiso 1 1 calc R . .
C67 C 0.0651(2) 0.0330(7) 0.3027(3) 0.046(3) Uani 1 1 d . . .
H179 H 0.0559 -0.0011 0.3041 0.055 Uiso 1 1 calc R . .
C68 C 0.0809(2) 0.2853(6) 0.3173(3) 0.044(3) Uani 1 1 d . . .
C69 C 0.0664(2) 0.2830(7) 0.2860(3) 0.047(3) Uani 1 1 d . . .
H187 H 0.0498 0.2721 0.2787 0.056 Uiso 1 1 calc R . .
C70 C 0.0768(3) 0.2969(8) 0.2654(3) 0.059(4) Uani 1 1 d . . .
H188 H 0.0676 0.2961 0.2443 0.071 Uiso 1 1 calc R . .
C71 C 0.1009(3) 0.3115(10) 0.2782(4) 0.074(5) Uani 1 1 d . . .
H189 H 0.1085 0.3208 0.2653 0.088 Uiso 1 1 calc R . .
C72 C 0.1146(3) 0.3135(8) 0.3088(4) 0.068(4) Uani 1 1 d . . .
H190 H 0.1313 0.3246 0.3162 0.082 Uiso 1 1 calc R . .
C73 C 0.03937(19) 0.2257(6) 0.3231(3) 0.039(3) Uani 1 1 d . . .
C74 C 0.0389(2) 0.1628(7) 0.3233(3) 0.049(3) Uani 1 1 d . . .
H192 H 0.0526 0.1401 0.3364 0.058 Uiso 1 1 calc R . .
C75 C 0.0169(3) 0.1316(7) 0.3031(3) 0.055(4) Uani 1 1 d . . .
H193 H 0.0165 0.0880 0.3019 0.066 Uiso 1 1 calc R . .
C76 C -0.0035(2) 0.1658(9) 0.2855(3) 0.063(4) Uani 1 1 d . . .
H194 H -0.0177 0.1451 0.2725 0.076 Uiso 1 1 calc R . .
C77 C -0.0033(3) 0.2285(9) 0.2867(4) 0.070(4) Uani 1 1 d . . .
H195 H -0.0176 0.2508 0.2750 0.084 Uiso 1 1 calc R . .
C78 C 0.0184(2) 0.2611(7) 0.3057(3) 0.049(3) Uani 1 1 d . . .
H196 H 0.0188 0.3048 0.3066 0.059 Uiso 1 1 calc R . .
C79 C 0.0591(2) 0.3422(6) 0.3558(3) 0.044(3) Uani 1 1 d . . .
C80 C 0.0544(3) 0.3951(8) 0.3390(3) 0.065(4) Uani 1 1 d . . .
H198 H 0.0575 0.3949 0.3215 0.079 Uiso 1 1 calc R . .
C81 C 0.0455(4) 0.4489(10) 0.3460(5) 0.088(6) Uani 1 1 d . . .
H199 H 0.0429 0.4844 0.3338 0.105 Uiso 1 1 calc R . .
C82 C 0.0405(4) 0.4497(12) 0.3713(5) 0.097(7) Uani 1 1 d . . .
H200 H 0.0339 0.4856 0.3761 0.116 Uiso 1 1 calc R . .
C83 C 0.0451(4) 0.3980(9) 0.3895(4) 0.079(5) Uani 1 1 d . . .
H201 H 0.0421 0.3992 0.4070 0.095 Uiso 1 1 calc R . .
C84 C 0.0544(3) 0.3434(9) 0.3824(4) 0.070(4) Uani 1 1 d . . .
H202 H 0.0574 0.3081 0.3949 0.085 Uiso 1 1 calc R . .
C85 C 0.1190(3) 0.4502(9) 0.4065(4) 0.078(5) Uani 1 1 d . . .
C86 C 0.1079(4) 0.5071(9) 0.4041(5) 0.094(7) Uani 1 1 d . . .
H221 H 0.1061 0.5242 0.4209 0.113 Uiso 1 1 calc R . .
C87 C 0.0992(5) 0.5391(11) 0.3768(7) 0.121(10) Uani 1 1 d . . .
H222 H 0.0919 0.5784 0.3753 0.145 Uiso 1 1 calc R . .
C88 C 0.1013(4) 0.5122(10) 0.3510(5) 0.103(8) Uani 1 1 d U . .
H223 H 0.0943 0.5308 0.3316 0.123 Uiso 1 1 calc R . .
C89 C 0.1143(4) 0.4566(9) 0.3564(4) 0.084(5) Uani 1 1 d U . .
H224 H 0.1180 0.4412 0.3407 0.100 Uiso 1 1 calc R . .
C90 C 0.1208(3) 0.4426(8) 0.4658(4) 0.071(4) Uani 1 1 d . . .
C91 C 0.1317(5) 0.4880(10) 0.4889(6) 0.110(8) Uani 1 1 d . . .
H232 H 0.1473 0.5041 0.4931 0.132 Uiso 1 1 calc R . .
C92 C 0.1183(6) 0.5087(13) 0.5055(7) 0.136(9) Uani 1 1 d U . .
H233 H 0.1259 0.5367 0.5216 0.163 Uiso 1 1 calc R . .
C93 C 0.0961(6) 0.4911(15) 0.4999(8) 0.149(10) Uani 1 1 d U . .
H234 H 0.0870 0.5096 0.5094 0.179 Uiso 1 1 calc R . .
C94 C 0.0859(5) 0.4403(12) 0.4775(7) 0.116(7) Uani 1 1 d U . .
H235 H 0.0705 0.4238 0.4740 0.140 Uiso 1 1 calc R . .
C95 C 0.0981(4) 0.4173(11) 0.4622(5) 0.090(6) Uani 1 1 d . . .
H236 H 0.0915 0.3837 0.4489 0.108 Uiso 1 1 calc R . .
C96 C 0.1663(3) 0.4363(8) 0.4566(4) 0.073(5) Uani 1 1 d . . .
C97 C 0.1723(4) 0.4973(9) 0.4543(6) 0.122(10) Uani 1 1 d . . .
H230 H 0.1593 0.5255 0.4453 0.146 Uiso 1 1 calc R . .
C98 C 0.1953(5) 0.5197(13) 0.4639(6) 0.128(11) Uani 1 1 d . . .
H229 H 0.1984 0.5620 0.4624 0.154 Uiso 1 1 calc R . .
C99 C 0.2128(4) 0.4793(12) 0.4754(7) 0.119(9) Uani 1 1 d . . .
H228 H 0.2288 0.4941 0.4810 0.143 Uiso 1 1 calc R . .
C100 C 0.2102(3) 0.4143(11) 0.4804(5) 0.099(7) Uani 1 1 d . . .
H227 H 0.2237 0.3880 0.4904 0.119 Uiso 1 1 calc R . .
C101 C 0.1851(3) 0.3930(9) 0.4686(4) 0.076(5) Uani 1 1 d . . .
H226 H 0.1815 0.3505 0.4690 0.091 Uiso 1 1 calc R . .
C102 C 0.1939(3) 0.2798(8) 0.3972(4) 0.063(4) Uani 1 1 d . . .
C103 C 0.2185(4) 0.2916(11) 0.4081(7) 0.131(11) Uani 1 1 d . . .
H204 H 0.2297 0.2586 0.4125 0.157 Uiso 1 1 calc R . .
C104 C 0.2268(5) 0.3542(12) 0.4126(6) 0.112(7) Uani 1 1 d U . .
H205 H 0.2437 0.3635 0.4209 0.135 Uiso 1 1 calc R . .
C105 C 0.2097(4) 0.4007(12) 0.4045(8) 0.140(12) Uani 1 1 d . . .
H206 H 0.2143 0.4428 0.4061 0.168 Uiso 1 1 calc R . .
C106 C 0.1847(3) 0.3832(10) 0.3936(5) 0.093(7) Uani 1 1 d . . .
H207 H 0.1729 0.4150 0.3881 0.112 Uiso 1 1 calc R . .
C107 C 0.2057(3) 0.1465(8) 0.4075(4) 0.060(4) Uani 1 1 d . . .
C108 C 0.2207(3) 0.1252(9) 0.3925(4) 0.066(4) Uani 1 1 d . . .
H209 H 0.2181 0.1410 0.3733 0.079 Uiso 1 1 calc R . .
C109 C 0.2392(3) 0.0804(9) 0.4070(5) 0.075(5) Uani 1 1 d . . .
H210 H 0.2489 0.0669 0.3971 0.090 Uiso 1 1 calc R . .
C110 C 0.2437(4) 0.0561(13) 0.4346(5) 0.104(8) Uani 1 1 d . . .
H211 H 0.2557 0.0254 0.4432 0.125 Uiso 1 1 calc R . .
C111 C 0.2305(4) 0.0767(15) 0.4499(5) 0.130(11) Uani 1 1 d . . .
H212 H 0.2342 0.0603 0.4693 0.156 Uiso 1 1 calc R . .
C112 C 0.2113(3) 0.1223(13) 0.4378(4) 0.103(8) Uani 1 1 d . . .
H213 H 0.2027 0.1360 0.4490 0.124 Uiso 1 1 calc R . .
C113 C 0.1705(2) 0.1925(7) 0.3500(3) 0.053(3) Uani 1 1 d . . .
C114 C 0.1608(3) 0.1340(7) 0.3366(4) 0.061(4) Uani 1 1 d . . .
H219 H 0.1597 0.1018 0.3491 0.074 Uiso 1 1 calc R . .
C115 C 0.1532(3) 0.1234(11) 0.3073(5) 0.088(6) Uani 1 1 d . . .
H218 H 0.1471 0.0839 0.2995 0.106 Uiso 1 1 calc R . .
C116 C 0.1543(3) 0.1704(12) 0.2870(5) 0.084(6) Uani 1 1 d . . .
H217 H 0.1487 0.1632 0.2661 0.101 Uiso 1 1 calc R . .
C117 C 0.1638(4) 0.2266(10) 0.2996(4) 0.082(5) Uani 1 1 d . . .
H216 H 0.1647 0.2588 0.2870 0.098 Uiso 1 1 calc R . .
C118 C 0.1722(3) 0.2370(9) 0.3305(3) 0.068(4) Uani 1 1 d . . .
H215 H 0.1794 0.2756 0.3385 0.082 Uiso 1 1 calc R . .
Au7 Au 0.119046(8) 0.33080(2) 0.745184(11) 0.03913(11) Uani 1 1 d . . .
Au8 Au 0.116396(8) 0.41809(2) 0.695570(11) 0.03981(11) Uani 1 1 d . . .
Au9 Au 0.123581(8) 0.28011(2) 0.688647(11) 0.03796(11) Uani 1 1 d . . .
Au10 Au 0.171992(8) 0.19602(2) 0.733454(12) 0.03979(11) Uani 1 1 d . . .
Au11 Au 0.222548(8) 0.25143(2) 0.758957(12) 0.04163(11) Uani 1 1 d . . .
Au12 Au 0.197981(8) 0.21860(2) 0.690955(12) 0.04205(12) Uani 1 1 d . . .
Ag3 Ag 0.076502(16) 0.32836(5) 0.68552(2) 0.0474(2) Uani 1 1 d . . .
Ag4 Ag 0.218104(18) 0.12243(5) 0.73822(3) 0.0526(3) Uani 1 1 d . . .
P7 P 0.09201(6) 0.31894(16) 0.76620(9) 0.0461(8) Uani 1 1 d . . .
P8 P 0.08567(6) 0.48205(17) 0.66572(8) 0.0473(8) Uani 1 1 d . . .
P9 P 0.10298(6) 0.22184(16) 0.64641(8) 0.0412(7) Uani 1 1 d . . .
P10 P 0.16361(6) 0.10775(15) 0.75342(8) 0.0401(7) Uani 1 1 d . . .
P11 P 0.25836(6) 0.22323(17) 0.79793(9) 0.0501(9) Uani 1 1 d . . .
P12 P 0.21142(6) 0.15697(17) 0.66316(9) 0.0470(8) Uani 1 1 d . . .
N9 N 0.14011(15) 0.3477(4) 0.72187(19) 0.0303(19) Uani 1 1 d . . .
N10 N 0.18929(17) 0.2706(4) 0.7216(2) 0.038(2) Uani 1 1 d . . .
N11 N 0.05887(19) 0.2687(5) 0.7130(3) 0.047(3) Uani 1 1 d . . .
N12 N 0.0521(2) 0.4217(5) 0.6797(3) 0.054(3) Uani 1 1 d . . .
N13 N 0.0615(2) 0.2916(6) 0.6348(3) 0.056(3) Uani 1 1 d . . .
N14 N 0.1891(2) 0.0405(5) 0.7283(3) 0.053(3) Uani 1 1 d . . .
N15 N 0.24678(19) 0.0988(5) 0.7882(3) 0.055(3) Uani 1 1 d . . .
N16 N 0.24648(19) 0.1115(5) 0.7142(3) 0.053(3) Uani 1 1 d . . .
C119 C 0.16679(18) 0.3545(5) 0.7358(3) 0.033(2) Uani 1 1 d . . .
H1 H 0.1732 0.3275 0.7540 0.040 Uiso 1 1 calc R . .
C120 C 0.17914(19) 0.3320(5) 0.7141(3) 0.034(2) Uani 1 1 d . . .
H2 H 0.1661 0.3304 0.6931 0.040 Uiso 1 1 calc R . .
C121 C 0.1757(2) 0.4234(5) 0.7469(3) 0.044(3) Uani 1 1 d . . .
H3 H 0.1677 0.4405 0.7594 0.053 Uiso 1 1 calc R . .
C122 C 0.1983(2) 0.3815(5) 0.7144(3) 0.039(3) Uani 1 1 d . . .
H4 H 0.2071 0.3674 0.7022 0.047 Uiso 1 1 calc R . .
C123 C 0.17106(19) 0.4631(5) 0.7195(3) 0.044(3) Uani 1 1 d . . .
C124 C 0.1569(2) 0.5163(6) 0.7102(5) 0.069(5) Uani 1 1 d . . .
H6 H 0.1493 0.5324 0.7221 0.083 Uiso 1 1 calc R . .
C125 C 0.1538(3) 0.5469(7) 0.6826(5) 0.076(5) Uani 1 1 d . . .
H7 H 0.1435 0.5817 0.6761 0.091 Uiso 1 1 calc R . .
C126 C 0.1654(4) 0.5267(8) 0.6655(6) 0.094(7) Uani 1 1 d . . .
H8 H 0.1640 0.5499 0.6485 0.112 Uiso 1 1 calc R . .
C127 C 0.1795(3) 0.4713(8) 0.6729(5) 0.081(6) Uani 1 1 d . . .
H9 H 0.1862 0.4552 0.6600 0.097 Uiso 1 1 calc R . .
C128 C 0.1832(2) 0.4410(6) 0.7007(3) 0.048(3) Uani 1 1 d . . .
C129 C 0.2037(2) 0.4182(6) 0.7650(3) 0.047(3) Uani 1 1 d . . .
C130 C 0.2173(2) 0.4327(7) 0.7944(4) 0.055(4) Uani 1 1 d . . .
H12 H 0.2093 0.4477 0.8061 0.066 Uiso 1 1 calc R . .
C131 C 0.2429(3) 0.4262(7) 0.8080(4) 0.060(4) Uani 1 1 d . . .
H13 H 0.2518 0.4351 0.8288 0.072 Uiso 1 1 calc R . .
C132 C 0.2548(3) 0.4066(7) 0.7908(4) 0.070(5) Uani 1 1 d . . .
H14 H 0.2719 0.4032 0.7997 0.084 Uiso 1 1 calc R . .
C133 C 0.2416(2) 0.3916(6) 0.7599(4) 0.051(3) Uani 1 1 d . . .
H15 H 0.2500 0.3788 0.7483 0.061 Uiso 1 1 calc R . .
C134 C 0.21596(19) 0.3958(5) 0.7465(3) 0.041(3) Uani 1 1 d . . .
C135 C 0.0655(3) 0.2696(6) 0.7431(4) 0.053(4) Uani 1 1 d . . .
C136 C 0.0526(3) 0.2349(7) 0.7565(5) 0.072(5) Uani 1 1 d . . .
H18 H 0.0579 0.2358 0.7777 0.087 Uiso 1 1 calc R . .
C137 C 0.0325(3) 0.1996(8) 0.7390(5) 0.075(5) Uani 1 1 d . . .
H19 H 0.0237 0.1769 0.7478 0.090 Uiso 1 1 calc R . .
C138 C 0.0255(3) 0.1987(7) 0.7075(5) 0.073(5) Uani 1 1 d . . .
H20 H 0.0124 0.1738 0.6948 0.088 Uiso 1 1 calc R . .
C139 C 0.0385(3) 0.2358(7) 0.6953(4) 0.063(4) Uani 1 1 d . . .
H21 H 0.0329 0.2379 0.6741 0.076 Uiso 1 1 calc R . .
C140 C 0.1058(3) 0.2820(6) 0.8034(3) 0.050(3) Uani 1 1 d . . .
C141 C 0.1049(4) 0.3107(7) 0.8302(4) 0.070(5) Uani 1 1 d . . .
H33 H 0.0959 0.3473 0.8283 0.084 Uiso 1 1 calc R . .
C142 C 0.1172(5) 0.2843(10) 0.8578(5) 0.099(7) Uani 1 1 d . . .
H32 H 0.1160 0.3016 0.8750 0.119 Uiso 1 1 calc R . .
C143 C 0.1319(4) 0.2307(11) 0.8612(5) 0.090(6) Uani 1 1 d . . .
H31 H 0.1415 0.2152 0.8807 0.108 Uiso 1 1 calc R . .
C144 C 0.1323(4) 0.2010(10) 0.8358(5) 0.085(6) Uani 1 1 d . . .
H30 H 0.1409 0.1636 0.8379 0.102 Uiso 1 1 calc R . .
C145 C 0.1195(3) 0.2279(8) 0.8071(4) 0.065(4) Uani 1 1 d . . .
H29 H 0.1201 0.2090 0.7900 0.078 Uiso 1 1 calc R . .
C146 C 0.0786(2) 0.3935(6) 0.7691(4) 0.052(3) Uani 1 1 d . . .
C147 C 0.0559(2) 0.3985(7) 0.7721(4) 0.058(4) Uani 1 1 d . . .
H27 H 0.0482 0.3621 0.7744 0.070 Uiso 1 1 calc R . .
C148 C 0.0454(3) 0.4542(8) 0.7717(5) 0.073(5) Uani 1 1 d . . .
H26 H 0.0303 0.4567 0.7733 0.088 Uiso 1 1 calc R . .
C149 C 0.0573(3) 0.5076(7) 0.7690(4) 0.071(5) Uani 1 1 d . . .
H25 H 0.0500 0.5464 0.7686 0.085 Uiso 1 1 calc R . .
C150 C 0.0801(3) 0.5059(7) 0.7666(4) 0.071(5) Uani 1 1 d . . .
H24 H 0.0880 0.5426 0.7651 0.085 Uiso 1 1 calc R . .
C151 C 0.0903(3) 0.4474(7) 0.7666(4) 0.061(4) Uani 1 1 d . . .
H23 H 0.1053 0.4446 0.7649 0.073 Uiso 1 1 calc R . .
C152 C 0.0586(2) 0.4779(7) 0.6745(4) 0.062(4) Uani 1 1 d . . .
C153 C 0.0457(2) 0.5320(7) 0.6754(5) 0.080(6) Uani 1 1 d . . .
H35 H 0.0496 0.5709 0.6698 0.096 Uiso 1 1 calc R . .
C154 C 0.0255(3) 0.5248(9) 0.6854(5) 0.081(5) Uani 1 1 d . . .
H36 H 0.0178 0.5595 0.6894 0.097 Uiso 1 1 calc R . .
C155 C 0.0187(3) 0.4666(7) 0.6886(5) 0.080(6) Uani 1 1 d . . .
H37 H 0.0045 0.4600 0.6918 0.096 Uiso 1 1 calc R . .
C156 C 0.0331(3) 0.4149(8) 0.6872(5) 0.079(6) Uani 1 1 d . . .
H38 H 0.0292 0.3749 0.6916 0.095 Uiso 1 1 calc R . .
C157 C 0.0925(2) 0.5666(6) 0.6670(3) 0.046(3) Uani 1 1 d . . .
C158 C 0.1015(2) 0.5951(8) 0.6966(4) 0.057(4) Uani 1 1 d . . .
H50 H 0.1036 0.5724 0.7141 0.068 Uiso 1 1 calc R . .
C159 C 0.1071(3) 0.6601(8) 0.6978(4) 0.069(4) Uani 1 1 d . . .
H49 H 0.1138 0.6808 0.7165 0.083 Uiso 1 1 calc R . .
C160 C 0.1025(3) 0.6931(8) 0.6707(5) 0.073(5) Uani 1 1 d . . .
H48 H 0.1049 0.7363 0.6714 0.088 Uiso 1 1 calc R . .
C161 C 0.0948(4) 0.6631(8) 0.6437(4) 0.079(6) Uani 1 1 d . . .
H47 H 0.0935 0.6855 0.6264 0.095 Uiso 1 1 calc R . .
C162 C 0.0885(3) 0.5999(8) 0.6405(4) 0.072(5) Uani 1 1 d . . .
H46 H 0.0818 0.5807 0.6213 0.086 Uiso 1 1 calc R . .
C163 C 0.0751(4) 0.4603(8) 0.6255(4) 0.071(5) Uani 1 1 d . . .
C164 C 0.0513(3) 0.4761(9) 0.6036(4) 0.082(5) Uani 1 1 d U . .
H44 H 0.0407 0.4967 0.6103 0.099 Uiso 1 1 calc R . .
C165 C 0.0431(5) 0.4629(13) 0.5731(5) 0.111(7) Uani 1 1 d U . .
H43 H 0.0272 0.4737 0.5591 0.134 Uiso 1 1 calc R . .
C166 C 0.0594(5) 0.4327(14) 0.5644(6) 0.122(8) Uani 1 1 d U . .
H42 H 0.0547 0.4238 0.5437 0.146 Uiso 1 1 calc R . .
C167 C 0.0821(5) 0.4156(13) 0.5849(5) 0.126(9) Uani 1 1 d U . .
H41 H 0.0930 0.3958 0.5783 0.151 Uiso 1 1 calc R . .
C168 C 0.0893(4) 0.4276(10) 0.6157(5) 0.089(6) Uani 1 1 d . . .
H40 H 0.1044 0.4123 0.6299 0.107 Uiso 1 1 calc R . .
C169 C 0.0733(3) 0.2561(7) 0.6212(3) 0.053(3) Uani 1 1 d . . .
C170 C 0.0627(3) 0.2474(8) 0.5901(4) 0.066(4) Uani 1 1 d . . .
H52 H 0.0716 0.2256 0.5813 0.080 Uiso 1 1 calc R . .
C171 C 0.0393(3) 0.2694(9) 0.5708(4) 0.077(5) Uani 1 1 d . . .
H53 H 0.0317 0.2607 0.5499 0.092 Uiso 1 1 calc R . .
C172 C 0.0283(3) 0.3056(9) 0.5857(4) 0.078(5) Uani 1 1 d . . .
H54 H 0.0129 0.3231 0.5742 0.094 Uiso 1 1 calc R . .
C173 C 0.0388(3) 0.3162(8) 0.6153(4) 0.068(4) Uani 1 1 d . . .
H55 H 0.0305 0.3416 0.6237 0.081 Uiso 1 1 calc R . .
C174 C 0.0941(2) 0.1434(7) 0.6509(3) 0.050(3) Uani 1 1 d . . .
C175 C 0.1119(3) 0.0958(8) 0.6610(4) 0.071(4) Uani 1 1 d . . .
H67 H 0.1282 0.1050 0.6648 0.085 Uiso 1 1 calc R . .
C176 C 0.1056(3) 0.0349(9) 0.6653(4) 0.081(5) Uani 1 1 d . . .
H66 H 0.1176 0.0037 0.6715 0.097 Uiso 1 1 calc R . .
C177 C 0.0819(4) 0.0204(9) 0.6605(4) 0.092(7) Uani 1 1 d . . .
H65 H 0.0777 -0.0210 0.6622 0.110 Uiso 1 1 calc R . .
C178 C 0.0638(3) 0.0678(8) 0.6530(4) 0.075(5) Uani 1 1 d . . .
H64 H 0.0481 0.0589 0.6516 0.091 Uiso 1 1 calc R . .
C179 C 0.0700(3) 0.1279(8) 0.6477(4) 0.064(4) Uani 1 1 d . . .
H63 H 0.0580 0.1590 0.6420 0.077 Uiso 1 1 calc R . .
C180 C 0.1207(2) 0.2192(7) 0.6239(3) 0.051(3) Uani 1 1 d . . .
C181 C 0.1379(3) 0.2627(9) 0.6275(3) 0.068(5) Uani 1 1 d . . .
H61 H 0.1412 0.2922 0.6430 0.082 Uiso 1 1 calc R . .
C182 C 0.1513(3) 0.2668(13) 0.6092(4) 0.098(7) Uani 1 1 d . . .
H60 H 0.1619 0.3000 0.6109 0.117 Uiso 1 1 calc R . .
C183 C 0.1474(4) 0.2184(16) 0.5887(4) 0.114(9) Uani 1 1 d U . .
H59 H 0.1568 0.2173 0.5773 0.136 Uiso 1 1 calc R . .
C184 C 0.1308(4) 0.1725(13) 0.5844(4) 0.102(7) Uani 1 1 d U . .
H58 H 0.1282 0.1419 0.5696 0.122 Uiso 1 1 calc R . .
C185 C 0.1168(3) 0.1705(11) 0.6029(3) 0.081(6) Uani 1 1 d . . .
H57 H 0.1056 0.1383 0.6009 0.098 Uiso 1 1 calc R . .
C186 C 0.1694(2) 0.0371(6) 0.7356(3) 0.041(3) Uani 1 1 d . . .
C187 C 0.1554(2) -0.0177(6) 0.7306(3) 0.045(3) Uani 1 1 d . . .
H69 H 0.1415 -0.0186 0.7348 0.054 Uiso 1 1 calc R . .
C188 C 0.1623(3) -0.0700(6) 0.7196(4) 0.056(4) Uani 1 1 d . . .
H70 H 0.1535 -0.1074 0.7171 0.067 Uiso 1 1 calc R . .
C189 C 0.1826(3) -0.0666(7) 0.7122(4) 0.069(5) Uani 1 1 d . . .
H71 H 0.1874 -0.1005 0.7037 0.082 Uiso 1 1 calc R . .
C190 C 0.1950(3) -0.0112(7) 0.7180(5) 0.080(6) Uani 1 1 d . . .
H72 H 0.2091 -0.0097 0.7143 0.096 Uiso 1 1 calc R . .
C191 C 0.1329(2) 0.0968(5) 0.7528(3) 0.037(3) Uani 1 1 d . . .
C192 C 0.1134(2) 0.1308(6) 0.7325(3) 0.045(3) Uani 1 1 d . . .
H84 H 0.1161 0.1598 0.7197 0.054 Uiso 1 1 calc R . .
C193 C 0.0894(2) 0.1224(7) 0.7308(3) 0.052(3) Uani 1 1 d . . .
H83 H 0.0761 0.1450 0.7168 0.062 Uiso 1 1 calc R . .
C194 C 0.0861(2) 0.0803(6) 0.7501(3) 0.045(3) Uani 1 1 d . . .
H82 H 0.0703 0.0744 0.7492 0.054 Uiso 1 1 calc R . .
C195 C 0.1057(2) 0.0458(7) 0.7711(3) 0.053(3) Uani 1 1 d . . .
H81 H 0.1031 0.0166 0.7838 0.063 Uiso 1 1 calc R . .
C196 C 0.1288(3) 0.0558(7) 0.7726(3) 0.053(3) Uani 1 1 d . . .
H80 H 0.1422 0.0346 0.7873 0.063 Uiso 1 1 calc R . .
C197 C 0.1844(2) 0.0995(7) 0.7932(3) 0.050(3) Uani 1 1 d . . .
C198 C 0.1960(3) 0.0430(8) 0.8068(4) 0.065(4) Uani 1 1 d . . .
H74 H 0.1936 0.0075 0.7945 0.078 Uiso 1 1 calc R . .
C199 C 0.2107(3) 0.0389(10) 0.8376(4) 0.071(5) Uani 1 1 d . . .
H75 H 0.2180 0.0009 0.8461 0.085 Uiso 1 1 calc R . .
C200 C 0.2145(3) 0.0906(10) 0.8558(4) 0.074(5) Uani 1 1 d . . .
H76 H 0.2243 0.0882 0.8768 0.089 Uiso 1 1 calc R . .
C201 C 0.2035(4) 0.1479(11) 0.8422(5) 0.087(6) Uani 1 1 d . . .
H77 H 0.2062 0.1835 0.8544 0.104 Uiso 1 1 calc R . .
C202 C 0.1890(3) 0.1524(8) 0.8120(4) 0.061(4) Uani 1 1 d . . .
H78 H 0.1821 0.1909 0.8035 0.073 Uiso 1 1 calc R . .
C203 C 0.2595(3) 0.1412(7) 0.8106(3) 0.052(3) Uani 1 1 d . . .
C204 C 0.2738(3) 0.1240(9) 0.8401(4) 0.073(5) Uani 1 1 d . . .
H86 H 0.2821 0.1543 0.8547 0.088 Uiso 1 1 calc R . .
C205 C 0.2759(3) 0.0610(10) 0.8480(5) 0.088(7) Uani 1 1 d . . .
H87 H 0.2857 0.0492 0.8682 0.106 Uiso 1 1 calc R . .
C206 C 0.2643(3) 0.0177(7) 0.8274(5) 0.079(6) Uani 1 1 d . . .
H88 H 0.2658 -0.0247 0.8325 0.095 Uiso 1 1 calc R . .
C207 C 0.2493(2) 0.0388(7) 0.7969(4) 0.066(5) Uani 1 1 d . . .
H89 H 0.2408 0.0087 0.7822 0.080 Uiso 1 1 calc R . .
C208 C 0.2654(3) 0.2652(8) 0.8330(3) 0.062(4) Uani 1 1 d . . .
C209 C 0.2456(4) 0.2795(10) 0.8413(5) 0.084(5) Uani 1 1 d . . .
H95A H 0.2296 0.2690 0.8278 0.100 Uiso 1 1 calc R . .
C210 C 0.2495(6) 0.3084(12) 0.8686(5) 0.117(8) Uani 1 1 d U . .
H94 H 0.2365 0.3159 0.8740 0.140 Uiso 1 1 calc R . .
C211 C 0.2735(6) 0.3261(10) 0.8876(5) 0.103(7) Uani 1 1 d U . .
H93 H 0.2762 0.3445 0.9063 0.124 Uiso 1 1 calc R . .
C212 C 0.2935(5) 0.3183(11) 0.8809(5) 0.098(6) Uani 1 1 d U . .
H92 H 0.3091 0.3328 0.8941 0.118 Uiso 1 1 calc R . .
C213 C 0.2895(4) 0.2873(9) 0.8532(5) 0.084(5) Uani 1 1 d U . .
H91 H 0.3027 0.2811 0.8479 0.101 Uiso 1 1 calc R . .
C214 C 0.2850(2) 0.2274(6) 0.7882(3) 0.048(3) Uani 1 1 d . . .
C215 C 0.2828(3) 0.2581(7) 0.7622(4) 0.058(4) Uani 1 1 d . . .
H101 H 0.2675 0.2741 0.7489 0.070 Uiso 1 1 calc R . .
C216 C 0.3037(3) 0.2658(7) 0.7556(4) 0.056(4) Uani 1 1 d . . .
H100 H 0.3024 0.2882 0.7384 0.067 Uiso 1 1 calc R . .
C217 C 0.3256(2) 0.2406(7) 0.7744(4) 0.060(4) Uani 1 1 d . . .
H99 H 0.3391 0.2439 0.7694 0.072 Uiso 1 1 calc R . .
C218 C 0.3283(3) 0.2091(8) 0.8018(5) 0.079(6) Uani 1 1 d . . .
H98 H 0.3436 0.1936 0.8152 0.095 Uiso 1 1 calc R . .
C219 C 0.3077(3) 0.2017(9) 0.8082(5) 0.078(6) Uani 1 1 d . . .
H97 H 0.3089 0.1799 0.8256 0.093 Uiso 1 1 calc R . .
C220 C 0.2436(2) 0.1341(6) 0.6880(3) 0.048(3) Uani 1 1 d . . .
C221 C 0.2624(2) 0.1404(8) 0.6783(4) 0.060(4) Uani 1 1 d . . .
H103 H 0.2596 0.1578 0.6593 0.072 Uiso 1 1 calc R . .
C222 C 0.2857(3) 0.1195(9) 0.6984(4) 0.071(5) Uani 1 1 d . . .
H104 H 0.2988 0.1221 0.6926 0.085 Uiso 1 1 calc R . .
C223 C 0.2896(2) 0.0958(8) 0.7257(4) 0.062(4) Uani 1 1 d . . .
H105 H 0.3051 0.0812 0.7391 0.074 Uiso 1 1 calc R . .
C224 C 0.2699(3) 0.0937(7) 0.7334(3) 0.056(4) Uani 1 1 d . . .
H106 H 0.2727 0.0793 0.7529 0.067 Uiso 1 1 calc R . .
C225 C 0.2126(2) 0.1927(8) 0.6297(3) 0.056(4) Uani 1 1 d . . .
C226 C 0.2206(3) 0.2551(9) 0.6323(4) 0.072(5) Uani 1 1 d . . .
H108 H 0.2251 0.2762 0.6508 0.086 Uiso 1 1 calc R . .
C227 C 0.2219(3) 0.2861(12) 0.6073(5) 0.099(7) Uani 1 1 d U . .
H109 H 0.2273 0.3275 0.6089 0.119 Uiso 1 1 calc R . .
C228 C 0.2151(3) 0.2537(13) 0.5804(5) 0.095(6) Uani 1 1 d U . .
H110 H 0.2162 0.2737 0.5637 0.114 Uiso 1 1 calc R . .
C229 C 0.2069(4) 0.1940(12) 0.5770(4) 0.091(7) Uani 1 1 d . . .
H111 H 0.2021 0.1736 0.5582 0.109 Uiso 1 1 calc R . .
C230 C 0.2057(3) 0.1628(10) 0.6024(4) 0.073(5) Uani 1 1 d . . .
H112 H 0.2000 0.1216 0.6004 0.088 Uiso 1 1 calc R . .
C231 C 0.1956(2) 0.0837(7) 0.6505(4) 0.061(4) Uani 1 1 d . . .
C232 C 0.2070(3) 0.0313(9) 0.6466(5) 0.096(7) Uani 1 1 d . . .
H114 H 0.2239 0.0331 0.6519 0.115 Uiso 1 1 calc R . .
C233 C 0.1950(4) -0.0236(9) 0.6353(6) 0.122(10) Uani 1 1 d . . .
H115 H 0.2034 -0.0578 0.6321 0.146 Uiso 1 1 calc R . .
C234 C 0.1701(4) -0.0276(8) 0.6286(4) 0.082(6) Uani 1 1 d . . .
H116 H 0.1616 -0.0650 0.6214 0.098 Uiso 1 1 calc R . .
C235 C 0.1576(3) 0.0255(9) 0.6326(5) 0.083(6) Uani 1 1 d . . .
H117 H 0.1407 0.0236 0.6276 0.099 Uiso 1 1 calc R . .
C236 C 0.1706(2) 0.0804(8) 0.6442(4) 0.073(5) Uani 1 1 d . . .
H118 H 0.1626 0.1151 0.6478 0.088 Uiso 1 1 calc R . .
F11 F 0.0810(2) -0.1822(5) 0.7127(3) 0.097(4) Uani 1 1 d . . .
F12 F 0.0870(2) -0.1357(6) 0.6749(3) 0.102(4) Uani 1 1 d . . .
F13 F 0.10332(19) -0.0926(5) 0.7231(3) 0.085(3) Uani 1 1 d . . .
F14 F 0.11934(16) -0.1811(5) 0.7128(2) 0.077(3) Uani 1 1 d . . .
B1 B 0.0983(3) -0.1467(7) 0.7078(5) 0.057(4) Uani 1 1 d . . .
F21 F -0.0334(4) -0.1603(14) 0.4845(9) 0.095(13) Uiso 0.35(4) 1 d PD A 1
F21' F -0.0332(3) -0.1388(10) 0.4726(5) 0.098(7) Uiso 0.65(4) 1 d PD A 2
F22 F -0.0593(7) -0.1098(15) 0.4429(5) 0.112(15) Uiso 0.35(4) 1 d PD A 1
F22' F -0.0714(4) -0.0967(8) 0.4440(3) 0.091(7) Uiso 0.65(4) 1 d PD A 2
F23 F -0.0568(4) -0.0822(14) 0.4892(6) 0.070(9) Uiso 0.35(4) 1 d PD A 1
F23' F -0.0570(3) -0.0999(10) 0.4965(4) 0.093(7) Uiso 0.65(4) 1 d PD A 2
F24 F -0.0744(5) -0.1742(11) 0.4675(5) 0.048(7) Uiso 0.35(4) 1 d PD A 1
F24' F -0.0679(4) -0.1918(10) 0.4693(4) 0.088(6) Uiso 0.65(4) 1 d PD A 2
B2 B -0.0568(2) -0.1316(5) 0.4707(3) 0.079(6) Uiso 1 1 d D . .
F31 F 0.2467(3) 0.3552(9) 0.6925(4) 0.157(7) Uani 1 1 d . . .
F32 F 0.2821(3) 0.4018(6) 0.7083(4) 0.137(6) Uani 1 1 d . . .
F33 F 0.2758(3) 0.3110(6) 0.6819(4) 0.135(6) Uani 1 1 d . . .
F34 F 0.2576(3) 0.3955(6) 0.6577(3) 0.126(5) Uani 1 1 d . . .
B3 B 0.2658(3) 0.3665(10) 0.6859(6) 0.081(7) Uani 1 1 d . . .
F41 F 0.1368(4) 0.4619(11) 0.2675(4) 0.121(10) Uiso 0.56(2) 1 d PD B 1
F41' F 0.1480(6) 0.3979(15) 0.2725(6) 0.150(16) Uiso 0.44(2) 1 d PD B 2
F42 F 0.1409(4) 0.4572(10) 0.3167(5) 0.102(8) Uiso 0.56(2) 1 d PD B 1
F42' F 0.1337(5) 0.4627(16) 0.2966(9) 0.25(3) Uiso 0.44(2) 1 d PD B 2
F43 F 0.1600(4) 0.3835(9) 0.2998(5) 0.113(9) Uiso 0.56(2) 1 d PD B 1
F43' F 0.1645(4) 0.3995(11) 0.3223(5) 0.085(9) Uiso 0.44(2) 1 d PD B 2
F44 F 0.1740(4) 0.4853(11) 0.3076(6) 0.122(11) Uiso 0.56(2) 1 d PD B 1
F44' F 0.1701(4) 0.4785(11) 0.2964(6) 0.079(8) Uiso 0.44(2) 1 d PD B 2
B4 B 0.1541(3) 0.4361(9) 0.2974(3) 0.101(8) Uiso 1 1 d D . .
F51 F 0.0066(2) 0.4393(7) 0.2750(3) 0.108(4) Uani 1 1 d . . .
F52 F 0.01926(19) 0.3632(5) 0.2518(4) 0.112(5) Uani 1 1 d . . .
B5 B 0.0000 0.4012(13) 0.2500 0.059(6) Uani 1 2 d S . .
F61 F 0.0000 0.0116(7) 0.2500 0.103(6) Uani 1 2 d S . .
F62 F -0.0277(5) -0.0634(9) 0.2463(7) 0.167(10) Uani 0.75 1 d P . .
F63 F 0.0075(3) -0.0812(8) 0.2770(3) 0.091(5) Uani 0.75 1 d P . .
B6 B 0.0000 -0.0536(16) 0.2500 0.115(16) Uani 1 2 d S . .
F71 F -0.0594(4) 0.3253(14) 0.6343(5) 0.300 Uiso 1 1 d D . .
F72 F -0.0360(5) 0.3960(9) 0.6696(6) 0.303(15) Uiso 1 1 d D . .
F73 F -0.0409(4) 0.2981(9) 0.6853(4) 0.189(8) Uiso 1 1 d D . .
F74 F -0.0177(4) 0.3113(10) 0.6582(5) 0.196(8) Uiso 1 1 d D . .
B7 B -0.0386(4) 0.3327(9) 0.6619(4) 0.200 Uiso 1 1 d D . .
F81 F 0.2456(3) 0.1944(9) 0.5015(5) 0.200 Uiso 1 1 d D . .
F82 F 0.2311(4) 0.2603(9) 0.5254(4) 0.200 Uiso 1 1 d D . .
F83 F 0.2154(4) 0.1641(9) 0.5131(5) 0.275(13) Uiso 1 1 d D . .
F84 F 0.2079(3) 0.2362(10) 0.4776(4) 0.204(9) Uiso 1 1 d D . .
B8 B 0.2249(3) 0.2138(7) 0.5044(4) 0.159(15) Uiso 1 1 d D . .
F91 F 0.3449(4) 0.2525(8) 0.8923(5) 0.200 Uiso 1 1 d D . .
F92 F 0.3330(4) 0.1502(9) 0.8882(5) 0.200 Uiso 1 1 d D . .
F93 F 0.3597(5) 0.1890(12) 0.9344(4) 0.300 Uiso 1 1 d D . .
F94 F 0.3723(4) 0.1762(12) 0.8963(6) 0.300 Uiso 1 1 d D . .
B9 B 0.3525(4) 0.1921(9) 0.9029(4) 0.200 Uiso 1 1 d D . .

loop_
_atom_site_aniso_label
_atom_site_aniso_U_11
_atom_site_aniso_U_22
_atom_site_aniso_U_33
_atom_site_aniso_U_23
_atom_site_aniso_U_13
_atom_site_aniso_U_12
Au1 0.0313(2) 0.0521(3) 0.0383(2) 0.0009(2) 0.01584(18) -0.00015(18)
Au2 0.0402(2) 0.0517(3) 0.0363(3) 0.0046(2) 0.01785(19) -0.00212(19)
Au3 0.0339(2) 0.0446(2) 0.0334(2) -0.00099(19) 0.01612(17) -0.00206(17)
Au4 0.0308(2) 0.0507(3) 0.0328(2) 0.0025(2) 0.01135(17) -0.00481(18)
Au5 0.0414(2) 0.0523(3) 0.0403(3) 0.0015(2) 0.0102(2) -0.0077(2)
Au6 0.0347(2) 0.0665(3) 0.0413(3) -0.0013(2) 0.0164(2) -0.0063(2)
Ag1 0.0414(5) 0.0557(6) 0.0452(5) -0.0021(5) 0.0193(4) -0.0077(4)
Ag2 0.0438(5) 0.0757(8) 0.0487(6) 0.0094(6) 0.0131(4) -0.0162(5)
P1 0.0273(13) 0.070(2) 0.0410(18) -0.0008(17) 0.0140(12) -0.0033(14)
P2 0.056(2) 0.058(2) 0.048(2) 0.0099(18) 0.0246(17) -0.0036(17)
P3 0.0370(14) 0.0492(18) 0.0334(16) -0.0015(14) 0.0164(12) 0.0023(13)
P4 0.0348(14) 0.0466(17) 0.0344(16) 0.0024(14) 0.0126(12) -0.0035(12)
P5 0.059(2) 0.052(2) 0.056(2) -0.0005(19) 0.0122(18) -0.0122(17)
P6 0.0399(16) 0.070(2) 0.0446(19) -0.0068(18) 0.0202(14) -0.0104(16)
N1 0.024(4) 0.062(7) 0.044(6) -0.012(5) 0.011(4) 0.002(4)
N2 0.035(5) 0.050(6) 0.036(5) -0.013(5) 0.014(4) -0.009(4)
N3 0.037(5) 0.069(8) 0.041(6) -0.017(6) 0.015(4) -0.016(5)
N4 0.063(7) 0.069(8) 0.049(7) 0.008(6) 0.029(6) -0.001(6)
N5 0.056(6) 0.053(7) 0.051(7) -0.002(6) 0.025(5) -0.003(5)
N6 0.044(6) 0.071(8) 0.047(7) 0.011(6) 0.023(5) -0.024(5)
N7 0.068(8) 0.082(9) 0.025(6) 0.029(6) 0.004(5) -0.024(7)
N8 0.051(7) 0.076(9) 0.078(9) -0.003(8) 0.028(7) -0.021(7)
C1 0.036(5) 0.032(5) 0.030(6) -0.005(5) 0.019(4) -0.006(4)
C2 0.037(6) 0.059(8) 0.034(6) 0.009(6) 0.021(5) -0.006(5)
C3 0.039(6) 0.075(9) 0.027(6) -0.004(6) 0.012(5) -0.004(6)
C4 0.035(6) 0.080(10) 0.047(8) -0.001(8) 0.010(6) -0.011(6)
C5 0.056(8) 0.056(8) 0.046(8) 0.018(7) 0.026(6) 0.008(6)
C6 0.059(8) 0.073(10) 0.026(6) -0.003(7) 0.013(6) 0.000(7)
C7 0.075(10) 0.086(12) 0.040(8) 0.016(8) 0.022(7) -0.020(9)
C8 0.053(8) 0.082(12) 0.058(10) 0.022(9) 0.003(7) 0.000(8)
C9 0.040(7) 0.081(11) 0.067(10) 0.020(9) 0.013(7) 0.006(7)
C10 0.042(7) 0.070(9) 0.039(7) 0.007(7) 0.006(5) 0.003(6)
C11 0.044(7) 0.073(10) 0.035(7) -0.003(7) 0.007(5) -0.015(6)
C12 0.090(12) 0.061(10) 0.033(8) 0.022(7) -0.010(7) -0.037(9)
C13 0.083(12) 0.075(12) 0.044(9) -0.029(9) -0.015(8) -0.012(10)
C14 0.101(15) 0.068(12) 0.065(12) -0.025(10) 0.002(10) 0.002(11)
C15 0.104(14) 0.067(11) 0.048(9) -0.014(8) 0.037(9) -0.008(9)
C16 0.070(8) 0.043(7) 0.021(6) 0.007(5) 0.008(5) -0.002(6)
C17 0.040(6) 0.087(11) 0.038(7) 0.007(7) 0.022(6) 0.001(7)
C18 0.037(6) 0.080(10) 0.034(7) -0.005(7) 0.014(5) -0.004(6)
C19 0.036(6) 0.117(14) 0.038(7) -0.006(8) 0.020(6) -0.012(8)
C20 0.055(8) 0.097(13) 0.041(8) 0.000(8) 0.018(6) -0.025(8)
C21 0.047(7) 0.072(10) 0.056(9) 0.005(8) 0.029(7) -0.002(7)
C22 0.045(7) 0.078(10) 0.057(9) -0.017(8) 0.031(6) -0.017(7)
C23 0.046(8) 0.167(19) 0.036(8) -0.010(10) 0.025(6) -0.040(10)
C24 0.073(12) 0.14(2) 0.096(15) -0.027(14) 0.056(12) -0.043(13)
C25 0.123(18) 0.126(19) 0.090(15) -0.002(14) 0.069(14) -0.061(15)
C26 0.086(12) 0.115(16) 0.050(10) 0.032(10) 0.024(9) -0.019(11)
C27 0.052(8) 0.076(10) 0.050(8) -0.001(8) 0.023(6) -0.028(7)
C28 0.055(8) 0.073(10) 0.042(8) 0.011(7) 0.026(6) 0.014(7)
C29 0.085(12) 0.087(11) 0.144(17) 0.025(12) 0.083(13) 0.022(10)
C30 0.134(16) 0.084(12) 0.131(16) 0.056(12) 0.080(13) 0.051(11)
C31 0.19(2) 0.090(14) 0.121(17) 0.054(12) 0.081(14) 0.069(14)
C32 0.20(3) 0.117(18) 0.15(2) 0.053(15) 0.121(19) 0.076(18)
C33 0.19(3) 0.16(2) 0.101(16) 0.066(16) 0.119(18) 0.12(2)
C34 0.051(8) 0.070(10) 0.070(11) 0.008(9) 0.018(7) 0.003(7)
C35 0.088(12) 0.099(14) 0.055(10) 0.046(10) 0.031(9) -0.015(10)
C36 0.088(14) 0.16(2) 0.094(15) 0.016(15) 0.054(13) -0.061(15)
C37 0.093(14) 0.113(17) 0.14(2) -0.009(16) 0.086(16) -0.047(13)
C38 0.038(7) 0.118(15) 0.077(11) 0.043(11) 0.020(7) -0.009(8)
C39 0.061(8) 0.072(10) 0.036(7) 0.008(7) 0.012(6) -0.021(7)
C40 0.099(14) 0.070(12) 0.089(15) 0.026(11) 0.033(12) -0.008(10)
C41 0.13(2) 0.15(2) 0.078(16) 0.024(16) 0.037(15) -0.032(19)
C42 0.120(11) 0.115(11) 0.100(11) 0.031(8) 0.047(8) -0.017(8)
C43 0.106(16) 0.17(3) 0.084(15) -0.035(16) 0.068(14) -0.034(17)
C44 0.074(10) 0.111(15) 0.061(10) 0.009(10) 0.047(9) -0.011(10)
C45 0.077(10) 0.063(10) 0.044(8) 0.022(7) 0.020(7) 0.007(8)
C46 0.119(17) 0.078(13) 0.104(16) 0.010(12) 0.067(14) -0.002(12)
C47 0.20(2) 0.073(11) 0.20(2) 0.025(14) 0.17(2) 0.041(13)
C48 0.23(3) 0.082(12) 0.16(2) 0.010(14) 0.14(2) 0.052(15)
C49 0.24(4) 0.063(15) 0.21(4) -0.039(18) 0.16(3) -0.015(19)
C50 0.15(2) 0.063(13) 0.19(3) -0.010(16) 0.09(2) -0.007(14)
C51 0.040(6) 0.049(7) 0.040(7) 0.002(6) 0.012(5) 0.002(5)
C52 0.084(11) 0.065(10) 0.092(13) -0.042(10) 0.050(10) -0.014(9)
C53 0.107(14) 0.034(8) 0.123(17) -0.030(9) 0.063(13) -0.013(8)
C54 0.100(13) 0.047(9) 0.071(11) -0.004(8) 0.040(10) -0.018(8)
C55 0.065(9) 0.048(8) 0.060(9) -0.007(7) 0.030(7) -0.001(7)
C56 0.046(7) 0.039(7) 0.052(8) 0.008(6) 0.018(6) 0.008(5)
C57 0.053(7) 0.067(9) 0.052(8) -0.012(7) 0.038(7) 0.010(6)
C58 0.051(9) 0.101(14) 0.096(14) -0.004(11) 0.042(10) 0.013(9)
C59 0.047(9) 0.15(2) 0.116(18) 0.000(16) 0.035(11) 0.024(11)
C60 0.034(8) 0.16(2) 0.101(15) -0.006(15) 0.003(8) 0.047(11)
C61 0.047(8) 0.097(13) 0.044(8) 0.011(8) 0.008(6) 0.018(8)
C62 0.049(7) 0.053(8) 0.049(8) 0.002(6) 0.031(6) 0.008(6)
C63 0.068(8) 0.057(8) 0.041(7) 0.016(6) 0.035(7) 0.014(7)
C64 0.067(9) 0.054(8) 0.078(11) 0.008(8) 0.047(9) 0.005(7)
C65 0.053(8) 0.088(11) 0.037(7) 0.018(7) 0.025(6) 0.019(8)
C66 0.065(9) 0.069(10) 0.038(8) -0.011(7) 0.014(7) 0.017(8)
C67 0.056(7) 0.053(8) 0.033(7) -0.014(6) 0.023(6) 0.005(6)
C68 0.036(6) 0.057(8) 0.037(7) 0.015(6) 0.014(5) 0.002(5)
C69 0.041(6) 0.061(8) 0.038(7) -0.001(6) 0.017(5) -0.013(6)
C70 0.058(8) 0.088(11) 0.031(7) 0.021(7) 0.019(6) 0.004(7)
C71 0.058(9) 0.118(15) 0.059(10) 0.009(10) 0.040(8) 0.006(9)
C72 0.056(9) 0.081(12) 0.069(11) 0.005(9) 0.028(8) -0.015(8)
C73 0.027(5) 0.059(8) 0.028(6) -0.003(5) 0.008(4) -0.007(5)
C74 0.033(6) 0.055(8) 0.058(8) -0.008(7) 0.020(6) -0.006(5)
C75 0.062(8) 0.052(8) 0.059(9) -0.012(7) 0.034(7) -0.029(7)
C76 0.029(6) 0.105(14) 0.044(8) -0.003(8) 0.004(5) -0.014(7)
C77 0.050(8) 0.079(12) 0.076(12) -0.002(10) 0.021(8) 0.000(8)
C78 0.043(6) 0.050(8) 0.050(8) 0.001(6) 0.015(6) -0.002(6)
C79 0.046(6) 0.042(7) 0.043(7) -0.013(6) 0.018(6) -0.004(5)
C80 0.074(10) 0.072(11) 0.036(8) 0.022(8) 0.009(7) -0.005(8)
C81 0.094(14) 0.069(12) 0.079(14) 0.003(11) 0.016(11) 0.015(10)
C82 0.079(13) 0.114(18) 0.077(14) -0.042(14) 0.012(10) 0.013(12)
C83 0.100(14) 0.077(12) 0.068(12) -0.015(10) 0.042(11) 0.013(11)
C84 0.090(12) 0.067(11) 0.051(9) -0.004(8) 0.027(9) -0.004(9)
C85 0.060(9) 0.078(12) 0.069(12) 0.022(10) 0.001(8) -0.025(9)
C86 0.099(15) 0.063(12) 0.081(14) 0.016(11) -0.001(11) -0.016(10)
C87 0.105(17) 0.066(13) 0.14(2) 0.022(15) -0.005(16) 0.003(12)
C88 0.126(17) 0.070(11) 0.058(11) 0.026(10) -0.015(11) -0.020(10)
C89 0.097(13) 0.080(11) 0.056(10) -0.001(9) 0.014(9) -0.035(9)
C90 0.080(11) 0.057(10) 0.066(11) 0.004(9) 0.021(9) 0.002(8)
C91 0.14(2) 0.063(12) 0.13(2) -0.031(13) 0.067(18) -0.007(13)
C92 0.15(2) 0.115(19) 0.16(2) -0.064(16) 0.08(2) -0.007(15)
C93 0.138(18) 0.118(18) 0.18(2) -0.026(15) 0.06(2) -0.003(16)
C94 0.097(15) 0.103(16) 0.16(2) -0.009(13) 0.065(15) 0.010(11)
C95 0.068(11) 0.112(17) 0.091(14) -0.029(13) 0.033(10) -0.001(11)
C96 0.059(9) 0.067(11) 0.083(12) -0.014(9) 0.019(8) -0.016(8)
C97 0.107(17) 0.061(12) 0.13(2) 0.017(12) -0.016(14) -0.042(12)
C98 0.096(17) 0.104(19) 0.14(2) 0.028(17) 0.001(15) -0.052(15)
C99 0.075(14) 0.097(17) 0.16(2) -0.013(17) 0.021(15) -0.048(13)
C100 0.055(10) 0.097(16) 0.116(17) -0.016(13) 0.007(10) -0.002(10)
C101 0.056(9) 0.069(11) 0.083(12) -0.012(10) 0.010(8) -0.024(8)
C102 0.046(7) 0.074(10) 0.074(11) -0.025(9) 0.031(7) -0.025(7)
C103 0.056(11) 0.102(17) 0.24(3) -0.066(19) 0.066(16) -0.036(11)
C104 0.092(10) 0.107(11) 0.134(11) -0.011(8) 0.044(8) -0.021(8)
C105 0.063(12) 0.098(17) 0.27(4) -0.02(2) 0.080(18) -0.030(12)
C106 0.061(10) 0.077(13) 0.15(2) -0.014(13) 0.056(12) -0.014(9)
C107 0.047(7) 0.071(10) 0.064(10) -0.009(8) 0.025(7) -0.004(7)
C108 0.059(9) 0.087(12) 0.055(9) -0.005(9) 0.028(7) 0.001(8)
C109 0.044(8) 0.089(13) 0.089(13) -0.001(11) 0.025(8) -0.001(8)
C110 0.095(15) 0.14(2) 0.096(16) 0.037(15) 0.055(13) 0.026(14)
C111 0.086(15) 0.23(3) 0.052(12) 0.053(16) 0.002(10) 0.061(18)
C112 0.050(9) 0.19(3) 0.053(11) -0.003(13) 0.008(8) 0.024(12)
C113 0.039(6) 0.061(9) 0.065(9) 0.003(7) 0.027(6) -0.016(6)
C114 0.067(9) 0.057(9) 0.052(9) -0.019(7) 0.016(7) -0.023(7)
C115 0.070(11) 0.099(15) 0.091(15) -0.053(13) 0.030(10) -0.013(10)
C116 0.054(9) 0.136(19) 0.069(12) 0.015(13) 0.033(9) 0.026(11)
C117 0.110(15) 0.089(14) 0.061(11) 0.011(10) 0.050(11) -0.003(12)
C118 0.083(11) 0.091(12) 0.040(8) -0.004(8) 0.035(8) -0.017(9)
Au7 0.0345(2) 0.0398(2) 0.0473(3) -0.0033(2) 0.02124(19) -0.00172(17)
Au8 0.0299(2) 0.0407(2) 0.0484(3) 0.0025(2) 0.01597(19) -0.00048(17)
Au9 0.0323(2) 0.0401(2) 0.0423(3) -0.0068(2) 0.01635(18) -0.00474(17)
Au10 0.0352(2) 0.0346(2) 0.0564(3) -0.0014(2) 0.0260(2) -0.00138(17)
Au11 0.0329(2) 0.0374(2) 0.0562(3) 0.0028(2) 0.0202(2) 0.00073(17)
Au12 0.0340(2) 0.0409(2) 0.0562(3) -0.0053(2) 0.0237(2) 0.00172(17)
Ag3 0.0343(4) 0.0488(5) 0.0590(6) -0.0026(5) 0.0193(4) -0.0022(4)
Ag4 0.0419(5) 0.0379(5) 0.0852(8) 0.0009(5) 0.0336(5) 0.0019(4)
P7 0.0479(17) 0.0399(17) 0.063(2) -0.0001(16) 0.0355(17) 0.0017(13)
P8 0.0361(15) 0.0493(19) 0.050(2) 0.0097(16) 0.0114(14) 0.0009(13)
P9 0.0361(14) 0.0415(17) 0.0433(18) -0.0062(14) 0.0140(13) -0.0012(12)
P10 0.0368(14) 0.0368(16) 0.0532(19) -0.0005(14) 0.0251(14) -0.0009(12)
P11 0.0329(15) 0.0482(19) 0.065(2) 0.0154(18) 0.0167(15) 0.0009(13)
P12 0.0339(14) 0.0508(19) 0.056(2) -0.0132(17) 0.0184(14) 0.0051(13)
N9 0.027(4) 0.041(5) 0.021(4) -0.009(4) 0.008(3) 0.005(4)
N10 0.037(5) 0.036(5) 0.052(6) 0.012(5) 0.028(5) 0.001(4)
N11 0.040(5) 0.033(5) 0.069(8) -0.010(5) 0.024(5) -0.006(4)
N12 0.043(6) 0.033(5) 0.083(9) 0.012(6) 0.024(6) -0.006(4)
N13 0.035(5) 0.056(7) 0.068(8) 0.009(6) 0.013(5) 0.007(5)
N14 0.048(6) 0.041(6) 0.090(9) 0.006(6) 0.047(6) 0.006(5)
N15 0.034(5) 0.042(6) 0.087(9) 0.013(6) 0.023(6) 0.003(4)
N16 0.034(5) 0.051(7) 0.080(9) -0.011(6) 0.028(6) 0.006(5)
C119 0.022(4) 0.041(6) 0.036(6) -0.007(5) 0.011(4) 0.000(4)
C120 0.026(5) 0.034(6) 0.048(7) 0.006(5) 0.022(5) 0.005(4)
C121 0.031(5) 0.033(6) 0.062(8) -0.016(6) 0.013(5) 0.001(4)
C122 0.034(5) 0.029(5) 0.064(8) -0.006(5) 0.029(6) -0.009(4)
C123 0.025(5) 0.028(6) 0.067(9) 0.000(6) 0.009(5) -0.006(4)
C124 0.039(7) 0.031(7) 0.142(16) -0.038(9) 0.041(9) -0.020(5)
C125 0.073(10) 0.043(8) 0.118(16) 0.035(10) 0.045(11) 0.001(7)
C126 0.082(12) 0.050(10) 0.16(2) 0.049(12) 0.064(14) 0.020(9)
C127 0.075(11) 0.068(11) 0.122(16) 0.042(11) 0.063(11) 0.000(8)
C128 0.035(6) 0.041(7) 0.070(9) 0.008(7) 0.022(6) -0.002(5)
C129 0.025(5) 0.048(7) 0.060(8) 0.000(6) 0.011(5) 0.005(5)
C130 0.046(7) 0.050(8) 0.063(9) -0.002(7) 0.017(6) 0.018(6)
C131 0.050(8) 0.056(9) 0.057(9) 0.001(7) 0.005(7) -0.017(7)
C132 0.033(6) 0.055(9) 0.105(14) 0.029(9) 0.012(8) -0.008(6)
C133 0.032(6) 0.032(6) 0.092(11) -0.009(7) 0.028(7) -0.001(5)
C134 0.025(5) 0.025(5) 0.069(9) 0.004(5) 0.015(5) -0.002(4)
C135 0.055(8) 0.045(7) 0.077(10) -0.017(7) 0.046(8) -0.011(6)
C136 0.084(11) 0.050(8) 0.119(15) -0.017(9) 0.078(11) -0.029(8)
C137 0.068(10) 0.059(10) 0.122(17) 0.010(10) 0.063(11) -0.012(8)
C138 0.074(10) 0.033(7) 0.123(17) -0.016(9) 0.052(11) -0.026(7)
C139 0.051(8) 0.051(8) 0.082(11) -0.010(8) 0.022(8) 0.007(6)
C140 0.056(8) 0.043(7) 0.056(9) -0.001(6) 0.028(7) -0.002(6)
C141 0.115(14) 0.045(8) 0.073(11) 0.006(8) 0.060(11) 0.011(9)
C142 0.16(2) 0.074(13) 0.071(13) 0.025(11) 0.055(14) 0.033(14)
C143 0.108(16) 0.099(15) 0.070(13) 0.027(12) 0.045(12) 0.016(12)
C144 0.077(12) 0.090(14) 0.101(15) 0.044(12) 0.051(11) 0.018(10)
C145 0.054(8) 0.079(11) 0.070(11) -0.012(9) 0.036(8) -0.002(8)
C146 0.047(7) 0.033(6) 0.091(11) 0.003(7) 0.044(7) 0.002(5)
C147 0.045(7) 0.063(9) 0.083(11) -0.006(8) 0.043(7) 0.006(6)
C148 0.048(8) 0.069(10) 0.121(15) -0.021(10) 0.053(9) -0.004(7)
C149 0.070(10) 0.046(8) 0.096(13) -0.015(9) 0.033(9) 0.005(7)
C150 0.074(10) 0.047(8) 0.112(15) 0.000(9) 0.060(11) -0.003(7)
C151 0.050(7) 0.050(8) 0.088(12) -0.007(8) 0.034(8) 0.003(6)
C152 0.038(6) 0.060(9) 0.094(12) 0.015(8) 0.033(7) 0.011(6)
C153 0.036(7) 0.054(9) 0.154(18) 0.040(10) 0.044(9) 0.020(6)
C154 0.049(8) 0.082(12) 0.116(16) 0.027(11) 0.039(9) 0.024(8)
C155 0.047(8) 0.041(8) 0.150(18) 0.016(10) 0.038(10) 0.012(6)
C156 0.042(7) 0.058(9) 0.143(17) 0.011(10) 0.045(10) 0.009(7)
C157 0.042(6) 0.047(7) 0.051(8) 0.026(6) 0.022(6) 0.009(5)
C158 0.042(7) 0.069(10) 0.058(9) -0.007(8) 0.020(6) 0.000(6)
C159 0.066(9) 0.069(11) 0.082(12) -0.020(9) 0.040(9) -0.016(8)
C160 0.075(11) 0.044(8) 0.101(15) 0.000(9) 0.037(10) -0.022(7)
C161 0.119(15) 0.061(10) 0.051(10) 0.028(8) 0.028(9) -0.032(10)
C162 0.062(9) 0.069(11) 0.079(12) 0.005(9) 0.024(8) -0.019(8)
C163 0.087(12) 0.064(10) 0.059(10) 0.000(8) 0.027(9) -0.028(9)
C164 0.071(10) 0.092(13) 0.047(8) 0.024(9) -0.011(7) 0.013(9)
C165 0.112(14) 0.129(18) 0.065(9) 0.004(12) 0.009(10) -0.016(12)
C166 0.126(16) 0.14(2) 0.067(12) -0.022(13) 0.012(9) -0.022(14)
C167 0.133(16) 0.15(2) 0.073(14) -0.048(15) 0.020(11) -0.001(15)
C168 0.111(16) 0.093(15) 0.072(13) 0.001(11) 0.046(12) -0.018(12)
C169 0.049(7) 0.053(8) 0.049(8) -0.005(7) 0.014(6) 0.006(6)
C170 0.070(10) 0.070(11) 0.050(9) -0.004(8) 0.016(7) -0.011(8)
C171 0.057(9) 0.096(14) 0.053(10) -0.011(10) -0.001(7) 0.000(9)
C172 0.052(9) 0.086(13) 0.079(13) -0.018(11) 0.011(8) -0.003(8)
C173 0.068(10) 0.064(10) 0.073(11) -0.019(9) 0.032(9) 0.003(8)
C174 0.038(6) 0.052(8) 0.055(8) -0.004(7) 0.014(6) 0.007(5)
C175 0.079(11) 0.055(9) 0.076(12) -0.010(9) 0.030(9) 0.004(8)
C176 0.077(11) 0.066(11) 0.069(12) 0.026(9) 0.001(9) 0.025(9)
C177 0.099(15) 0.068(12) 0.078(13) 0.006(10) 0.006(11) -0.047(11)
C178 0.073(11) 0.059(10) 0.076(12) -0.002(9) 0.013(9) -0.022(9)
C179 0.050(8) 0.062(9) 0.063(10) 0.002(8) 0.006(7) -0.010(7)
C180 0.049(7) 0.074(10) 0.032(7) -0.020(7) 0.019(5) 0.002(6)
C181 0.062(9) 0.104(14) 0.041(8) -0.002(9) 0.023(7) -0.009(9)
C182 0.060(10) 0.18(2) 0.047(10) 0.007(13) 0.020(8) -0.002(13)
C183 0.082(13) 0.21(3) 0.040(10) 0.025(14) 0.019(10) 0.047(13)
C184 0.108(15) 0.16(2) 0.027(8) -0.023(11) 0.017(9) 0.045(12)
C185 0.068(10) 0.131(17) 0.034(8) -0.022(9) 0.010(7) 0.029(10)
C186 0.041(6) 0.036(6) 0.051(7) 0.004(6) 0.023(6) 0.008(5)
C187 0.048(7) 0.042(7) 0.053(8) -0.006(6) 0.028(6) -0.009(5)
C188 0.057(8) 0.024(6) 0.073(10) 0.003(6) 0.014(7) 0.000(5)
C189 0.076(10) 0.031(7) 0.117(15) -0.002(8) 0.059(11) 0.007(7)
C190 0.100(13) 0.045(8) 0.146(17) -0.027(10) 0.102(14) -0.006(8)
C191 0.045(6) 0.038(6) 0.042(7) -0.002(5) 0.032(5) 0.003(5)
C192 0.035(6) 0.047(7) 0.051(8) 0.012(6) 0.016(5) 0.003(5)
C193 0.038(6) 0.051(8) 0.061(9) 0.004(7) 0.015(6) 0.007(5)
C194 0.040(6) 0.050(7) 0.049(8) -0.005(6) 0.021(6) -0.013(5)
C195 0.047(7) 0.061(9) 0.054(8) 0.006(7) 0.025(6) -0.011(6)
C196 0.048(7) 0.057(8) 0.056(9) 0.018(7) 0.025(6) 0.008(6)
C197 0.032(6) 0.064(9) 0.062(9) -0.002(7) 0.027(6) -0.004(6)
C198 0.062(9) 0.068(10) 0.082(12) 0.018(9) 0.047(9) 0.020(7)
C199 0.041(7) 0.098(14) 0.071(11) 0.022(11) 0.021(7) 0.011(8)
C200 0.058(9) 0.115(16) 0.055(10) 0.011(11) 0.028(8) -0.031(10)
C201 0.089(13) 0.100(16) 0.083(14) -0.012(12) 0.047(11) -0.034(12)
C202 0.050(8) 0.076(11) 0.053(9) -0.014(8) 0.018(7) -0.006(7)
C203 0.056(8) 0.046(7) 0.062(9) 0.017(7) 0.032(7) 0.009(6)
C204 0.053(8) 0.079(11) 0.076(11) 0.049(10) 0.014(8) 0.017(8)
C205 0.052(9) 0.082(13) 0.127(17) 0.058(13) 0.034(10) 0.017(9)
C206 0.058(9) 0.031(7) 0.16(2) 0.036(10) 0.060(11) 0.012(6)
C207 0.035(6) 0.045(8) 0.109(14) 0.007(9) 0.020(8) 0.004(6)
C208 0.059(8) 0.072(10) 0.043(8) 0.018(8) 0.010(7) 0.003(7)
C209 0.071(11) 0.103(15) 0.076(13) -0.002(11) 0.030(10) -0.003(10)
C210 0.17(2) 0.113(18) 0.065(14) 0.014(13) 0.044(13) -0.011(16)
C211 0.17(2) 0.071(12) 0.063(13) 0.003(10) 0.047(13) -0.007(14)
C212 0.099(15) 0.087(14) 0.087(13) 0.007(11) 0.018(12) 0.000(12)
C213 0.079(11) 0.082(12) 0.084(12) 0.020(9) 0.026(10) -0.020(9)
C214 0.035(6) 0.050(8) 0.055(8) 0.013(7) 0.014(6) -0.002(5)
C215 0.042(7) 0.047(8) 0.087(11) -0.005(8) 0.029(7) 0.008(6)
C216 0.053(8) 0.050(8) 0.075(10) -0.004(7) 0.037(7) -0.006(6)
C217 0.039(7) 0.067(10) 0.079(11) 0.001(8) 0.029(7) -0.009(6)
C218 0.042(7) 0.065(10) 0.129(16) 0.044(11) 0.035(9) 0.014(7)
C219 0.032(6) 0.092(13) 0.107(14) 0.039(11) 0.026(8) 0.001(7)
C220 0.037(6) 0.047(7) 0.062(9) -0.017(7) 0.023(6) -0.003(5)
C221 0.037(6) 0.087(11) 0.062(9) -0.008(8) 0.027(6) 0.013(7)
C222 0.040(7) 0.092(13) 0.085(12) -0.002(10) 0.031(8) 0.005(8)
C223 0.022(5) 0.079(11) 0.074(11) -0.011(9) 0.010(6) 0.006(6)
C224 0.065(8) 0.055(8) 0.048(8) -0.006(7) 0.022(7) 0.021(7)
C225 0.021(5) 0.097(12) 0.051(8) -0.005(8) 0.016(5) -0.001(6)
C226 0.055(9) 0.092(13) 0.080(12) -0.009(10) 0.039(8) -0.023(9)
C227 0.061(10) 0.136(18) 0.092(13) 0.003(12) 0.024(10) -0.043(11)
C228 0.056(10) 0.15(2) 0.076(12) 0.012(12) 0.028(9) -0.011(11)
C229 0.072(12) 0.14(2) 0.039(9) -0.023(11) 0.004(8) 0.008(12)
C230 0.044(8) 0.119(15) 0.054(9) 0.003(10) 0.018(7) 0.026(9)
C231 0.037(6) 0.059(9) 0.077(11) -0.014(8) 0.012(6) 0.018(6)
C232 0.052(9) 0.072(12) 0.144(19) -0.037(13) 0.022(11) 0.009(8)
C233 0.062(11) 0.058(11) 0.19(3) -0.049(14) 0.002(13) 0.010(9)
C234 0.093(13) 0.043(9) 0.086(13) -0.029(9) 0.015(10) -0.025(8)
C235 0.043(8) 0.083(12) 0.112(15) -0.036(11) 0.022(9) -0.009(8)
C236 0.029(6) 0.082(11) 0.113(14) -0.017(10) 0.035(8) 0.006(7)
F11 0.096(8) 0.087(7) 0.142(10) -0.014(7) 0.083(8) -0.030(6)
F12 0.081(7) 0.106(9) 0.104(9) 0.000(7) 0.024(7) 0.018(6)
F13 0.085(7) 0.063(6) 0.110(8) -0.028(6) 0.045(6) -0.001(5)
F14 0.052(5) 0.080(6) 0.092(7) -0.024(6) 0.023(5) 0.007(4)
B1 0.049(8) 0.038(8) 0.075(12) -0.017(8) 0.017(8) 0.003(6)
F31 0.160(14) 0.221(18) 0.152(13) -0.063(13) 0.127(12) -0.071(13)
F32 0.141(12) 0.062(7) 0.154(13) -0.018(8) 0.007(10) -0.018(8)
F33 0.114(10) 0.091(9) 0.146(13) -0.021(9) 0.001(9) 0.034(8)
F34 0.219(16) 0.087(8) 0.086(9) -0.001(7) 0.077(10) 0.050(10)
B3 0.039(8) 0.067(12) 0.116(19) 0.017(13) 0.012(10) 0.018(8)
F51 0.075(7) 0.159(12) 0.101(8) -0.055(8) 0.047(6) -0.044(7)
F52 0.065(6) 0.064(6) 0.218(15) 0.009(8) 0.070(8) 0.017(5)
B5 0.048(12) 0.060(15) 0.075(18) 0.000 0.030(12) 0.000
F61 0.080(10) 0.057(8) 0.181(18) 0.000 0.065(11) 0.000
F62 0.18(2) 0.098(14) 0.29(3) -0.004(17) 0.16(2) -0.018(14)
F63 0.117(12) 0.096(11) 0.051(8) 0.017(8) 0.024(8) -0.014(9)
B6 0.15(4) 0.054(19) 0.19(5) 0.000 0.12(4) 0.000

loop_
_atom_type_symbol
_atom_type_description
_atom_type_scat_dispersion_real
_atom_type_scat_dispersion_imag
_atom_type_scat_source
C C 0.0033 0.0016 'International Tables Vol C Tables 4.2.6.8 and 6.1.1.4'
H H 0.0000 0.0000 'International Tables Vol C Tables 4.2.6.8 and 6.1.1.4'
B B 0.0013 0.0007 'International Tables Vol C Tables 4.2.6.8 and 6.1.1.4'
N N 0.0061 0.0033 'International Tables Vol C Tables 4.2.6.8 and 6.1.1.4'
F F 0.0171 0.0103 'International Tables Vol C Tables 4.2.6.8 and 6.1.1.4'
P P 0.1023 0.0942 'International Tables Vol C Tables 4.2.6.8 and 6.1.1.4'
Ag Ag -0.8971 1.1015 'International Tables Vol C Tables 4.2.6.8 and 6.1.1.4'
Au Au -2.0133 8.8022 'International Tables Vol C Tables 4.2.6.8 and 6.1.1.4'

loop_
_geom_angle_atom_site_label_1
_geom_angle_atom_site_label_2
_geom_angle_atom_site_label_3
_geom_angle
_geom_angle_site_symmetry_1
_geom_angle_site_symmetry_3
N1 Au1 P1 173.1(3) . .
N1 Au1 Ag1 86.2(3) . .
P1 Au1 Ag1 87.10(10) . .
N1 Au1 Au2 43.0(3) . .
P1 Au1 Au2 130.97(10) . .
Ag1 Au1 Au2 58.58(3) . .
N1 Au1 Au3 42.5(3) . .
P1 Au1 Au3 133.81(9) . .
Ag1 Au1 Au3 58.80(2) . .
Au2 Au1 Au3 58.367(19) . .
N1 Au2 P2 170.6(3) . .
N1 Au2 Ag1 85.8(3) . .
P2 Au2 Ag1 84.93(10) . .
N1 Au2 Au3 44.5(3) . .
P2 Au2 Au3 128.21(10) . .
Ag1 Au2 Au3 59.80(3) . .
N1 Au2 Au1 42.8(2) . .
P2 Au2 Au1 131.22(10) . .
Ag1 Au2 Au1 58.20(3) . .
Au3 Au2 Au1 61.48(2) . .
N1 Au3 P3 169.0(3) . .
N1 Au3 Ag1 84.8(3) . .
P3 Au3 Ag1 92.12(9) . .
N1 Au3 Au2 44.1(3) . .
P3 Au3 Au2 125.78(9) . .
Ag1 Au3 Au2 58.77(3) . .
N1 Au3 Au1 42.1(2) . .
P3 Au3 Au1 142.26(8) . .
Ag1 Au3 Au1 57.44(3) . .
Au2 Au3 Au1 60.15(2) . .
N1 Au3 Au4 82.4(3) . .
P3 Au3 Au4 106.77(9) . .
Ag1 Au3 Au4 136.89(3) . .
Au2 Au3 Au4 126.04(2) . .
Au1 Au3 Au4 86.76(2) . .
N2 Au4 P4 163.8(3) . .
N2 Au4 Au5 45.0(3) . .
P4 Au4 Au5 119.06(9) . .
N2 Au4 Au6 42.0(3) . .
P4 Au4 Au6 134.03(8) . .
Au5 Au4 Au6 62.26(3) . .
N2 Au4 Ag2 81.5(3) . .
P4 Au4 Ag2 85.42(8) . .
Au5 Au4 Ag2 56.20(3) . .
Au6 Au4 Ag2 56.17(3) . .
N2 Au4 Au3 78.9(3) . .
P4 Au4 Au3 117.18(8) . .
Au5 Au4 Au3 120.61(2) . .
Au6 Au4 Au3 91.05(2) . .
Ag2 Au4 Au3 145.75(3) . .
N2 Au5 P5 176.1(3) . .
N2 Au5 Ag2 88.4(3) . .
P5 Au5 Ag2 87.72(12) . .
N2 Au5 Au4 45.8(3) . .
P5 Au5 Au4 131.35(11) . .
Ag2 Au5 Au4 64.66(3) . .
N2 Au5 Au6 40.9(3) . .
P5 Au5 Au6 136.40(12) . .
Ag2 Au5 Au6 58.08(3) . .
Au4 Au5 Au6 60.67(2) . .
N2 Au6 P6 172.6(3) . .
N2 Au6 Ag2 87.7(3) . .
P6 Au6 Ag2 87.06(11) . .
N2 Au6 Au4 43.5(3) . .
P6 Au6 Au4 136.81(10) . .
Ag2 Au6 Au4 62.64(3) . .
N2 Au6 Au5 41.7(3) . .
P6 Au6 Au5 130.88(11) . .
Ag2 Au6 Au5 56.55(3) . .
Au4 Au6 Au5 57.07(2) . .
N4 Ag1 N5 105.9(4) . .
N4 Ag1 N3 98.7(4) . .
N5 Ag1 N3 102.7(4) . .
N4 Ag1 Au1 108.1(3) . .
N5 Ag1 Au1 144.3(3) . .
N3 Ag1 Au1 82.4(3) . .
N4 Ag1 Au2 82.9(3) . .
N5 Ag1 Au2 111.6(3) . .
N3 Ag1 Au2 143.9(3) . .
Au1 Ag1 Au2 63.22(3) . .
N4 Ag1 Au3 143.5(3) . .
N5 Ag1 Au3 82.5(3) . .
N3 Ag1 Au3 114.2(3) . .
Au1 Ag1 Au3 63.76(3) . .
Au2 Ag1 Au3 61.43(3) . .
N6 Ag2 N8 120.5(4) . .
N6 Ag2 N7 95.1(4) . .
N8 Ag2 N7 103.0(5) . .
N6 Ag2 Au5 132.6(2) . .
N8 Ag2 Au5 105.6(3) . .
N7 Ag2 Au5 84.5(3) . .
N6 Ag2 Au6 111.4(3) . .
N8 Ag2 Au6 78.3(4) . .
N7 Ag2 Au6 148.6(3) . .
Au5 Ag2 Au6 65.37(3) . .
N6 Ag2 Au4 77.6(2) . .
N8 Ag2 Au4 139.5(4) . .
N7 Ag2 Au4 111.5(3) . .
Au5 Ag2 Au4 59.14(3) . .
Au6 Ag2 Au4 61.19(3) . .
C28 P1 C22 105.8(7) . .
C28 P1 C17 105.5(7) . .
C22 P1 C17 103.0(6) . .
C28 P1 Au1 115.3(5) . .
C22 P1 Au1 112.8(5) . .
C17 P1 Au1 113.3(4) . .
C45 P2 C39 106.0(8) . .
C45 P2 C34 105.9(8) . .
C39 P2 C34 105.6(7) . .
C45 P2 Au2 111.8(5) . .
C39 P2 Au2 115.9(5) . .
C34 P2 Au2 110.9(6) . .
C62 P3 C56 104.1(6) . .
C62 P3 C51 104.2(6) . .
C56 P3 C51 105.2(6) . .
C62 P3 Au3 117.7(4) . .
C56 P3 Au3 110.7(5) . .
C51 P3 Au3 113.8(4) . .
C73 P4 C68 104.6(6) . .
C73 P4 C79 105.5(6) . .
C68 P4 C79 105.8(6) . .
C73 P4 Au4 119.9(4) . .
C68 P4 Au4 111.2(4) . .
C79 P4 Au4 108.9(4) . .
C85 P5 C90 102.6(10) . .
C85 P5 C96 104.8(8) . .
C90 P5 C96 107.0(9) . .
C85 P5 Au5 114.3(7) . .
C90 P5 Au5 114.3(6) . .
C96 P5 Au5 112.8(6) . .
C107 P6 C113 105.8(7) . .
C107 P6 C102 109.2(8) . .
C113 P6 C102 102.8(7) . .
C107 P6 Au6 113.5(5) . .
C113 P6 Au6 117.7(4) . .
C102 P6 Au6 107.1(5) . .
C1 N1 Au1 124.7(8) . .
C1 N1 Au2 124.3(8) . .
Au1 N1 Au2 94.2(4) . .
C1 N1 Au3 118.6(7) . .
Au1 N1 Au3 95.4(4) . .
Au2 N1 Au3 91.4(4) . .
C2 N2 Au6 124.9(8) . .
C2 N2 Au5 119.6(8) . .
Au6 N2 Au5 97.3(4) . .
C2 N2 Au4 122.9(7) . .
Au6 N2 Au4 94.5(4) . .
Au5 N2 Au4 89.1(4) . .
C17 N3 C21 115.5(12) . .
C17 N3 Ag1 129.2(9) . .
C21 N3 Ag1 115.2(9) . .
C38 N4 C34 117.3(13) . .
C38 N4 Ag1 118.7(10) . .
C34 N4 Ag1 123.9(10) . .
C51 N5 C55 120.2(13) . .
C51 N5 Ag1 130.7(10) . .
C55 N5 Ag1 109.1(9) . .
C68 N6 C72 117.7(12) . .
C68 N6 Ag2 131.3(8) . .
C72 N6 Ag2 110.7(9) . .
C89 N7 C85 116.9(17) . .
C89 N7 Ag2 117.2(13) . .
C85 N7 Ag2 125.2(10) . .
C106 N8 C102 117.2(14) . .
C106 N8 Ag2 113.1(12) . .
C102 N8 Ag2 129.3(10) . .
N1 C1 C2 112.8(9) . .
N1 C1 C3 112.0(9) . .
C2 C1 C3 106.9(9) . .
N1 C1 H119 108.3 . .
C2 C1 H119 108.3 . .
C3 C1 H119 108.3 . .
N2 C2 C4 113.5(10) . .
N2 C2 C1 111.6(10) . .
C4 C2 C1 111.8(10) . .
N2 C2 H120 106.5 . .
C4 C2 H120 106.5 . .
C1 C2 H120 106.5 . .
C16 C3 C5 107.9(11) . .
C16 C3 C1 103.9(10) . .
C5 C3 C1 108.7(10) . .
C16 C3 H121 112.0 . .
C5 C3 H121 112.0 . .
C1 C3 H121 112.0 . .
C11 C4 C10 107.2(12) . .
C11 C4 C2 109.7(12) . .
C10 C4 C2 104.8(11) . .
C11 C4 H122 111.6 . .
C10 C4 H122 111.6 . .
C2 C4 H122 111.6 . .
C6 C5 C10 119.8(13) . .
C6 C5 C3 128.5(13) . .
C10 C5 C3 111.6(12) . .
C5 C6 C7 120.4(14) . .
C5 C6 H127 119.8 . .
C7 C6 H127 119.8 . .
C8 C7 C6 121.7(15) . .
C8 C7 H126 119.1 . .
C6 C7 H126 119.1 . .
C7 C8 C9 121.6(16) . .
C7 C8 H125 119.2 . .
C9 C8 H125 119.2 . .
C8 C9 C10 116.2(14) . .
C8 C9 H124 121.9 . .
C10 C9 H124 121.9 . .
C5 C10 C9 120.2(14) . .
C5 C10 C4 113.7(12) . .
C9 C10 C4 126.1(13) . .
C16 C11 C12 117.7(16) . .
C16 C11 C4 113.2(12) . .
C12 C11 C4 129.1(15) . .
C13 C12 C11 121.0(19) . .
C13 C12 H130 119.5 . .
C11 C12 H130 119.5 . .
C14 C13 C12 118.6(17) . .
C14 C13 H131 120.7 . .
C12 C13 H131 120.7 . .
C13 C14 C15 124.0(19) . .
C13 C14 H132 118.0 . .
C15 C14 H132 118.0 . .
C16 C15 C14 118.2(19) . .
C16 C15 H133 120.9 . .
C14 C15 H133 120.9 . .
C15 C16 C11 120.2(15) . .
C15 C16 C3 127.1(15) . .
C11 C16 C3 112.7(12) . .
N3 C17 C18 125.9(14) . .
N3 C17 P1 114.4(10) . .
C18 C17 P1 119.6(11) . .
C19 C18 C17 116.1(15) . .
C19 C18 H136 121.9 . .
C17 C18 H136 121.9 . .
C18 C19 C20 121.2(14) . .
C18 C19 H137 119.4 . .
C20 C19 H137 119.4 . .
C21 C20 C19 117.2(15) . .
C21 C20 H138 121.4 . .
C19 C20 H138 121.4 . .
N3 C21 C20 124.0(15) . .
N3 C21 H139 118.0 . .
C20 C21 H139 118.0 . .
C23 C22 C27 118.1(13) . .
C23 C22 P1 122.2(12) . .
C27 C22 P1 119.7(10) . .
C24 C23 C22 121.0(16) . .
C24 C23 H145 119.5 . .
C22 C23 H145 119.5 . .
C23 C24 C25 120.2(17) . .
C23 C24 H144 119.9 . .
C25 C24 H144 119.9 . .
C26 C25 C24 118.3(16) . .
C26 C25 H143 120.9 . .
C24 C25 H143 120.9 . .
C27 C26 C25 123.4(17) . .
C27 C26 H142 118.3 . .
C25 C26 H142 118.3 . .
C26 C27 C22 118.8(14) . .
C26 C27 H141 120.6 . .
C22 C27 H141 120.6 . .
C29 C28 C33 113.0(17) . .
C29 C28 P1 120.3(12) . .
C33 C28 P1 123.9(13) . .
C28 C29 C30 123.9(17) . .
C28 C29 H15B 118.1 . .
C30 C29 H15B 118.1 . .
C29 C30 C31 117.5(19) . .
C29 C30 H15A 121.2 . .
C31 C30 H15A 121.2 . .
C32 C31 C30 118(2) . .
C32 C31 H14C 120.8 . .
C30 C31 H14C 120.8 . .
C31 C32 C33 119(2) . .
C31 C32 H14B 120.5 . .
C33 C32 H14B 120.5 . .
C32 C33 C28 125(2) . .
C32 C33 H14A 117.5 . .
C28 C33 H14A 117.5 . .
N4 C34 C35 121.2(15) . .
N4 C34 P2 115.8(12) . .
C35 C34 P2 123.0(13) . .
C36 C35 C34 122.2(17) . .
C36 C35 H153 118.9 . .
C34 C35 H153 118.9 . .
C35 C36 C37 118.0(16) . .
C35 C36 H154 121.0 . .
C37 C36 H154 121.0 . .
C36 C37 C38 117.9(17) . .
C36 C37 H155 121.0 . .
C38 C37 H155 121.0 . .
N4 C38 C37 123.2(17) . .
N4 C38 H156 118.4 . .
C37 C38 H156 118.4 . .
C44 C39 C40 118.7(16) . .
C44 C39 P2 119.2(14) . .
C40 C39 P2 122.1(15) . .
C41 C40 C39 124(2) . .
C41 C40 H158 118.1 . .
C39 C40 H158 118.1 . .
C42 C41 C40 113(3) . .
C42 C41 H159 123.7 . .
C40 C41 H159 123.7 . .
C41 C42 C43 129(3) . .
C41 C42 H160 115.3 . .
C43 C42 H160 115.3 . .
C44 C43 C42 112(2) . .
C44 C43 H161 123.9 . .
C42 C43 H161 123.9 . .
C43 C44 C39 123(2) . .
C43 C44 H162 118.5 . .
C39 C44 H162 118.5 . .
C46 C45 C50 118(2) . .
C46 C45 P2 117.9(15) . .
C50 C45 P2 123.8(17) . .
C45 C46 C47 121(2) . .
C45 C46 H164 119.4 . .
C47 C46 H164 119.4 . .
C46 C47 C48 120(2) . .
C46 C47 H165 119.9 . .
C48 C47 H165 119.9 . .
C49 C48 C47 117(2) . .
C49 C48 H166 121.6 . .
C47 C48 H166 121.6 . .
C50 C49 C48 124(3) . .
C50 C49 H167 118.1 . .
C48 C49 H167 118.1 . .
C49 C50 C45 120(3) . .
C49 C50 H168 120.0 . .
C45 C50 H168 120.0 . .
N5 C51 C52 122.1(14) . .
N5 C51 P3 118.0(10) . .
C52 C51 P3 119.9(11) . .
C51 C52 C53 120.0(16) . .
C51 C52 H170 120.0 . .
C53 C52 H170 120.0 . .
C52 C53 C54 115.8(15) . .
C52 C53 H171 122.1 . .
C54 C53 H171 122.1 . .
C55 C54 C53 121.9(15) . .
C55 C54 H172 119.1 . .
C53 C54 H172 119.1 . .
N5 C55 C54 119.9(14) . .
N5 C55 H173 120.1 . .
C54 C55 H173 120.1 . .
C57 C56 C61 118.6(13) . .
C57 C56 P3 122.6(11) . .
C61 C56 P3 118.9(11) . .
C56 C57 C58 121.3(15) . .
C56 C57 H185 119.3 . .
C58 C57 H185 119.3 . .
C59 C58 C57 119.6(16) . .
C59 C58 H184 120.2 . .
C57 C58 H184 120.2 . .
C58 C59 C60 120.7(16) . .
C58 C59 H183 119.7 . .
C60 C59 H183 119.7 . .
C61 C60 C59 116.9(18) . .
C61 C60 H182 121.5 . .
C59 C60 H182 121.5 . .
C56 C61 C60 122.5(16) . .
C56 C61 H181 118.7 . .
C60 C61 H181 118.7 . .
C67 C62 C63 119.0(13) . .
C67 C62 P3 123.5(11) . .
C63 C62 P3 117.2(11) . .
C64 C63 C62 121.4(15) . .
C64 C63 H175 119.3 . .
C62 C63 H175 119.3 . .
C63 C64 C65 118.3(14) . .
C63 C64 H176 120.8 . .
C65 C64 H176 120.8 . .
C66 C65 C64 121.9(13) . .
C66 C65 H177 119.1 . .
C64 C65 H177 119.1 . .
C65 C66 C67 119.8(14) . .
C65 C66 H178 120.1 . .
C67 C66 H178 120.1 . .
C62 C67 C66 119.6(14) . .
C62 C67 H179 120.2 . .
C66 C67 H179 120.2 . .
N6 C68 C69 121.8(11) . .
N6 C68 P4 116.4(9) . .
C69 C68 P4 121.8(9) . .
C68 C69 C70 120.1(12) . .
C68 C69 H187 119.9 . .
C70 C69 H187 119.9 . .
C71 C70 C69 115.4(13) . .
C71 C70 H188 122.3 . .
C69 C70 H188 122.3 . .
C70 C71 C72 123.6(14) . .
C70 C71 H189 118.2 . .
C72 C71 H189 118.2 . .
N6 C72 C71 121.4(14) . .
N6 C72 H190 119.3 . .
C71 C72 H190 119.3 . .
C74 C73 C78 122.0(11) . .
C74 C73 P4 119.6(9) . .
C78 C73 P4 118.5(10) . .
C73 C74 C75 118.5(13) . .
C73 C74 H192 120.8 . .
C75 C74 H192 120.8 . .
C76 C75 C74 119.8(14) . .
C76 C75 H193 120.1 . .
C74 C75 H193 120.1 . .
C77 C76 C75 121.4(14) . .
C77 C76 H194 119.3 . .
C75 C76 H194 119.3 . .
C76 C77 C78 120.3(15) . .
C76 C77 H195 119.8 . .
C78 C77 H195 119.8 . .
C73 C78 C77 117.9(14) . .
C73 C78 H196 121.1 . .
C77 C78 H196 121.1 . .
C80 C79 C84 117.0(14) . .
C80 C79 P4 125.5(12) . .
C84 C79 P4 117.3(11) . .
C79 C80 C81 124.3(17) . .
C79 C80 H198 117.9 . .
C81 C80 H198 117.9 . .
C80 C81 C82 119(2) . .
C80 C81 H199 120.6 . .
C82 C81 H199 120.6 . .
C83 C82 C81 120(2) . .
C83 C82 H200 120.0 . .
C81 C82 H200 120.0 . .
C82 C83 C84 121.0(18) . .
C82 C83 H201 119.5 . .
C84 C83 H201 119.5 . .
C83 C84 C79 119.0(16) . .
C83 C84 H202 120.5 . .
C79 C84 H202 120.5 . .
C86 C85 N7 121.3(17) . .
C86 C85 P5 124.0(18) . .
N7 C85 P5 114.1(14) . .
C85 C86 C87 120(2) . .
C85 C86 H221 120.0 . .
C87 C86 H221 120.0 . .
C86 C87 C88 120(2) . .
C86 C87 H222 120.0 . .
C88 C87 H222 120.0 . .
C89 C88 C87 115.4(18) . .
C89 C88 H223 122.3 . .
C87 C88 H223 122.3 . .
N7 C89 C88 126(2) . .
N7 C89 H224 117.0 . .
C88 C89 H224 117.0 . .
C95 C90 C91 118(2) . .
C95 C90 P5 115.9(14) . .
C91 C90 P5 126.3(17) . .
C90 C91 C92 118(2) . .
C90 C91 H232 120.8 . .
C92 C91 H232 120.8 . .
C93 C92 C91 124(3) . .
C93 C92 H233 117.9 . .
C91 C92 H233 117.9 . .
C92 C93 C94 116(3) . .
C92 C93 H234 121.8 . .
C94 C93 H234 121.8 . .
C95 C94 C93 122(3) . .
C95 C94 H235 119.2 . .
C93 C94 H235 119.2 . .
C94 C95 C90 121(2) . .
C94 C95 H236 119.5 . .
C90 C95 H236 119.5 . .
C97 C96 C101 118.5(18) . .
C97 C96 P5 122.6(16) . .
C101 C96 P5 118.8(13) . .
C98 C97 C96 125(2) . .
C98 C97 H230 117.4 . .
C96 C97 H230 117.4 . .
C99 C98 C97 116(2) . .
C99 C98 H229 122.0 . .
C97 C98 H229 122.0 . .
C98 C99 C100 127(2) . .
C98 C99 H228 116.6 . .
C100 C99 H228 116.6 . .
C99 C100 C101 114.0(19) . .
C99 C100 H227 123.0 . .
C101 C100 H227 123.0 . .
C96 C101 C100 119.0(17) . .
C96 C101 H226 120.5 . .
C100 C101 H226 120.5 . .
N8 C102 C103 123.2(17) . .
N8 C102 P6 113.9(10) . .
C103 C102 P6 122.9(16) . .
C102 C103 C104 119(2) . .
C102 C103 H204 120.4 . .
C104 C103 H204 120.4 . .
C105 C104 C103 118(2) . .
C105 C104 H205 120.9 . .
C103 C104 H205 120.9 . .
C104 C105 C106 118(2) . .
C104 C105 H206 121.2 . .
C106 C105 H206 121.2 . .
N8 C106 C105 124(2) . .
N8 C106 H207 117.9 . .
C105 C106 H207 117.9 . .
C108 C107 C112 117.7(16) . .
C108 C107 P6 123.0(13) . .
C112 C107 P6 119.3(12) . .
C109 C108 C107 119.3(16) . .
C109 C108 H209 120.4 . .
C107 C108 H209 120.4 . .
C110 C109 C108 122.8(18) . .
C110 C109 H210 118.6 . .
C108 C109 H210 118.6 . .
C109 C110 C111 119(2) . .
C109 C110 H211 120.3 . .
C111 C110 H211 120.3 . .
C110 C111 C112 123(2) . .
C110 C111 H212 118.3 . .
C112 C111 H212 118.3 . .
C111 C112 C107 117.4(18) . .
C111 C112 H213 121.3 . .
C107 C112 H213 121.3 . .
C118 C113 C114 115.9(15) . .
C118 C113 P6 125.0(12) . .
C114 C113 P6 118.9(11) . .
C115 C114 C113 122.3(17) . .
C115 C114 H219 118.8 . .
C113 C114 H219 118.8 . .
C114 C115 C116 121.5(19) . .
C114 C115 H218 119.2 . .
C116 C115 H218 119.2 . .
C117 C116 C115 116.6(18) . .
C117 C116 H217 121.7 . .
C115 C116 H217 121.7 . .
C116 C117 C118 121.6(18) . .
C116 C117 H216 119.2 . .
C118 C117 H216 119.2 . .
C113 C118 C117 121.9(17) . .
C113 C118 H215 119.1 . .
C117 C118 H215 119.1 . .
N9 Au7 P7 172.8(3) . .
N9 Au7 Ag3 86.8(2) . .
P7 Au7 Ag3 87.02(10) . .
N9 Au7 Au8 44.5(2) . .
P7 Au7 Au8 128.52(10) . .
Ag3 Au7 Au8 59.50(3) . .
N9 Au7 Au9 42.7(2) . .
P7 Au7 Au9 135.28(10) . .
Ag3 Au7 Au9 58.82(3) . .
Au8 Au7 Au9 60.10(2) . .
N9 Au8 P8 170.3(3) . .
N9 Au8 Ag3 85.8(2) . .
P8 Au8 Ag3 84.45(9) . .
N9 Au8 Au7 43.0(2) . .
P8 Au8 Au7 130.23(9) . .
Ag3 Au8 Au7 59.44(3) . .
N9 Au8 Au9 43.3(2) . .
P8 Au8 Au9 129.53(10) . .
Ag3 Au8 Au9 59.10(3) . .
Au7 Au8 Au9 60.972(19) . .
N9 Au9 P9 169.3(3) . .
N9 Au9 Ag3 86.1(2) . .
P9 Au9 Ag3 89.87(9) . .
N9 Au9 Au8 43.8(2) . .
P9 Au9 Au8 126.06(9) . .
Ag3 Au9 Au8 59.05(2) . .
N9 Au9 Au7 41.7(2) . .
P9 Au9 Au7 141.45(8) . .
Ag3 Au9 Au7 58.72(4) . .
Au8 Au9 Au7 58.927(16) . .
N9 Au9 Au10 82.6(2) . .
P9 Au9 Au10 106.57(9) . .
Ag3 Au9 Au10 141.04(3) . .
Au8 Au9 Au10 125.61(2) . .
Au7 Au9 Au10 89.42(3) . .
N10 Au10 P10 165.1(3) . .
N10 Au10 Au11 44.4(3) . .
P10 Au10 Au11 121.31(9) . .
N10 Au10 Au12 42.3(3) . .
P10 Au10 Au12 132.39(8) . .
Au11 Au10 Au12 60.53(3) . .
N10 Au10 Ag4 83.3(3) . .
P10 Au10 Ag4 83.82(8) . .
Au11 Au10 Ag4 57.07(3) . .
Au12 Au10 Ag4 56.60(3) . .
N10 Au10 Au9 78.8(3) . .
P10 Au10 Au9 116.09(8) . .
Au11 Au10 Au9 120.54(3) . .
Au12 Au10 Au9 91.53(2) . .
Ag4 Au10 Au9 146.01(3) . .
N10 Au11 P11 175.6(3) . .
N10 Au11 Ag4 88.4(3) . .
P11 Au11 Ag4 87.20(10) . .
N10 Au11 Au10 44.8(2) . .
P11 Au11 Au10 132.75(9) . .
Ag4 Au11 Au10 63.32(2) . .
N10 Au11 Au12 42.7(3) . .
P11 Au11 Au12 133.82(11) . .
Ag4 Au11 Au12 58.70(3) . .
Au10 Au11 Au12 61.21(3) . .
N10 Au12 P12 172.5(3) . .
N10 Au12 Ag4 88.1(3) . .
P12 Au12 Ag4 85.33(10) . .
N10 Au12 Au11 42.9(3) . .
P12 Au12 Au11 129.79(9) . .
Ag4 Au12 Au11 58.06(3) . .
N10 Au12 Au10 42.9(2) . .
P12 Au12 Au10 134.99(10) . .
Ag4 Au12 Au10 61.98(3) . .
Au11 Au12 Au10 58.26(2) . .
N13 Ag3 N11 109.5(4) . .
N13 Ag3 N12 101.8(4) . .
N11 Ag3 N12 97.0(4) . .
N13 Ag3 Au7 145.0(3) . .
N11 Ag3 Au7 82.4(3) . .
N12 Ag3 Au7 109.4(3) . .
N13 Ag3 Au8 108.7(3) . .
N11 Ag3 Au8 140.9(3) . .
N12 Ag3 Au8 83.6(2) . .
Au7 Ag3 Au8 61.07(3) . .
N13 Ag3 Au9 83.0(3) . .
N11 Ag3 Au9 114.8(3) . .
N12 Ag3 Au9 144.4(2) . .
Au7 Ag3 Au9 62.46(3) . .
Au8 Ag3 Au9 61.85(3) . .
N15 Ag4 N14 101.9(4) . .
N15 Ag4 N16 96.4(4) . .
N14 Ag4 N16 115.5(4) . .
N15 Ag4 Au11 85.9(3) . .
N14 Ag4 Au11 136.5(2) . .
N16 Ag4 Au11 105.9(3) . .
N15 Ag4 Au12 146.4(3) . .
N14 Ag4 Au12 109.5(3) . .
N16 Ag4 Au12 80.8(3) . .
Au11 Ag4 Au12 63.24(3) . .
N15 Ag4 Au10 115.4(3) . .
N14 Ag4 Au10 78.9(2) . .
N16 Ag4 Au10 142.2(3) . .
Au11 Ag4 Au10 59.61(3) . .
Au12 Ag4 Au10 61.42(3) . .
C140 P7 C146 109.9(7) . .
C140 P7 C135 105.6(7) . .
C146 P7 C135 104.8(6) . .
C140 P7 Au7 112.3(5) . .
C146 P7 Au7 110.9(4) . .
C135 P7 Au7 113.0(4) . .
C163 P8 C152 106.6(8) . .
C163 P8 C157 104.9(7) . .
C152 P8 C157 104.1(7) . .
C163 P8 Au8 110.4(7) . .
C152 P8 Au8 112.5(5) . .
C157 P8 Au8 117.5(4) . .
C174 P9 C180 108.6(7) . .
C174 P9 C169 101.5(6) . .
C180 P9 C169 105.2(7) . .
C174 P9 Au9 118.9(5) . .
C180 P9 Au9 108.8(5) . .
C169 P9 Au9 112.8(5) . .
C197 P10 C191 104.0(5) . .
C197 P10 C186 103.6(6) . .
C191 P10 C186 105.6(5) . .
C197 P10 Au10 110.9(5) . .
C191 P10 Au10 119.7(4) . .
C186 P10 Au10 111.6(4) . .
C208 P11 C214 109.2(7) . .
C208 P11 C203 101.6(7) . .
C214 P11 C203 102.3(6) . .
C208 P11 Au11 114.5(5) . .
C214 P11 Au11 113.2(5) . .
C203 P11 Au11 114.7(5) . .
C231 P12 C225 106.0(8) . .
C231 P12 C220 104.2(6) . .
C225 P12 C220 105.6(6) . .
C231 P12 Au12 116.3(5) . .
C225 P12 Au12 116.0(5) . .
C220 P12 Au12 107.5(4) . .
C119 N9 Au7 124.9(7) . .
C119 N9 Au9 120.1(6) . .
Au7 N9 Au9 95.6(4) . .
C119 N9 Au8 122.8(7) . .
Au7 N9 Au8 92.5(3) . .
Au9 N9 Au8 92.9(3) . .
C120 N10 Au12 121.1(7) . .
C120 N10 Au11 123.3(8) . .
Au12 N10 Au11 94.4(4) . .
C120 N10 Au10 124.2(6) . .
Au12 N10 Au10 94.8(4) . .
Au11 N10 Au10 90.9(4) . .
C135 N11 C139 118.2(13) . .
C135 N11 Ag3 126.8(8) . .
C139 N11 Ag3 114.7(11) . .
C152 N12 C156 120.1(13) . .
C152 N12 Ag3 124.3(9) . .
C156 N12 Ag3 114.7(9) . .
C169 N13 C173 115.9(13) . .
C169 N13 Ag3 129.0(9) . .
C173 N13 Ag3 114.5(10) . .
C190 N14 C186 116.5(12) . .
C190 N14 Ag4 114.1(9) . .
C186 N14 Ag4 128.7(9) . .
C207 N15 C203 115.9(13) . .
C207 N15 Ag4 117.6(11) . .
C203 N15 Ag4 126.2(9) . .
C220 N16 C224 116.2(12) . .
C220 N16 Ag4 126.4(8) . .
C224 N16 Ag4 115.2(10) . .
N9 C119 C121 113.4(9) . .
N9 C119 C120 112.7(9) . .
C121 C119 C120 108.8(9) . .
N9 C119 H1 107.2 . .
C121 C119 H1 107.2 . .
C120 C119 H1 107.2 . .
N10 C120 C122 113.0(8) . .
N10 C120 C119 112.1(9) . .
C122 C120 C119 109.2(9) . .
N10 C120 H2 107.4 . .
C122 C120 H2 107.4 . .
C119 C120 H2 107.4 . .
C123 C121 C129 107.4(10) . .
C123 C121 C119 108.7(10) . .
C129 C121 C119 104.9(9) . .
C123 C121 H3 111.8 . .
C129 C121 H3 111.8 . .
C119 C121 H3 111.8 . .
C134 C122 C128 107.9(10) . .
C134 C122 C120 110.6(10) . .
C128 C122 C120 105.1(9) . .
C134 C122 H4 111.0 . .
C128 C122 H4 111.0 . .
C120 C122 H4 111.0 . .
C124 C123 C128 117.9(14) . .
C124 C123 C121 128.1(14) . .
C128 C123 C121 114.0(10) . .
C123 C124 C125 120.2(15) . .
C123 C124 H6 119.9 . .
C125 C124 H6 119.9 . .
C126 C125 C124 121.6(16) . .
C126 C125 H7 119.2 . .
C124 C125 H7 119.2 . .
C125 C126 C127 121.4(19) . .
C125 C126 H8 119.3 . .
C127 C126 H8 119.3 . .
C126 C127 C128 117.3(18) . .
C126 C127 H9 121.3 . .
C128 C127 H9 121.3 . .
C127 C128 C123 121.2(13) . .
C127 C128 C122 127.7(13) . .
C123 C128 C122 111.0(11) . .
C130 C129 C134 119.0(11) . .
C130 C129 C121 128.4(12) . .
C134 C129 C121 112.6(11) . .
C129 C130 C131 122.4(14) . .
C129 C130 H12 118.8 . .
C131 C130 H12 118.8 . .
C132 C131 C130 119.3(15) . .
C132 C131 H13 120.3 . .
C130 C131 H13 120.3 . .
C131 C132 C133 120.9(13) . .
C131 C132 H14 119.6 . .
C133 C132 H14 119.6 . .
C134 C133 C132 119.9(13) . .
C134 C133 H15 120.0 . .
C132 C133 H15 120.0 . .
C133 C134 C129 118.4(13) . .
C133 C134 C122 129.1(12) . .
C129 C134 C122 112.5(9) . .
N11 C135 C136 121.4(14) . .
N11 C135 P7 117.0(9) . .
C136 C135 P7 121.5(13) . .
C137 C136 C135 121.1(18) . .
C137 C136 H18 119.5 . .
C135 C136 H18 119.5 . .
C136 C137 C138 117.4(14) . .
C136 C137 H19 121.3 . .
C138 C137 H19 121.3 . .
C137 C138 C139 119.0(15) . .
C137 C138 H20 120.5 . .
C139 C138 H20 120.5 . .
N11 C139 C138 122.6(17) . .
N11 C139 H21 118.7 . .
C138 C139 H21 118.7 . .
C145 C140 C141 118.5(15) . .
C145 C140 P7 119.5(12) . .
C141 C140 P7 121.8(11) . .
C142 C141 C140 119.7(16) . .
C142 C141 H33 120.1 . .
C140 C141 H33 120.1 . .
C141 C142 C143 120.7(19) . .
C141 C142 H32 119.7 . .
C143 C142 H32 119.7 . .
C144 C143 C142 120.6(19) . .
C144 C143 H31 119.7 . .
C142 C143 H31 119.7 . .
C143 C144 C145 118.7(19) . .
C143 C144 H30 120.6 . .
C145 C144 H30 120.6 . .
C140 C145 C144 121.5(16) . .
C140 C145 H29 119.2 . .
C144 C145 H29 119.2 . .
C151 C146 C147 118.9(13) . .
C151 C146 P7 118.2(10) . .
C147 C146 P7 122.7(10) . .
C148 C147 C146 121.7(14) . .
C148 C147 H27 119.2 . .
C146 C147 H27 119.2 . .
C147 C148 C149 118.5(14) . .
C147 C148 H26 120.7 . .
C149 C148 H26 120.7 . .
C148 C149 C150 122.5(14) . .
C148 C149 H25 118.8 . .
C150 C149 H25 118.8 . .
C151 C150 C149 117.4(14) . .
C151 C150 H24 121.3 . .
C149 C150 H24 121.3 . .
C146 C151 C150 120.9(13) . .
C146 C151 H23 119.6 . .
C150 C151 H23 119.6 . .
N12 C152 C153 122.5(13) . .
N12 C152 P8 116.5(11) . .
C153 C152 P8 121.0(12) . .
C152 C153 C154 117.1(14) . .
C152 C153 H35 121.4 . .
C154 C153 H35 121.4 . .
C155 C154 C153 117.6(16) . .
C155 C154 H36 121.2 . .
C153 C154 H36 121.2 . .
C154 C155 C156 119.9(16) . .
C154 C155 H37 120.0 . .
C156 C155 H37 120.0 . .
N12 C156 C155 122.0(15) . .
N12 C156 H38 119.0 . .
C155 C156 H38 119.0 . .
C162 C157 C158 123.0(14) . .
C162 C157 P8 121.2(12) . .
C158 C157 P8 115.8(10) . .
C159 C158 C157 116.0(15) . .
C159 C158 H50 122.0 . .
C157 C158 H50 122.0 . .
C160 C159 C158 120.2(16) . .
C160 C159 H49 119.9 . .
C158 C159 H49 119.9 . .
C161 C160 C159 120.8(15) . .
C161 C160 H48 119.6 . .
C159 C160 H48 119.6 . .
C160 C161 C162 122.4(15) . .
C160 C161 H47 118.8 . .
C162 C161 H47 118.8 . .
C157 C162 C161 117.4(17) . .
C157 C162 H46 121.3 . .
C161 C162 H46 121.3 . .
C168 C163 C164 117.1(19) . .
C168 C163 P8 121.4(17) . .
C164 C163 P8 121.5(16) . .
C165 C164 C163 123(2) . .
C165 C164 H44 118.3 . .
C163 C164 H44 118.3 . .
C164 C165 C166 116(2) . .
C164 C165 H43 121.9 . .
C166 C165 H43 121.9 . .
C167 C166 C165 122(3) . .
C167 C166 H42 119.1 . .
C165 C166 H42 119.1 . .
C166 C167 C168 120(3) . .
C166 C167 H41 120.0 . .
C168 C167 H41 120.0 . .
C163 C168 C167 121(2) . .
C163 C168 H40 119.3 . .
C167 C168 H40 119.3 . .
N13 C169 C170 119.9(14) . .
N13 C169 P9 117.0(10) . .
C170 C169 P9 123.1(12) . .
C169 C170 C171 123.8(17) . .
C169 C170 H52 118.1 . .
C171 C170 H52 118.1 . .
C172 C171 C170 113.5(16) . .
C172 C171 H53 123.2 . .
C170 C171 H53 123.2 . .
C173 C172 C171 122.9(17) . .
C173 C172 H54 118.5 . .
C171 C172 H54 118.5 . .
C172 C173 N13 123.6(16) . .
C172 C173 H55 118.2 . .
N13 C173 H55 118.2 . .
C175 C174 C179 117.0(15) . .
C175 C174 P9 119.9(11) . .
C179 C174 P9 122.8(11) . .
C176 C175 C174 121.1(17) . .
C176 C175 H67 119.5 . .
C174 C175 H67 119.5 . .
C177 C176 C175 120.6(17) . .
C177 C176 H66 119.7 . .
C175 C176 H66 119.7 . .
C176 C177 C178 120.3(16) . .
C176 C177 H65 119.8 . .
C178 C177 H65 119.8 . .
C179 C178 C177 118.5(17) . .
C179 C178 H64 120.7 . .
C177 C178 H64 120.7 . .
C178 C179 C174 122.1(16) . .
C178 C179 H63 118.9 . .
C174 C179 H63 118.9 . .
C181 C180 C185 119.8(15) . .
C181 C180 P9 120.6(11) . .
C185 C180 P9 119.5(13) . .
C180 C181 C182 124.2(18) . .
C180 C181 H61 117.9 . .
C182 C181 H61 117.9 . .
C183 C182 C181 115(2) . .
C183 C182 H60 122.3 . .
C181 C182 H60 122.3 . .
C184 C183 C182 123(2) . .
C184 C183 H59 118.5 . .
C182 C183 H59 118.5 . .
C183 C184 C185 120(2) . .
C183 C184 H58 119.9 . .
C185 C184 H58 119.9 . .
C180 C185 C184 117(2) . .
C180 C185 H57 121.5 . .
C184 C185 H57 121.5 . .
N14 C186 C187 121.2(11) . .
N14 C186 P10 115.2(9) . .
C187 C186 P10 123.5(9) . .
C188 C187 C186 119.7(12) . .
C188 C187 H69 120.2 . .
C186 C187 H69 120.2 . .
C187 C188 C189 119.1(12) . .
C187 C188 H70 120.5 . .
C189 C188 H70 120.5 . .
C190 C189 C188 116.4(13) . .
C190 C189 H71 121.8 . .
C188 C189 H71 121.8 . .
N14 C190 C189 126.9(13) . .
N14 C190 H72 116.5 . .
C189 C190 H72 116.5 . .
C192 C191 C196 118.9(11) . .
C192 C191 P10 119.1(9) . .
C196 C191 P10 122.1(10) . .
C191 C192 C193 120.7(12) . .
C191 C192 H84 119.7 . .
C193 C192 H84 119.7 . .
C194 C193 C192 118.4(12) . .
C194 C193 H83 120.8 . .
C192 C193 H83 120.8 . .
C193 C194 C195 121.8(11) . .
C193 C194 H82 119.1 . .
C195 C194 H82 119.1 . .
C196 C195 C194 118.6(13) . .
C196 C195 H81 120.7 . .
C194 C195 H81 120.7 . .
C195 C196 C191 121.7(13) . .
C195 C196 H80 119.2 . .
C191 C196 H80 119.2 . .
C202 C197 C198 117.9(15) . .
C202 C197 P10 117.9(12) . .
C198 C197 P10 124.2(12) . .
C199 C198 C197 121.5(17) . .
C199 C198 H74 119.3 . .
C197 C198 H74 119.3 . .
C200 C199 C198 120.0(17) . .
C200 C199 H75 120.0 . .
C198 C199 H75 120.0 . .
C199 C200 C201 118.8(17) . .
C199 C200 H76 120.6 . .
C201 C200 H76 120.6 . .
C202 C201 C200 121.7(19) . .
C202 C201 H77 119.1 . .
C200 C201 H77 119.1 . .
C201 C202 C197 120.1(18) . .
C201 C202 H78 120.0 . .
C197 C202 H78 120.0 . .
N15 C203 C204 122.7(14) . .
N15 C203 P11 116.0(10) . .
C204 C203 P11 121.2(13) . .
C203 C204 C205 120(2) . .
C203 C204 H86 120.2 . .
C205 C204 H86 120.2 . .
C206 C205 C204 120.7(19) . .
C206 C205 H87 119.6 . .
C204 C205 H87 119.6 . .
C205 C206 C207 117.1(14) . .
C205 C206 H88 121.4 . .
C207 C206 H88 121.4 . .
N15 C207 C206 124.1(16) . .
N15 C207 H89 118.0 . .
C206 C207 H89 118.0 . .
C209 C208 C213 116.9(18) . .
C209 C208 P11 118.3(13) . .
C213 C208 P11 124.8(15) . .
C210 C209 C208 122(2) . .
C210 C209 H95A 118.9 . .
C208 C209 H95A 118.9 . .
C209 C210 C211 118(3) . .
C209 C210 H94 121.1 . .
C211 C210 H94 121.1 . .
C212 C211 C210 125(2) . .
C212 C211 H93 117.7 . .
C210 C211 H93 117.7 . .
C211 C212 C213 117(2) . .
C211 C212 H92 121.4 . .
C213 C212 H92 121.4 . .
C212 C213 C208 121(2) . .
C212 C213 H91 119.5 . .
C208 C213 H91 119.5 . .
C215 C214 C219 120.9(13) . .
C215 C214 P11 119.4(10) . .
C219 C214 P11 119.6(11) . .
C214 C215 C216 120.0(13) . .
C214 C215 H101 120.0 . .
C216 C215 H101 120.0 . .
C217 C216 C215 119.9(15) . .
C217 C216 H100 120.0 . .
C215 C216 H100 120.0 . .
C216 C217 C218 120.7(13) . .
C216 C217 H99 119.6 . .
C218 C217 H99 119.6 . .
C219 C218 C217 119.1(14) . .
C219 C218 H98 120.5 . .
C217 C218 H98 120.5 . .
C218 C219 C214 119.3(16) . .
C218 C219 H97 120.4 . .
C214 C219 H97 120.4 . .
N16 C220 C221 124.7(13) . .
N16 C220 P12 113.9(9) . .
C221 C220 P12 121.4(12) . .
C220 C221 C222 116.5(15) . .
C220 C221 H103 121.8 . .
C222 C221 H103 121.8 . .
C223 C222 C221 121.0(14) . .
C223 C222 H104 119.5 . .
C221 C222 H104 119.5 . .
C222 C223 C224 117.7(13) . .
C222 C223 H105 121.1 . .
C224 C223 H105 121.1 . .
C223 C224 N16 123.8(15) . .
C223 C224 H106 118.1 . .
N16 C224 H106 118.1 . .
C230 C225 C226 119.3(16) . .
C230 C225 P12 123.4(14) . .
C226 C225 P12 117.2(12) . .
C227 C226 C225 120.6(18) . .
C227 C226 H108 119.7 . .
C225 C226 H108 119.7 . .
C228 C227 C226 118(2) . .
C228 C227 H109 121.0 . .
C226 C227 H109 121.0 . .
C229 C228 C227 123(2) . .
C229 C228 H110 118.7 . .
C227 C228 H110 118.7 . .
C228 C229 C230 119.1(18) . .
C228 C229 H111 120.5 . .
C230 C229 H111 120.5 . .
C225 C230 C229 120(2) . .
C225 C230 H112 119.9 . .
C229 C230 H112 119.9 . .
C232 C231 C236 118.5(16) . .
C232 C231 P12 122.7(12) . .
C236 C231 P12 118.7(11) . .
C233 C232 C231 123.6(18) . .
C233 C232 H114 118.2 . .
C231 C232 H114 118.2 . .
C232 C233 C234 118.6(17) . .
C232 C233 H115 120.7 . .
C234 C233 H115 120.7 . .
C233 C234 C235 119.6(15) . .
C233 C234 H116 120.2 . .
C235 C234 H116 120.2 . .
C236 C235 C234 119.7(15) . .
C236 C235 H117 120.1 . .
C234 C235 H117 120.1 . .
C235 C236 C231 119.8(15) . .
C235 C236 H118 120.1 . .
C231 C236 H118 120.1 . .
F13 B1 F11 113.1(15) . .
F13 B1 F14 112.6(13) . .
F11 B1 F14 111.5(14) . .
F13 B1 F12 110.9(14) . .
F11 B1 F12 103.5(13) . .
F14 B1 F12 104.5(14) . .
F24 B2 F22 110.9(11) . .
F24 B2 F23 112.5(11) . .
F22 B2 F23 109.9(11) . .
F24 B2 F21' 130.8(13) . .
F22 B2 F21' 78.1(15) . .
F23 B2 F21' 108.4(14) . .
F24 B2 F21 109.1(11) . .
F22 B2 F21 106.9(11) . .
F23 B2 F21 107.1(11) . .
F21' B2 F21 30.6(13) . .
F24 B2 F23' 97.7(13) . .
F22 B2 F23' 131.1(15) . .
F23 B2 F23' 21.4(13) . .
F21' B2 F23' 112.0(10) . .
F21 B2 F23' 99.4(15) . .
F24 B2 F22' 95.7(13) . .
F22 B2 F22' 32.9(15) . .
F23 B2 F22' 91.1(15) . .
F21' B2 F22' 109.8(10) . .
F21 B2 F22' 139.6(15) . .
F23' B2 F22' 108.5(10) . .
F24 B2 F24' 21.2(11) . .
F22 B2 F24' 113.6(15) . .
F23 B2 F24' 126.4(14) . .
F21' B2 F24' 109.9(10) . .
F21 B2 F24' 88.7(13) . .
F23' B2 F24' 107.3(10) . .
F22' B2 F24' 109.3(10) . .
F31 B3 F32 109(2) . .
F31 B3 F33 110(2) . .
F32 B3 F33 112.7(15) . .
F31 B3 F34 109.4(17) . .
F32 B3 F34 112.0(19) . .
F33 B3 F34 104(2) . .
F43 B4 F42' 130.6(19) . .
F43 B4 F44' 117.7(17) . .
F42' B4 F44' 111.7(13) . .
F43 B4 F43' 49.2(12) . .
F42' B4 F43' 110.7(12) . .
F44' B4 F43' 110.7(11) . .
F43 B4 F41' 58.0(13) . .
F42' B4 F41' 109.0(12) . .
F44' B4 F41' 107.8(11) . .
F43' B4 F41' 106.7(12) . .
F43 B4 F41 120.7(14) . .
F42' B4 F41 63.6(16) . .
F44' B4 F41 86.1(15) . .
F43' B4 F41 162.9(15) . .
F41' B4 F41 63.2(15) . .
F43 B4 F44 118.2(14) . .
F42' B4 F44 107(2) . .
F44' B4 F44 19.4(14) . .
F43' B4 F44 96.1(15) . .
F41' B4 F44 125.8(17) . .
F41 B4 F44 101.0(13) . .
F43 B4 F42 116.1(13) . .
F42' B4 F42 35.6(16) . .
F44' B4 F42 112.6(17) . .
F43' B4 F42 78.1(13) . .
F41' B4 F42 134.4(17) . .
F41 B4 F42 99.0(12) . .
F44 B4 F42 97.7(12) . .
F51 B5 F51 107(2) . 2
F51 B5 F52 111.7(8) . .
F51 B5 F52 109.3(8) 2 .
F51 B5 F52 109.3(8) . 2
F51 B5 F52 111.7(8) 2 2
F52 B5 F52 108(2) . 2
F63 B6 F63 127(3) 2 .
F63 B6 F61 116.5(15) 2 .
F63 B6 F61 116.5(15) . .
F63 B6 F62 87.9(14) 2 2
F63 B6 F62 85.4(14) . 2
F61 B6 F62 97.5(15) . 2
F63 B6 F62 85.4(14) 2 .
F63 B6 F62 87.9(14) . .
F61 B6 F62 97.5(15) . .
F62 B6 F62 165(3) 2 .
F72 B7 F73 109.7(12) . .
F72 B7 F71 108.6(12) . .
F73 B7 F71 110.9(12) . .
F72 B7 F74 110.1(12) . .
F73 B7 F74 108.6(11) . .
F71 B7 F74 108.9(11) . .
F83 B8 F84 109.4(10) . .
F83 B8 F82 111.3(11) . .
F84 B8 F82 108.3(10) . .
F83 B8 F81 107.9(10) . .
F84 B8 F81 111.2(10) . .
F82 B8 F81 108.8(10) . .
F94 B9 F91 108.6(12) . .
F94 B9 F93 109.3(12) . .
F91 B9 F93 110.4(12) . .
F94 B9 F92 109.7(12) . .
F91 B9 F92 109.5(12) . .
F93 B9 F92 109.4(12) . .

loop_
_geom_bond_atom_site_label_1
_geom_bond_atom_site_label_2
_geom_bond_distance
_geom_bond_site_symmetry_2
Au1 N1 2.066(9) .
Au1 P1 2.250(3) .
Au1 Ag1 2.8850(13) .
Au1 Au2 3.0306(10) .
Au1 Au3 3.0702(8) .
Au2 N1 2.071(12) .
Au2 P2 2.247(4) .
Au2 Ag1 2.8968(16) .
Au2 Au3 2.9750(8) .
Au3 N1 2.085(10) .
Au3 P3 2.239(3) .
Au3 Ag1 2.9278(11) .
Au3 Au4 3.1562(9) .
Au4 N2 2.125(10) .
Au4 P4 2.254(3) .
Au4 Au5 2.9629(11) .
Au4 Au6 3.0776(10) .
Au4 Ag2 3.1194(12) .
Au5 N2 2.097(10) .
Au5 P5 2.261(4) .
Au5 Ag2 2.8681(14) .
Au5 Au6 3.1245(9) .
Au6 N2 2.064(10) .
Au6 P6 2.249(3) .
Au6 Ag2 2.9177(15) .
Ag1 N4 2.364(12) .
Ag1 N5 2.368(12) .
Ag1 N3 2.372(11) .
Ag2 N6 2.338(11) .
Ag2 N8 2.388(12) .
Ag2 N7 2.409(15) .
P1 C28 1.774(15) .
P1 C22 1.807(14) .
P1 C17 1.843(15) .
P2 C45 1.775(18) .
P2 C39 1.805(14) .
P2 C34 1.816(16) .
P3 C62 1.803(14) .
P3 C56 1.817(13) .
P3 C51 1.857(14) .
P4 C73 1.822(11) .
P4 C68 1.831(12) .
P4 C79 1.833(13) .
P5 C85 1.782(18) .
P5 C90 1.812(19) .
P5 C96 1.815(17) .
P6 C107 1.780(16) .
P6 C113 1.796(16) .
P6 C102 1.798(16) .
N1 C1 1.453(14) .
N2 C2 1.406(15) .
N3 C17 1.302(18) .
N3 C21 1.372(18) .
N4 C38 1.312(18) .
N4 C34 1.38(2) .
N5 C51 1.330(16) .
N5 C55 1.344(18) .
N6 C68 1.336(15) .
N6 C72 1.339(18) .
N7 C89 1.31(2) .
N7 C85 1.39(2) .
N8 C106 1.31(2) .
N8 C102 1.33(2) .
C1 C2 1.545(14) .
C1 C3 1.588(15) .
C1 H119 0.9800 .
C2 C4 1.527(17) .
C2 H120 0.9800 .
C3 C16 1.523(19) .
C3 C5 1.547(19) .
C3 H121 0.9800 .
C4 C11 1.49(2) .
C4 C10 1.51(2) .
C4 H122 0.9800 .
C5 C6 1.360(19) .
C5 C10 1.408(18) .
C6 C7 1.36(2) .
C6 H127 0.9300 .
C7 C8 1.34(2) .
C7 H126 0.9300 .
C8 C9 1.42(2) .
C8 H125 0.9300 .
C9 C10 1.42(2) .
C9 H124 0.9300 .
C11 C16 1.41(2) .
C11 C12 1.421(19) .
C12 C13 1.37(3) .
C12 H130 0.9300 .
C13 C14 1.33(3) .
C13 H131 0.9300 .
C14 C15 1.39(3) .
C14 H132 0.9300 .
C15 C16 1.38(2) .
C15 H133 0.9300 .
C17 C18 1.415(18) .
C18 C19 1.35(2) .
C18 H136 0.9300 .
C19 C20 1.39(2) .
C19 H137 0.9300 .
C20 C21 1.37(2) .
C20 H138 0.9300 .
C21 H139 0.9300 .
C22 C23 1.386(18) .
C22 C27 1.43(2) .
C23 C24 1.35(2) .
C23 H145 0.9300 .
C24 C25 1.42(3) .
C24 H144 0.9300 .
C25 C26 1.34(3) .
C25 H143 0.9300 .
C26 C27 1.34(2) .
C26 H142 0.9300 .
C27 H141 0.9300 .
C28 C29 1.38(2) .
C28 C33 1.42(2) .
C29 C30 1.41(3) .
C29 H15B 0.9300 .
C30 C31 1.46(3) .
C30 H15A 0.9300 .
C31 C32 1.34(3) .
C31 H14C 0.9300 .
C32 C33 1.42(3) .
C32 H14B 0.9300 .
C33 H14A 0.9300 .
C34 C35 1.40(2) .
C35 C36 1.32(2) .
C35 H153 0.9300 .
C36 C37 1.41(3) .
C36 H154 0.9300 .
C37 C38 1.43(2) .
C37 H155 0.9300 .
C38 H156 0.9300 .
C39 C44 1.40(2) .
C39 C40 1.43(3) .
C40 C41 1.39(3) .
C40 H158 0.9300 .
C41 C42 1.33(4) .
C41 H159 0.9300 .
C42 C43 1.50(4) .
C42 H160 0.9300 .
C43 C44 1.36(3) .
C43 H161 0.9300 .
C44 H162 0.9300 .
C45 C46 1.37(3) .
C45 C50 1.40(3) .
C46 C47 1.38(3) .
C46 H164 0.9300 .
C47 C48 1.41(4) .
C47 H165 0.9300 .
C48 C49 1.36(4) .
C48 H166 0.9300 .
C49 C50 1.34(3) .
C49 H167 0.9300 .
C50 H168 0.9300 .
C51 C52 1.361(19) .
C52 C53 1.40(2) .
C52 H170 0.9300 .
C53 C54 1.40(2) .
C53 H171 0.9300 .
C54 C55 1.36(2) .
C54 H172 0.9300 .
C55 H173 0.9300 .
C56 C57 1.376(17) .
C56 C61 1.379(19) .
C57 C58 1.393(19) .
C57 H185 0.9300 .
C58 C59 1.37(3) .
C58 H184 0.9300 .
C59 C60 1.43(3) .
C59 H183 0.9300 .
C60 C61 1.394(19) .
C60 H182 0.9300 .
C61 H181 0.9300 .
C62 C67 1.402(18) .
C62 C63 1.408(19) .
C63 C64 1.345(19) .
C63 H175 0.9300 .
C64 C65 1.44(2) .
C64 H176 0.9300 .
C65 C66 1.33(2) .
C65 H177 0.9300 .
C66 C67 1.41(2) .
C66 H178 0.9300 .
C67 H179 0.9300 .
C68 C69 1.383(17) .
C69 C70 1.396(17) .
C69 H187 0.9300 .
C70 C71 1.34(2) .
C70 H188 0.9300 .
C71 C72 1.35(2) .
C71 H189 0.9300 .
C72 H190 0.9300 .
C73 C74 1.339(18) .
C73 C78 1.395(17) .
C74 C75 1.425(17) .
C74 H192 0.9300 .
C75 C76 1.36(2) .
C75 H193 0.9300 .
C76 C77 1.34(2) .
C76 H194 0.9300 .
C77 C78 1.42(2) .
C77 H195 0.9300 .
C78 H196 0.9300 .
C79 C80 1.34(2) .
C79 C84 1.42(2) .
C80 C81 1.36(3) .
C80 H198 0.9300 .
C81 C82 1.37(3) .
C81 H199 0.9300 .
C82 C83 1.36(3) .
C82 H200 0.9300 .
C83 C84 1.39(2) .
C83 H201 0.9300 .
C84 H202 0.9300 .
C85 C86 1.36(3) .
C86 C87 1.37(3) .
C86 H221 0.9300 .
C87 C88 1.42(4) .
C87 H222 0.9300 .
C88 C89 1.38(3) .
C88 H223 0.9300 .
C89 H224 0.9300 .
C90 C95 1.40(3) .
C90 C91 1.41(3) .
C91 C92 1.41(3) .
C91 H232 0.9300 .
C92 C93 1.29(4) .
C92 H233 0.9300 .
C93 C94 1.46(4) .
C93 H234 0.9300 .
C94 C95 1.32(3) .
C94 H235 0.9300 .
C95 H236 0.9300 .
C96 C97 1.36(2) .
C96 C101 1.38(2) .
C97 C98 1.34(3) .
C97 H230 0.9300 .
C98 C99 1.28(3) .
C98 H229 0.9300 .
C99 C100 1.42(3) .
C99 H228 0.9300 .
C100 C101 1.43(2) .
C100 H227 0.9300 .
C101 H226 0.9300 .
C102 C103 1.36(2) .
C103 C104 1.41(3) .
C103 H204 0.9300 .
C104 C105 1.36(3) .
C104 H205 0.9300 .
C105 C106 1.40(2) .
C105 H206 0.9300 .
C106 H207 0.9300 .
C107 C108 1.43(2) .
C107 C112 1.45(2) .
C108 C109 1.41(2) .
C108 H209 0.9300 .
C109 C110 1.34(3) .
C109 H210 0.9300 .
C110 C111 1.35(3) .
C110 H211 0.9300 .
C111 C112 1.42(3) .
C111 H212 0.9300 .
C112 H213 0.9300 .
C113 C118 1.36(2) .
C113 C114 1.410(19) .
C114 C115 1.30(2) .
C114 H219 0.9300 .
C115 C116 1.42(3) .
C115 H218 0.9300 .
C116 C117 1.35(3) .
C116 H217 0.9300 .
C117 C118 1.37(2) .
C117 H216 0.9300 .
C118 H215 0.9300 .
Au7 N9 2.029(8) .
Au7 P7 2.240(3) .
Au7 Ag3 2.9234(17) .
Au7 Au8 2.9712(8) .
Au7 Au9 3.0332(8) .
Au8 N9 2.083(9) .
Au8 P8 2.249(3) .
Au8 Ag3 2.9251(11) .
Au8 Au9 3.0073(9) .
Au9 N9 2.066(9) .
Au9 P9 2.252(3) .
Au9 Ag3 2.9267(11) .
Au9 Au10 3.3085(12) .
Au10 N10 2.096(9) .
Au10 P10 2.258(3) .
Au10 Au11 2.9759(10) .
Au10 Au12 3.0666(9) .
Au10 Ag4 3.0827(11) .
Au11 N10 2.081(10) .
Au11 P11 2.251(4) .
Au11 Ag4 2.8956(12) .
Au11 Au12 3.0465(12) .
Au12 N10 2.070(10) .
Au12 P12 2.242(3) .
Au12 Ag4 2.9155(14) .
Ag3 N13 2.348(13) .
Ag3 N11 2.368(11) .
Ag3 N12 2.407(11) .
Ag4 N15 2.345(13) .
Ag4 N14 2.359(11) .
Ag4 N16 2.418(11) .
P7 C140 1.802(15) .
P7 C146 1.807(13) .
P7 C135 1.833(14) .
P8 C163 1.824(18) .
P8 C152 1.828(14) .
P8 C157 1.841(14) .
P9 C174 1.792(15) .
P9 C180 1.796(13) .
P9 C169 1.823(14) .
P10 C197 1.798(15) .
P10 C191 1.829(11) .
P10 C186 1.832(12) .
P11 C208 1.794(17) .
P11 C214 1.834(13) .
P11 C203 1.841(14) .
P12 C231 1.791(16) .
P12 C225 1.807(15) .
P12 C220 1.850(13) .
N9 C119 1.449(12) .
N10 C120 1.421(14) .
N11 C135 1.327(18) .
N11 C139 1.350(18) .
N12 C152 1.313(18) .
N12 C156 1.328(18) .
N13 C169 1.367(18) .
N13 C173 1.39(2) .
N14 C190 1.313(17) .
N14 C186 1.357(14) .
N15 C207 1.333(18) .
N15 C203 1.361(19) .
N16 C220 1.290(18) .
N16 C224 1.366(17) .
C119 C121 1.575(16) .
C119 C120 1.580(14) .
C119 H1 0.9800 .
C120 C122 1.547(14) .
C120 H2 0.9800 .
C121 C123 1.490(19) .
C121 C129 1.525(15) .
C121 H3 0.9800 .
C122 C134 1.486(18) .
C122 C128 1.536(17) .
C122 H4 0.9800 .
C123 C124 1.369(18) .
C123 C128 1.445(19) .
C124 C125 1.42(2) .
C124 H6 0.9300 .
C125 C126 1.34(3) .
C125 H7 0.9300 .
C126 C127 1.41(2) .
C126 H8 0.9300 .
C127 C128 1.41(2) .
C127 H9 0.9300 .
C129 C130 1.337(19) .
C129 C134 1.447(18) .
C130 C131 1.390(19) .
C130 H12 0.9300 .
C131 C132 1.36(2) .
C131 H13 0.9300 .
C132 C133 1.39(2) .
C132 H14 0.9300 .
C133 C134 1.388(15) .
C133 H15 0.9300 .
C135 C136 1.399(18) .
C136 C137 1.37(2) .
C136 H18 0.9300 .
C137 C138 1.39(3) .
C137 H19 0.9300 .
C138 C139 1.39(2) .
C138 H20 0.9300 .
C139 H21 0.9300 .
C140 C145 1.38(2) .
C140 C141 1.44(2) .
C141 C142 1.34(2) .
C141 H33 0.9300 .
C142 C143 1.40(3) .
C142 H32 0.9300 .
C143 C144 1.38(3) .
C143 H31 0.9300 .
C144 C145 1.39(2) .
C144 H30 0.9300 .
C145 H29 0.9300 .
C146 C151 1.373(19) .
C146 C147 1.420(16) .
C147 C148 1.34(2) .
C147 H27 0.9300 .
C148 C149 1.37(2) .
C148 H26 0.9300 .
C149 C150 1.41(2) .
C149 H25 0.9300 .
C150 C151 1.39(2) .
C150 H24 0.9300 .
C151 H23 0.9300 .
C152 C153 1.39(2) .
C153 C154 1.48(2) .
C153 H35 0.9300 .
C154 C155 1.33(2) .
C154 H36 0.9300 .
C155 C156 1.41(2) .
C155 H37 0.9300 .
C156 H38 0.9300 .
C157 C162 1.39(2) .
C157 C158 1.43(2) .
C158 C159 1.42(2) .
C158 H50 0.9300 .
C159 C160 1.40(2) .
C159 H49 0.9300 .
C160 C161 1.34(2) .
C160 H48 0.9300 .
C161 C162 1.39(2) .
C161 H47 0.9300 .
C162 H46 0.9300 .
C163 C168 1.32(3) .
C163 C164 1.41(2) .
C164 C165 1.36(3) .
C164 H44 0.9300 .
C165 C166 1.37(4) .
C165 H43 0.9300 .
C166 C167 1.35(3) .
C166 H42 0.9300 .
C167 C168 1.38(3) .
C167 H41 0.9300 .
C168 H40 0.9300 .
C169 C170 1.37(2) .
C170 C171 1.39(2) .
C170 H52 0.9300 .
C171 C172 1.38(3) .
C171 H53 0.9300 .
C172 C173 1.31(2) .
C172 H54 0.9300 .
C173 H55 0.9300 .
C174 C175 1.40(2) .
C174 C179 1.413(19) .
C175 C176 1.39(2) .
C175 H67 0.9300 .
C176 C177 1.37(3) .
C176 H66 0.9300 .
C177 C178 1.41(3) .
C177 H65 0.9300 .
C178 C179 1.38(2) .
C178 H64 0.9300 .
C179 H63 0.9300 .
C180 C181 1.34(2) .
C180 C185 1.39(2) .
C181 C182 1.41(2) .
C181 H61 0.9300 .
C182 C183 1.38(4) .
C182 H60 0.9300 .
C183 C184 1.34(4) .
C183 H59 0.9300 .
C184 C185 1.45(3) .
C184 H58 0.9300 .
C185 H57 0.9300 .
C186 C187 1.395(17) .
C187 C188 1.366(18) .
C187 H69 0.9300 .
C188 C189 1.40(2) .
C188 H70 0.9300 .
C189 C190 1.36(2) .
C189 H71 0.9300 .
C190 H72 0.9300 .
C191 C192 1.371(17) .
C191 C196 1.382(17) .
C192 C193 1.408(17) .
C192 H84 0.9300 .
C193 C194 1.359(19) .
C193 H83 0.9300 .
C194 C195 1.389(19) .
C194 H82 0.9300 .
C195 C196 1.362(18) .
C195 H81 0.9300 .
C196 H80 0.9300 .
C197 C202 1.39(2) .
C197 C198 1.40(2) .
C198 C199 1.37(2) .
C198 H74 0.9300 .
C199 C200 1.36(3) .
C199 H75 0.9300 .
C200 C201 1.41(3) .
C200 H76 0.9300 .
C201 C202 1.34(2) .
C201 H77 0.9300 .
C202 H78 0.9300 .
C203 C204 1.36(2) .
C204 C205 1.39(2) .
C204 H86 0.9300 .
C205 C206 1.32(3) .
C205 H87 0.9300 .
C206 C207 1.43(3) .
C206 H88 0.9300 .
C207 H89 0.9300 .
C208 C209 1.42(2) .
C208 C213 1.43(2) .
C209 C210 1.38(3) .
C209 H95A 0.9300 .
C210 C211 1.39(4) .
C210 H94 0.9300 .
C211 C212 1.36(3) .
C211 H93 0.9300 .
C212 C213 1.41(3) .
C212 H92 0.9300 .
C213 H91 0.9300 .
C214 C215 1.36(2) .
C214 C219 1.398(19) .
C215 C216 1.415(18) .
C215 H101 0.9300 .
C216 C217 1.35(2) .
C216 H100 0.9300 .
C217 C218 1.42(2) .
C217 H99 0.9300 .
C218 C219 1.39(2) .
C218 H98 0.9300 .
C219 H97 0.9300 .
C220 C221 1.386(17) .
C221 C222 1.39(2) .
C221 H103 0.9300 .
C222 C223 1.33(2) .
C222 H104 0.9300 .
C223 C224 1.36(2) .
C223 H105 0.9300 .
C224 H106 0.9300 .
C225 C230 1.35(2) .
C225 C226 1.40(2) .
C226 C227 1.40(3) .
C226 H108 0.9300 .
C227 C228 1.37(3) .
C227 H109 0.9300 .
C228 C229 1.35(3) .
C228 H110 0.9300 .
C229 C230 1.42(3) .
C229 H111 0.9300 .
C230 H112 0.9300 .
C231 C232 1.36(2) .
C231 C236 1.391(17) .
C232 C233 1.36(3) .
C232 H114 0.9300 .
C233 C234 1.38(3) .
C233 H115 0.9300 .
C234 C235 1.41(2) .
C234 H116 0.9300 .
C235 C236 1.38(2) .
C235 H117 0.9300 .
C236 H118 0.9300 .
F11 B1 1.37(2) .
F12 B1 1.45(2) .
F13 B1 1.331(18) .
F14 B1 1.382(17) .
F21 B2 1.41(2) .
F21' B2 1.376(16) .
F22 B2 1.36(2) .
F22' B2 1.421(16) .
F23 B2 1.37(2) .
F23' B2 1.411(16) .
F24 B2 1.343(19) .
F24' B2 1.431(16) .
F31 B3 1.32(2) .
F32 B3 1.34(3) .
F33 B3 1.37(2) .
F34 B3 1.38(3) .
F41 B4 1.48(2) .
F41' B4 1.36(2) .
F42 B4 1.51(2) .
F42' B4 1.32(2) .
F43 B4 1.16(3) .
F43' B4 1.34(2) .
F44 B4 1.50(2) .
F44' B4 1.33(2) .
F51 B5 1.363(19) .
F52 B5 1.376(18) .
B5 F51 1.363(19) 2
B5 F52 1.376(18) 2
F61 B6 1.39(4) .
F62 B6 1.59(2) .
F63 B6 1.318(19) .
B6 F63 1.318(19) 2
B6 F62 1.59(2) 2
F71 B7 1.397(15) .
F72 B7 1.388(15) .
F73 B7 1.396(15) .
F74 B7 1.403(15) .
F81 B8 1.356(9) .
F82 B8 1.351(9) .
F83 B8 1.345(9) .
F84 B8 1.346(9) .
F91 B9 1.387(15) .
F92 B9 1.396(15) .
F93 B9 1.388(15) .
F94 B9 1.386(15) .

loop_
_geom_torsion_atom_site_label_1
_geom_torsion_atom_site_label_2
_geom_torsion_atom_site_label_3
_geom_torsion_atom_site_label_4
_geom_torsion
P1 Au1 Au2 N1 175.3(4)
Ag1 Au1 Au2 N1 122.8(4)
Au3 Au1 Au2 N1 52.5(4)
N1 Au1 Au2 P2 -169.9(4)
P1 Au1 Au2 P2 5.44(18)
Ag1 Au1 Au2 P2 -47.05(14)
Au3 Au1 Au2 P2 -117.38(14)
N1 Au1 Au2 Ag1 -122.8(4)
P1 Au1 Au2 Ag1 52.49(12)
Au3 Au1 Au2 Ag1 -70.32(3)
N1 Au1 Au2 Au3 -52.5(4)
P1 Au1 Au2 Au3 122.81(12)
Ag1 Au1 Au2 Au3 70.32(3)
P2 Au2 Au3 N1 172.2(4)
Ag1 Au2 Au3 N1 118.2(4)
Au1 Au2 Au3 N1 50.4(4)
N1 Au2 Au3 P3 174.4(4)
P2 Au2 Au3 P3 -13.48(16)
Ag1 Au2 Au3 P3 -67.45(10)
Au1 Au2 Au3 P3 -135.26(10)
N1 Au2 Au3 Ag1 -118.2(4)
P2 Au2 Au3 Ag1 53.97(13)
Au1 Au2 Au3 Ag1 -67.81(3)
N1 Au2 Au3 Au1 -50.4(3)
P2 Au2 Au3 Au1 121.78(13)
Ag1 Au2 Au3 Au1 67.81(3)
N1 Au2 Au3 Au4 9.7(3)
P2 Au2 Au3 Au4 -178.10(13)
Ag1 Au2 Au3 Au4 127.93(3)
Au1 Au2 Au3 Au4 60.12(3)
P1 Au1 Au3 N1 -171.6(5)
Ag1 Au1 Au3 N1 -123.1(5)
Au2 Au1 Au3 N1 -53.1(5)
N1 Au1 Au3 P3 164.2(5)
P1 Au1 Au3 P3 -7.3(2)
Ag1 Au1 Au3 P3 41.14(15)
Au2 Au1 Au3 P3 111.09(15)
N1 Au1 Au3 Ag1 123.1(5)
P1 Au1 Au3 Ag1 -48.48(14)
Au2 Au1 Au3 Ag1 69.96(4)
N1 Au1 Au3 Au2 53.1(5)
P1 Au1 Au3 Au2 -118.44(14)
Ag1 Au1 Au3 Au2 -69.96(4)
N1 Au1 Au3 Au4 -82.3(5)
P1 Au1 Au3 Au4 106.17(14)
Ag1 Au1 Au3 Au4 154.66(3)
Au2 Au1 Au3 Au4 -135.39(2)
N1 Au3 Au4 N2 63.4(4)
P3 Au3 Au4 N2 -110.4(3)
Ag1 Au3 Au4 N2 137.4(3)
Au2 Au3 Au4 N2 56.6(3)
Au1 Au3 Au4 N2 105.5(3)
N1 Au3 Au4 P4 -113.9(3)
P3 Au3 Au4 P4 72.27(13)
Ag1 Au3 Au4 P4 -39.98(10)
Au2 Au3 Au4 P4 -120.72(10)
Au1 Au3 Au4 P4 -71.85(9)
N1 Au3 Au4 Au5 45.8(2)
P3 Au3 Au4 Au5 -127.99(9)
Ag1 Au3 Au4 Au5 119.76(5)
Au2 Au3 Au4 Au5 39.02(3)
Au1 Au3 Au4 Au5 87.89(3)
N1 Au3 Au4 Au6 103.8(3)
P3 Au3 Au4 Au6 -70.00(9)
Ag1 Au3 Au4 Au6 177.75(4)
Au2 Au3 Au4 Au6 97.01(4)
Au1 Au3 Au4 Au6 145.89(2)
N1 Au3 Au4 Ag2 119.6(3)
P3 Au3 Au4 Ag2 -54.23(10)
Ag1 Au3 Au4 Ag2 -166.48(5)
Au2 Au3 Au4 Ag2 112.78(6)
Au1 Au3 Au4 Ag2 161.65(5)
P4 Au4 Au5 N2 -175.8(4)
Au6 Au4 Au5 N2 -48.5(4)
Ag2 Au4 Au5 N2 -114.6(4)
Au3 Au4 Au5 N2 24.8(4)
N2 Au4 Au5 P5 176.3(4)
P4 Au4 Au5 P5 0.42(18)
Au6 Au4 Au5 P5 127.73(16)
Ag2 Au4 Au5 P5 61.62(16)
Au3 Au4 Au5 P5 -158.94(16)
N2 Au4 Au5 Ag2 114.6(4)
P4 Au4 Au5 Ag2 -61.19(9)
Au6 Au4 Au5 Ag2 66.11(4)
Au3 Au4 Au5 Ag2 139.44(4)
N2 Au4 Au5 Au6 48.5(4)
P4 Au4 Au5 Au6 -127.31(9)
Ag2 Au4 Au5 Au6 -66.11(4)
Au3 Au4 Au5 Au6 73.32(3)
P4 Au4 Au6 N2 157.2(4)
Au5 Au4 Au6 N2 52.5(4)
Ag2 Au4 Au6 N2 118.6(4)
Au3 Au4 Au6 N2 -72.0(4)
N2 Au4 Au6 P6 -169.2(4)
P4 Au4 Au6 P6 -11.9(2)
Au5 Au4 Au6 P6 -116.69(16)
Ag2 Au4 Au6 P6 -50.54(16)
Au3 Au4 Au6 P6 118.86(15)
N2 Au4 Au6 Ag2 -118.6(4)
P4 Au4 Au6 Ag2 38.61(13)
Au5 Au4 Au6 Ag2 -66.16(3)
Au3 Au4 Au6 Ag2 169.39(3)
N2 Au4 Au6 Au5 -52.5(4)
P4 Au4 Au6 Au5 104.77(12)
Ag2 Au4 Au6 Au5 66.16(3)
Au3 Au4 Au6 Au5 -124.45(2)
P5 Au5 Au6 N2 -175.7(4)
Ag2 Au5 Au6 N2 -131.9(4)
Au4 Au5 Au6 N2 -55.1(4)
N2 Au5 Au6 P6 -178.9(4)
P5 Au5 Au6 P6 5.4(2)
Ag2 Au5 Au6 P6 49.24(13)
Au4 Au5 Au6 P6 126.03(13)
N2 Au5 Au6 Ag2 131.9(4)
P5 Au5 Au6 Ag2 -43.79(16)
Au4 Au5 Au6 Ag2 76.80(4)
N2 Au5 Au6 Au4 55.1(4)
P5 Au5 Au6 Au4 -120.59(15)
Ag2 Au5 Au6 Au4 -76.80(4)
N1 Au1 Ag1 N4 106.9(4)
P1 Au1 Ag1 N4 -71.3(3)
Au2 Au1 Ag1 N4 71.9(3)
Au3 Au1 Ag1 N4 141.5(3)
N1 Au1 Ag1 N5 -55.2(6)
P1 Au1 Ag1 N5 126.7(5)
Au2 Au1 Ag1 N5 -90.2(5)
Au3 Au1 Ag1 N5 -20.6(5)
N1 Au1 Ag1 N3 -156.4(4)
P1 Au1 Ag1 N3 25.5(3)
Au2 Au1 Ag1 N3 168.6(3)
Au3 Au1 Ag1 N3 -121.8(3)
N1 Au1 Ag1 Au2 35.0(3)
P1 Au1 Ag1 Au2 -143.15(9)
Au3 Au1 Ag1 Au2 69.60(3)
N1 Au1 Ag1 Au3 -34.6(3)
P1 Au1 Ag1 Au3 147.25(9)
Au2 Au1 Ag1 Au3 -69.60(3)
N1 Au2 Ag1 N4 -149.4(4)
P2 Au2 Ag1 N4 32.0(3)
Au3 Au2 Ag1 N4 172.3(3)
Au1 Au2 Ag1 N4 -114.5(3)
N1 Au2 Ag1 N5 106.2(4)
P2 Au2 Ag1 N5 -72.4(3)
Au3 Au2 Ag1 N5 68.0(3)
Au1 Au2 Ag1 N5 141.2(3)
N1 Au2 Ag1 N3 -54.4(5)
P2 Au2 Ag1 N3 127.0(5)
Au3 Au2 Ag1 N3 -92.6(5)
Au1 Au2 Ag1 N3 -19.4(5)
N1 Au2 Ag1 Au1 -34.9(3)
P2 Au2 Ag1 Au1 146.44(10)
Au3 Au2 Ag1 Au1 -73.20(2)
N1 Au2 Ag1 Au3 38.2(3)
P2 Au2 Ag1 Au3 -140.36(10)
Au1 Au2 Ag1 Au3 73.20(2)
N1 Au3 Ag1 N4 -50.9(6)
P3 Au3 Ag1 N4 118.6(5)
Au2 Au3 Ag1 N4 -12.9(5)
Au1 Au3 Ag1 N4 -85.2(5)
Au4 Au3 Ag1 N4 -123.9(5)
N1 Au3 Ag1 N5 -157.6(4)
P3 Au3 Ag1 N5 11.8(3)
Au2 Au3 Ag1 N5 -119.6(3)
Au1 Au3 Ag1 N5 168.1(3)
Au4 Au3 Ag1 N5 129.4(3)
N1 Au3 Ag1 N3 101.8(4)
P3 Au3 Ag1 N3 -88.8(3)
Au2 Au3 Ag1 N3 139.8(3)
Au1 Au3 Ag1 N3 67.5(3)
Au4 Au3 Ag1 N3 28.8(3)
N1 Au3 Ag1 Au1 34.3(3)
P3 Au3 Ag1 Au1 -156.24(9)
Au2 Au3 Ag1 Au1 72.33(3)
Au4 Au3 Ag1 Au1 -38.71(4)
N1 Au3 Ag1 Au2 -38.0(3)
P3 Au3 Ag1 Au2 131.43(9)
Au1 Au3 Ag1 Au2 -72.33(3)
Au4 Au3 Ag1 Au2 -111.04(4)
N2 Au5 Ag2 N6 67.9(5)
P5 Au5 Ag2 N6 -111.4(5)
Au4 Au5 Ag2 N6 27.2(4)
Au6 Au5 Ag2 N6 97.1(4)
N2 Au5 Ag2 N8 -98.2(5)
P5 Au5 Ag2 N8 82.5(4)
Au4 Au5 Ag2 N8 -138.9(4)
Au6 Au5 Ag2 N8 -69.0(4)
N2 Au5 Ag2 N7 159.8(4)
P5 Au5 Ag2 N7 -19.5(3)
Au4 Au5 Ag2 N7 119.1(3)
Au6 Au5 Ag2 N7 -171.0(3)
N2 Au5 Ag2 Au6 -29.2(3)
P5 Au5 Ag2 Au6 151.47(11)
Au4 Au5 Ag2 Au6 -69.91(3)
N2 Au5 Ag2 Au4 40.7(3)
P5 Au5 Ag2 Au4 -138.62(11)
Au6 Au5 Ag2 Au4 69.91(3)
N2 Au6 Ag2 N6 -98.5(4)
P6 Au6 Ag2 N6 86.7(3)
Au4 Au6 Ag2 N6 -61.3(3)
Au5 Au6 Ag2 N6 -128.3(3)
N2 Au6 Ag2 N8 143.1(4)
P6 Au6 Ag2 N8 -31.7(4)
Au4 Au6 Ag2 N8 -179.7(4)
Au5 Au6 Ag2 N8 113.3(4)
N2 Au6 Ag2 N7 47.1(6)
P6 Au6 Ag2 N7 -127.6(6)
Au4 Au6 Ag2 N7 84.3(6)
Au5 Au6 Ag2 N7 17.4(5)
N2 Au6 Ag2 Au5 29.7(3)
P6 Au6 Ag2 Au5 -145.01(10)
Au4 Au6 Ag2 Au5 66.93(3)
N2 Au6 Ag2 Au4 -37.2(3)
P6 Au6 Ag2 Au4 148.06(10)
Au5 Au6 Ag2 Au4 -66.93(3)
N2 Au4 Ag2 N6 159.6(4)
P4 Au4 Ag2 N6 -30.0(3)
Au5 Au4 Ag2 N6 -159.8(3)
Au6 Au4 Ag2 N6 123.2(3)
Au3 Au4 Ag2 N6 104.1(3)
N2 Au4 Ag2 N8 36.8(6)
P4 Au4 Ag2 N8 -152.8(6)
Au5 Au4 Ag2 N8 77.4(5)
Au6 Au4 Ag2 N8 0.4(5)
Au3 Au4 Ag2 N8 -18.7(5)
N2 Au4 Ag2 N7 -109.8(4)
P4 Au4 Ag2 N7 60.6(3)
Au5 Au4 Ag2 N7 -69.2(3)
Au6 Au4 Ag2 N7 -146.2(3)
Au3 Au4 Ag2 N7 -165.3(3)
N2 Au4 Ag2 Au5 -40.6(3)
P4 Au4 Ag2 Au5 129.79(9)
Au6 Au4 Ag2 Au5 -76.96(4)
Au3 Au4 Ag2 Au5 -96.05(6)
N2 Au4 Ag2 Au6 36.4(3)
P4 Au4 Ag2 Au6 -153.25(9)
Au5 Au4 Ag2 Au6 76.96(4)
Au3 Au4 Ag2 Au6 -19.09(5)
N1 Au1 P1 C28 -172(3)
Ag1 Au1 P1 C28 -157.0(5)
Au2 Au1 P1 C28 160.3(5)
Au3 Au1 P1 C28 -117.1(5)
N1 Au1 P1 C22 66(3)
Ag1 Au1 P1 C22 81.2(6)
Au2 Au1 P1 C22 38.6(6)
Au3 Au1 P1 C22 121.1(6)
N1 Au1 P1 C17 -51(3)
Ag1 Au1 P1 C17 -35.3(5)
Au2 Au1 P1 C17 -78.0(5)
Au3 Au1 P1 C17 4.6(6)
N1 Au2 P2 C45 65.4(18)
Ag1 Au2 P2 C45 74.0(6)
Au3 Au2 P2 C45 29.4(6)
Au1 Au2 P2 C45 112.7(6)
N1 Au2 P2 C39 -172.9(17)
Ag1 Au2 P2 C39 -164.4(6)
Au3 Au2 P2 C39 151.1(6)
Au1 Au2 P2 C39 -125.7(6)
N1 Au2 P2 C34 -52.6(18)
Ag1 Au2 P2 C34 -44.0(6)
Au3 Au2 P2 C34 -88.6(6)
Au1 Au2 P2 C34 -5.4(7)
N1 Au3 P3 C62 179(100)
Ag1 Au3 P3 C62 106.1(5)
Au2 Au3 P3 C62 158.3(5)
Au1 Au3 P3 C62 72.4(5)
Au4 Au3 P3 C62 -34.6(5)
N1 Au3 P3 C56 -61.1(15)
Ag1 Au3 P3 C56 -134.4(5)
Au2 Au3 P3 C56 -82.2(5)
Au1 Au3 P3 C56 -168.1(4)
Au4 Au3 P3 C56 84.8(5)
N1 Au3 P3 C51 57.1(15)
Ag1 Au3 P3 C51 -16.2(4)
Au2 Au3 P3 C51 36.0(5)
Au1 Au3 P3 C51 -49.9(5)
Au4 Au3 P3 C51 -156.9(4)
N2 Au4 P4 C73 -163.0(10)
Au5 Au4 P4 C73 -152.4(4)
Au6 Au4 P4 C73 129.3(4)
Ag2 Au4 P4 C73 160.7(5)
Au3 Au4 P4 C73 7.7(5)
N2 Au4 P4 C68 74.7(11)
Au5 Au4 P4 C68 85.3(5)
Au6 Au4 P4 C68 7.0(5)
Ag2 Au4 P4 C68 38.4(5)
Au3 Au4 P4 C68 -114.6(5)
N2 Au4 P4 C79 -41.5(11)
Au5 Au4 P4 C79 -30.9(5)
Au6 Au4 P4 C79 -109.2(4)
Ag2 Au4 P4 C79 -77.8(4)
Au3 Au4 P4 C79 129.2(4)
N2 Au5 P5 C85 26(4)
Ag2 Au5 P5 C85 35.9(7)
Au4 Au5 P5 C85 -16.8(8)
Au6 Au5 P5 C85 71.9(8)
N2 Au5 P5 C90 144(4)
Ag2 Au5 P5 C90 153.8(6)
Au4 Au5 P5 C90 101.0(6)
Au6 Au5 P5 C90 -170.2(6)
N2 Au5 P5 C96 -94(4)
Ag2 Au5 P5 C96 -83.6(7)
Au4 Au5 P5 C96 -136.4(7)
Au6 Au5 P5 C96 -47.6(7)
N2 Au6 P6 C107 122(2)
Ag2 Au6 P6 C107 167.5(6)
Au4 Au6 P6 C107 -149.2(6)
Au5 Au6 P6 C107 128.2(6)
N2 Au6 P6 C113 -113(2)
Ag2 Au6 P6 C113 -68.2(6)
Au4 Au6 P6 C113 -24.9(6)
Au5 Au6 P6 C113 -107.5(6)
N2 Au6 P6 C102 2(2)
Ag2 Au6 P6 C102 46.8(6)
Au4 Au6 P6 C102 90.2(6)
Au5 Au6 P6 C102 7.6(6)
P1 Au1 N1 C1 -168.2(19)
Ag1 Au1 N1 C1 176.5(9)
Au2 Au1 N1 C1 -137.6(11)
Au3 Au1 N1 C1 130.6(11)
P1 Au1 N1 Au2 -31(3)
Ag1 Au1 N1 Au2 -45.9(3)
Au3 Au1 N1 Au2 -91.8(5)
P1 Au1 N1 Au3 61(3)
Ag1 Au1 N1 Au3 45.9(3)
Au2 Au1 N1 Au3 91.8(5)
P2 Au2 N1 C1 -167.9(12)
Ag1 Au2 N1 C1 -176.5(8)
Au3 Au2 N1 C1 -126.7(9)
Au1 Au2 N1 C1 137.8(10)
P2 Au2 N1 Au1 54.3(18)
Ag1 Au2 N1 Au1 45.7(3)
Au3 Au2 N1 Au1 95.5(4)
P2 Au2 N1 Au3 -41.2(18)
Ag1 Au2 N1 Au3 -49.8(2)
Au1 Au2 N1 Au3 -95.5(4)
P3 Au3 N1 C1 106.2(16)
Ag1 Au3 N1 C1 -179.8(9)
Au2 Au3 N1 C1 131.0(10)
Au1 Au3 N1 C1 -134.7(11)
Au4 Au3 N1 C1 -41.1(8)
P3 Au3 N1 Au1 -119.1(12)
Ag1 Au3 N1 Au1 -45.2(3)
Au2 Au3 N1 Au1 -94.3(4)
Au4 Au3 N1 Au1 93.6(4)
P3 Au3 N1 Au2 -24.8(16)
Ag1 Au3 N1 Au2 49.2(2)
Au1 Au3 N1 Au2 94.3(4)
Au4 Au3 N1 Au2 -172.1(3)
P6 Au6 N2 C2 -128(2)
Ag2 Au6 N2 C2 -172.6(9)
Au4 Au6 N2 C2 136.1(11)
Au5 Au6 N2 C2 -134.2(11)
P6 Au6 N2 Au5 7(3)
Ag2 Au6 N2 Au5 -38.4(3)
Au4 Au6 N2 Au5 -89.7(5)
P6 Au6 N2 Au4 96(2)
Ag2 Au6 N2 Au4 51.3(3)
Au5 Au6 N2 Au4 89.7(5)
P5 Au5 N2 C2 -173(13)
Ag2 Au5 N2 C2 176.7(8)
Au4 Au5 N2 C2 -128.1(9)
Au6 Au5 N2 C2 137.5(10)
P5 Au5 N2 Au6 49(4)
Ag2 Au5 N2 Au6 39.2(3)
Au4 Au5 N2 Au6 94.5(4)
P5 Au5 N2 Au4 -45(4)
Ag2 Au5 N2 Au4 -55.3(3)
Au6 Au5 N2 Au4 -94.5(4)
P4 Au4 N2 C2 138.4(10)
Au5 Au4 N2 C2 125.3(11)
Au6 Au4 N2 C2 -137.4(11)
Ag2 Au4 N2 C2 175.1(10)
Au3 Au4 N2 C2 -33.1(9)
P4 Au4 N2 Au6 -84.2(10)
Au5 Au4 N2 Au6 -97.3(4)
Ag2 Au4 N2 Au6 -47.5(3)
Au3 Au4 N2 Au6 104.3(3)
P4 Au4 N2 Au5 13.1(12)
Au6 Au4 N2 Au5 97.3(4)
Ag2 Au4 N2 Au5 49.8(2)
Au3 Au4 N2 Au5 -158.4(3)
N4 Ag1 N3 C17 86.1(12)
N5 Ag1 N3 C17 -165.3(12)
Au1 Ag1 N3 C17 -21.2(11)
Au2 Ag1 N3 C17 -3.8(15)
Au3 Ag1 N3 C17 -77.9(12)
N4 Ag1 N3 C21 -88.8(9)
N5 Ag1 N3 C21 19.8(10)
Au1 Ag1 N3 C21 163.9(9)
Au2 Ag1 N3 C21 -178.7(7)
Au3 Ag1 N3 C21 107.2(9)
N5 Ag1 N4 C38 -97.7(14)
N3 Ag1 N4 C38 8.3(15)
Au1 Ag1 N4 C38 93.1(14)
Au2 Ag1 N4 C38 151.8(14)
Au3 Ag1 N4 C38 163.2(12)
N5 Ag1 N4 C34 86.3(13)
N3 Ag1 N4 C34 -167.8(13)
Au1 Ag1 N4 C34 -83.0(13)
Au2 Ag1 N4 C34 -24.2(12)
Au3 Ag1 N4 C34 -12.8(16)
N4 Ag1 N5 C51 -152.9(12)
N3 Ag1 N5 C51 104.0(12)
Au1 Ag1 N5 C51 9.3(15)
Au2 Ag1 N5 C51 -64.4(12)
Au3 Ag1 N5 C51 -9.2(12)
N4 Ag1 N5 C55 26.9(11)
N3 Ag1 N5 C55 -76.2(10)
Au1 Ag1 N5 C55 -170.9(8)
Au2 Ag1 N5 C55 115.4(9)
Au3 Ag1 N5 C55 170.6(10)
N8 Ag2 N6 C68 169.5(12)
N7 Ag2 N6 C68 -82.1(13)
Au5 Ag2 N6 C68 5.1(16)
Au6 Ag2 N6 C68 80.7(13)
Au4 Ag2 N6 C68 28.8(13)
N8 Ag2 N6 C72 -16.8(13)
N7 Ag2 N6 C72 91.6(12)
Au5 Ag2 N6 C72 178.8(10)
Au6 Ag2 N6 C72 -105.5(11)
Au4 Ag2 N6 C72 -157.5(12)
N6 Ag2 N7 C89 -33.3(12)
N8 Ag2 N7 C89 89.7(12)
Au5 Ag2 N7 C89 -165.6(12)
Au6 Ag2 N7 C89 178.5(10)
Au4 Ag2 N7 C89 -111.9(12)
N6 Ag2 N7 C85 136.6(11)
N8 Ag2 N7 C85 -100.5(12)
Au5 Ag2 N7 C85 4.3(11)
Au6 Ag2 N7 C85 -11.6(15)
Au4 Ag2 N7 C85 58.0(12)
N6 Ag2 N8 C106 99.2(15)
N7 Ag2 N8 C106 -4.8(15)
Au5 Ag2 N8 C106 -92.7(14)
Au6 Ag2 N8 C106 -152.7(15)
Au4 Ag2 N8 C106 -153.1(13)
N6 Ag2 N8 C102 -87.7(15)
N7 Ag2 N8 C102 168.3(14)
Au5 Ag2 N8 C102 80.4(15)
Au6 Ag2 N8 C102 20.4(14)
Au4 Ag2 N8 C102 20.0(18)
Au1 N1 C1 C2 -148.1(8)
Au2 N1 C1 C2 86.5(10)
Au3 N1 C1 C2 -27.5(12)
Au1 N1 C1 C3 91.3(11)
Au2 N1 C1 C3 -34.1(12)
Au3 N1 C1 C3 -148.2(8)
Au6 N2 C2 C4 70.4(14)
Au5 N2 C2 C4 -54.7(13)
Au4 N2 C2 C4 -165.0(9)
Au6 N2 C2 C1 -162.2(7)
Au5 N2 C2 C1 72.7(11)
Au4 N2 C2 C1 -37.6(14)
N1 C1 C2 N2 97.7(13)
C3 C1 C2 N2 -138.8(11)
N1 C1 C2 C4 -134.0(12)
C3 C1 C2 C4 -10.4(14)
N1 C1 C3 C16 -171.6(10)
C2 C1 C3 C16 64.4(12)
N1 C1 C3 C5 73.7(12)
C2 C1 C3 C5 -50.3(13)
N2 C2 C4 C11 77.8(14)
C1 C2 C4 C11 -49.5(15)
N2 C2 C4 C10 -167.4(11)
C1 C2 C4 C10 65.2(14)
C16 C3 C5 C6 125.6(16)
C1 C3 C5 C6 -122.4(15)
C16 C3 C5 C10 -52.2(15)
C1 C3 C5 C10 59.9(15)
C10 C5 C6 C7 2(2)
C3 C5 C6 C7 -176.1(14)
C5 C6 C7 C8 -1(3)
C6 C7 C8 C9 -1(3)
C7 C8 C9 C10 3(3)
C6 C5 C10 C9 1(2)
C3 C5 C10 C9 178.9(13)
C6 C5 C10 C4 179.4(13)
C3 C5 C10 C4 -2.7(18)
C8 C9 C10 C5 -3(2)
C8 C9 C10 C4 178.5(15)
C11 C4 C10 C5 57.6(15)
C2 C4 C10 C5 -58.9(16)
C11 C4 C10 C9 -124.1(16)
C2 C4 C10 C9 119.5(16)
C10 C4 C11 C16 -56.6(14)
C2 C4 C11 C16 56.6(15)
C10 C4 C11 C12 124.3(15)
C2 C4 C11 C12 -122.5(15)
C16 C11 C12 C13 4(2)
C4 C11 C12 C13 -177.2(15)
C11 C12 C13 C14 -6(3)
C12 C13 C14 C15 5(3)
C13 C14 C15 C16 -3(3)
C14 C15 C16 C11 1(2)
C14 C15 C16 C3 178.9(15)
C12 C11 C16 C15 -1(2)
C4 C11 C16 C15 179.3(13)
C12 C11 C16 C3 -179.6(11)
C4 C11 C16 C3 1.2(16)
C5 C3 C16 C15 -124.5(15)
C1 C3 C16 C15 120.3(14)
C5 C3 C16 C11 53.5(14)
C1 C3 C16 C11 -61.8(13)
C21 N3 C17 C18 -2(2)
Ag1 N3 C17 C18 -176.8(10)
C21 N3 C17 P1 174.8(9)
Ag1 N3 C17 P1 -0.1(16)
C28 P1 C17 N3 157.3(11)
C22 P1 C17 N3 -91.9(11)
Au1 P1 C17 N3 30.3(12)
C28 P1 C17 C18 -25.8(13)
C22 P1 C17 C18 85.0(12)
Au1 P1 C17 C18 -152.8(10)
N3 C17 C18 C19 4(2)
P1 C17 C18 C19 -172.8(11)
C17 C18 C19 C20 -4(2)
C18 C19 C20 C21 3(2)
C17 N3 C21 C20 0(2)
Ag1 N3 C21 C20 176.0(11)
C19 C20 C21 N3 -1(2)
C28 P1 C22 C23 74.1(17)
C17 P1 C22 C23 -36.4(17)
Au1 P1 C22 C23 -158.9(14)
C28 P1 C22 C27 -107.2(14)
C17 P1 C22 C27 142.4(13)
Au1 P1 C22 C27 19.9(15)
C27 C22 C23 C24 0(3)
P1 C22 C23 C24 179.1(17)
C22 C23 C24 C25 -5(4)
C23 C24 C25 C26 7(4)
C24 C25 C26 C27 -4(4)
C25 C26 C27 C22 0(3)
C23 C22 C27 C26 2(3)
P1 C22 C27 C26 -176.7(15)
C22 P1 C28 C29 -175.8(16)
C17 P1 C28 C29 -67.0(17)
Au1 P1 C28 C29 58.8(17)
C22 P1 C28 C33 25(2)
C17 P1 C28 C33 133(2)
Au1 P1 C28 C33 -101(2)
C33 C28 C29 C30 -14(3)
P1 C28 C29 C30 -176(2)
C28 C29 C30 C31 20(4)
C29 C30 C31 C32 -18(4)
C30 C31 C32 C33 12(5)
C31 C32 C33 C28 -6(5)
C29 C28 C33 C32 7(4)
P1 C28 C33 C32 167(3)
C38 N4 C34 C35 3(3)
Ag1 N4 C34 C35 178.7(14)
C38 N4 C34 P2 -178.9(14)
Ag1 N4 C34 P2 -2.8(18)
C45 P2 C34 N4 -82.3(14)
C39 P2 C34 N4 165.6(13)
Au2 P2 C34 N4 39.3(14)
C45 P2 C34 C35 96.3(17)
C39 P2 C34 C35 -15.9(19)
Au2 P2 C34 C35 -142.2(15)
N4 C34 C35 C36 -2(3)
P2 C34 C35 C36 180(2)
C34 C35 C36 C37 -2(4)
C35 C36 C37 C38 5(4)
C34 N4 C38 C37 0(3)
Ag1 N4 C38 C37 -175.8(17)
C36 C37 C38 N4 -4(4)
C45 P2 C39 C44 176.0(13)
C34 P2 C39 C44 -71.9(14)
Au2 P2 C39 C44 51.3(14)
C45 P2 C39 C40 -2.9(16)
C34 P2 C39 C40 109.2(14)
Au2 P2 C39 C40 -127.6(13)
C44 C39 C40 C41 -2(3)
P2 C39 C40 C41 176.6(17)
C39 C40 C41 C42 4(3)
C40 C41 C42 C43 -6(4)
C41 C42 C43 C44 6(4)
C42 C43 C44 C39 -3(3)
C40 C39 C44 C43 1(3)
P2 C39 C44 C43 -177.5(15)
C39 P2 C45 C46 -90.2(15)
C34 P2 C45 C46 158.0(14)
Au2 P2 C45 C46 37.0(15)
C39 P2 C45 C50 83.4(19)
C34 P2 C45 C50 -28(2)
Au2 P2 C45 C50 -149.4(18)
C50 C45 C46 C47 5(3)
P2 C45 C46 C47 178.8(19)
C45 C46 C47 C48 -2(4)
C46 C47 C48 C49 -1(5)
C47 C48 C49 C50 1(5)
C48 C49 C50 C45 2(5)
C46 C45 C50 C49 -5(4)
P2 C45 C50 C49 -179(2)
C55 N5 C51 C52 2(2)
Ag1 N5 C51 C52 -178.3(12)
C55 N5 C51 P3 179.5(11)
Ag1 N5 C51 P3 -0.7(16)
C62 P3 C51 N5 -115.1(11)
C56 P3 C51 N5 135.7(11)
Au3 P3 C51 N5 14.3(12)
C62 P3 C51 C52 62.5(14)
C56 P3 C51 C52 -46.7(14)
Au3 P3 C51 C52 -168.0(12)
N5 C51 C52 C53 -5(3)
P3 C51 C52 C53 177.9(15)
C51 C52 C53 C54 6(3)
C52 C53 C54 C55 -5(3)
C51 N5 C55 C54 -1(2)
Ag1 N5 C55 C54 179.5(13)
C53 C54 C55 N5 2(3)
C62 P3 C56 C57 -31.0(13)
C51 P3 C56 C57 78.2(13)
Au3 P3 C56 C57 -158.4(11)
C62 P3 C56 C61 148.4(13)
C51 P3 C56 C61 -102.3(13)
Au3 P3 C56 C61 21.1(13)
C61 C56 C57 C58 3(2)
P3 C56 C57 C58 -177.6(13)
C56 C57 C58 C59 2(3)
C57 C58 C59 C60 -7(4)
C58 C59 C60 C61 6(4)
C57 C56 C61 C60 -4(3)
P3 C56 C61 C60 176.5(17)
C59 C60 C61 C56 0(3)
C56 P3 C62 C67 129.3(11)
C51 P3 C62 C67 19.3(12)
Au3 P3 C62 C67 -107.8(10)
C56 P3 C62 C63 -56.1(11)
C51 P3 C62 C63 -166.1(10)
Au3 P3 C62 C63 66.8(10)
C67 C62 C63 C64 -1.4(19)
P3 C62 C63 C64 -176.3(11)
C62 C63 C64 C65 1(2)
C63 C64 C65 C66 0(2)
C64 C65 C66 C67 -1(2)
C63 C62 C67 C66 0.8(18)
P3 C62 C67 C66 175.3(10)
C65 C66 C67 C62 0(2)
C72 N6 C68 C69 1(2)
Ag2 N6 C68 C69 174.4(10)
C72 N6 C68 P4 179.8(12)
Ag2 N6 C68 P4 -6.9(18)
C73 P4 C68 N6 -162.3(11)
C79 P4 C68 N6 86.6(12)
Au4 P4 C68 N6 -31.5(12)
C73 P4 C68 C69 16.4(13)
C79 P4 C68 C69 -94.7(12)
Au4 P4 C68 C69 147.2(10)
N6 C68 C69 C70 -1(2)
P4 C68 C69 C70 -179.5(12)
C68 C69 C70 C71 1(2)
C69 C70 C71 C72 -1(3)
C68 N6 C72 C71 -1(3)
Ag2 N6 C72 C71 -175.7(15)
C70 C71 C72 N6 1(3)
C68 P4 C73 C74 97.8(11)
C79 P4 C73 C74 -150.8(11)
Au4 P4 C73 C74 -27.7(12)
C68 P4 C73 C78 -80.7(11)
C79 P4 C73 C78 30.6(11)
Au4 P4 C73 C78 153.8(9)
C78 C73 C74 C75 5.8(19)
P4 C73 C74 C75 -172.7(10)
C73 C74 C75 C76 -4(2)
C74 C75 C76 C77 0(2)
C75 C76 C77 C78 2(3)
C74 C73 C78 C77 -3(2)
P4 C73 C78 C77 175.0(11)
C76 C77 C78 C73 -1(2)
C73 P4 C79 C80 -89.2(13)
C68 P4 C79 C80 21.3(14)
Au4 P4 C79 C80 140.9(12)
C73 P4 C79 C84 84.4(12)
C68 P4 C79 C84 -165.1(11)
Au4 P4 C79 C84 -45.5(12)
C84 C79 C80 C81 0(2)
P4 C79 C80 C81 173.7(15)
C79 C80 C81 C82 -1(3)
C80 C81 C82 C83 2(3)
C81 C82 C83 C84 -2(3)
C82 C83 C84 C79 0(3)
C80 C79 C84 C83 0(2)
P4 C79 C84 C83 -173.8(14)
C89 N7 C85 C86 2(2)
Ag2 N7 C85 C86 -167.5(13)
C89 N7 C85 P5 -169.9(12)
Ag2 N7 C85 P5 20.2(16)
C90 P5 C85 C86 21.9(18)
C96 P5 C85 C86 -89.8(18)
Au5 P5 C85 C86 146.3(15)
C90 P5 C85 N7 -166.0(11)
C96 P5 C85 N7 82.3(13)
Au5 P5 C85 N7 -41.7(13)
N7 C85 C86 C87 0(3)
P5 C85 C86 C87 171.7(16)
C85 C86 C87 C88 2(3)
C86 C87 C88 C89 -6(3)
C85 N7 C89 C88 -7(3)
Ag2 N7 C89 C88 163.3(16)
C87 C88 C89 N7 9(3)
C85 P5 C90 C95 82.7(16)
C96 P5 C90 C95 -167.3(15)
Au5 P5 C90 C95 -41.6(17)
C85 P5 C90 C91 -102.0(19)
C96 P5 C90 C91 8(2)
Au5 P5 C90 C91 133.7(17)
C95 C90 C91 C92 -5(3)
P5 C90 C91 C92 -180(2)
C90 C91 C92 C93 -4(5)
C91 C92 C93 C94 9(6)
C92 C93 C94 C95 -5(5)
C93 C94 C95 C90 -3(4)
C91 C90 C95 C94 8(3)
P5 C90 C95 C94 -177(2)
C85 P5 C96 C97 39(2)
C90 P5 C96 C97 -70(2)
Au5 P5 C96 C97 163.7(19)
C85 P5 C96 C101 -136.0(17)
C90 P5 C96 C101 115.6(17)
Au5 P5 C96 C101 -11.0(19)
C101 C96 C97 C98 -3(4)
P5 C96 C97 C98 -178(2)
C96 C97 C98 C99 2(5)
C97 C98 C99 C100 -4(5)
C98 C99 C100 C101 6(5)
C97 C96 C101 C100 5(3)
P5 C96 C101 C100 180.0(16)
C99 C100 C101 C96 -6(3)
C106 N8 C102 C103 4(3)
Ag2 N8 C102 C103 -169.2(19)
C106 N8 C102 P6 -177.2(15)
Ag2 N8 C102 P6 10(2)
C107 P6 C102 N8 -168.2(12)
C113 P6 C102 N8 79.8(13)
Au6 P6 C102 N8 -44.8(14)
C107 P6 C102 C103 11(2)
C113 P6 C102 C103 -101(2)
Au6 P6 C102 C103 134.4(19)
N8 C102 C103 C104 -1(4)
P6 C102 C103 C104 -180(2)
C102 C103 C104 C105 -3(4)
C103 C104 C105 C106 3(5)
C102 N8 C106 C105 -3(3)
Ag2 N8 C106 C105 171(2)
C104 C105 C106 N8 0(5)
C113 P6 C107 C108 27.5(15)
C102 P6 C107 C108 -82.6(15)
Au6 P6 C107 C108 158.0(12)
C113 P6 C107 C112 -153.7(15)
C102 P6 C107 C112 96.3(16)
Au6 P6 C107 C112 -23.2(17)
C112 C107 C108 C109 3(3)
P6 C107 C108 C109 -178.4(13)
C107 C108 C109 C110 0(3)
C108 C109 C110 C111 -2(4)
C109 C110 C111 C112 2(5)
C110 C111 C112 C107 1(4)
C108 C107 C112 C111 -3(3)
P6 C107 C112 C111 178.0(19)
C107 P6 C113 C118 -114.7(15)
C102 P6 C113 C118 -0.2(15)
Au6 P6 C113 C118 117.2(13)
C107 P6 C113 C114 61.1(13)
C102 P6 C113 C114 175.6(12)
Au6 P6 C113 C114 -66.9(13)
C118 C113 C114 C115 -2(2)
P6 C113 C114 C115 -178.0(14)
C113 C114 C115 C116 0(3)
C114 C115 C116 C117 1(3)
C115 C116 C117 C118 1(3)
C114 C113 C118 C117 3(2)
P6 C113 C118 C117 179.4(14)
C116 C117 C118 C113 -3(3)
P7 Au7 Au8 N9 -177.5(4)
Ag3 Au7 Au8 N9 -120.6(4)
Au9 Au7 Au8 N9 -51.3(3)
N9 Au7 Au8 P8 170.3(4)
P7 Au7 Au8 P8 -7.20(18)
Ag3 Au7 Au8 P8 49.70(13)
Au9 Au7 Au8 P8 118.95(13)
N9 Au7 Au8 Ag3 120.6(3)
P7 Au7 Au8 Ag3 -56.90(13)
Au9 Au7 Au8 Ag3 69.25(3)
N9 Au7 Au8 Au9 51.3(3)
P7 Au7 Au8 Au9 -126.14(13)
Ag3 Au7 Au8 Au9 -69.25(3)
P8 Au8 Au9 N9 -170.9(4)
Ag3 Au8 Au9 N9 -120.7(3)
Au7 Au8 Au9 N9 -50.9(3)
N9 Au8 Au9 P9 -175.4(4)
P8 Au8 Au9 P9 13.71(16)
Ag3 Au8 Au9 P9 63.91(11)
Au7 Au8 Au9 P9 133.69(11)
N9 Au8 Au9 Ag3 120.7(3)
P8 Au8 Au9 Ag3 -50.20(12)
Au7 Au8 Au9 Ag3 69.78(4)
N9 Au8 Au9 Au7 50.9(3)
P8 Au8 Au9 Au7 -119.99(12)
Ag3 Au8 Au9 Au7 -69.78(4)
N9 Au8 Au9 Au10 -12.6(3)
P8 Au8 Au9 Au10 176.50(12)
Ag3 Au8 Au9 Au10 -133.30(4)
Au7 Au8 Au9 Au10 -63.51(3)
P7 Au7 Au9 N9 169.9(4)
Ag3 Au7 Au9 N9 124.1(4)
Au8 Au7 Au9 N9 53.8(4)
N9 Au7 Au9 P9 -164.1(4)
P7 Au7 Au9 P9 5.9(2)
Ag3 Au7 Au9 P9 -39.93(14)
Au8 Au7 Au9 P9 -110.27(14)
N9 Au7 Au9 Ag3 -124.1(4)
P7 Au7 Au9 Ag3 45.79(13)
Au8 Au7 Au9 Ag3 -70.34(3)
N9 Au7 Au9 Au8 -53.8(4)
P7 Au7 Au9 Au8 116.13(13)
Ag3 Au7 Au9 Au8 70.34(3)
N9 Au7 Au9 Au10 79.5(4)
P7 Au7 Au9 Au10 -110.56(13)
Ag3 Au7 Au9 Au10 -156.36(3)
Au8 Au7 Au9 Au10 133.305(18)
N9 Au9 Au10 N10 -60.9(4)
P9 Au9 Au10 N10 113.4(3)
Ag3 Au9 Au10 N10 -135.3(3)
Au8 Au9 Au10 N10 -52.2(3)
Au7 Au9 Au10 N10 -102.2(3)
N9 Au9 Au10 P10 118.7(3)
P9 Au9 Au10 P10 -67.01(13)
Ag3 Au9 Au10 P10 44.35(11)
Au8 Au9 Au10 P10 127.43(10)
Au7 Au9 Au10 P10 77.38(10)
N9 Au9 Au10 Au11 -45.2(2)
P9 Au9 Au10 Au11 129.06(9)
Ag3 Au9 Au10 Au11 -119.58(4)
Au8 Au9 Au10 Au11 -36.50(3)
Au7 Au9 Au10 Au11 -86.55(3)
N9 Au9 Au10 Au12 -101.5(2)
P9 Au9 Au10 Au12 72.81(9)
Ag3 Au9 Au10 Au12 -175.83(4)
Au8 Au9 Au10 Au12 -92.74(3)
Au7 Au9 Au10 Au12 -142.80(2)
N9 Au9 Au10 Ag4 -120.5(2)
P9 Au9 Au10 Ag4 53.77(10)
Ag3 Au9 Au10 Ag4 165.13(5)
Au8 Au9 Au10 Ag4 -111.78(5)
Au7 Au9 Au10 Ag4 -161.84(4)
P10 Au10 Au11 N10 174.6(4)
Au12 Au10 Au11 N10 50.4(4)
Ag4 Au10 Au11 N10 117.6(4)
Au9 Au10 Au11 N10 -22.3(4)
N10 Au10 Au11 P11 -175.0(4)
P10 Au10 Au11 P11 -0.36(18)
Au12 Au10 Au11 P11 -124.61(15)
Ag4 Au10 Au11 P11 -57.39(15)
Au9 Au10 Au11 P11 162.72(15)
N10 Au10 Au11 Ag4 -117.6(4)
P10 Au10 Au11 Ag4 57.03(10)
Au12 Au10 Au11 Ag4 -67.22(3)
Au9 Au10 Au11 Ag4 -139.89(4)
N10 Au10 Au11 Au12 -50.4(4)
P10 Au10 Au11 Au12 124.24(10)
Ag4 Au10 Au11 Au12 67.22(3)
Au9 Au10 Au11 Au12 -72.68(3)
P11 Au11 Au12 N10 176.3(4)
Ag4 Au11 Au12 N10 127.8(4)
Au10 Au11 Au12 N10 53.2(4)
N10 Au11 Au12 P12 -177.7(4)
P11 Au11 Au12 P12 -1.41(18)
Ag4 Au11 Au12 P12 -49.91(13)
Au10 Au11 Au12 P12 -124.51(13)
N10 Au11 Au12 Ag4 -127.8(4)
P11 Au11 Au12 Ag4 48.49(12)
Au10 Au11 Au12 Ag4 -74.61(3)
N10 Au11 Au12 Au10 -53.2(4)
P11 Au11 Au12 Au10 123.10(12)
Ag4 Au11 Au12 Au10 74.61(3)
P10 Au10 Au12 N10 -160.2(4)
Au11 Au10 Au12 N10 -53.2(4)
Ag4 Au10 Au12 N10 -121.1(4)
Au9 Au10 Au12 N10 71.5(4)
N10 Au10 Au12 P12 169.7(4)
P10 Au10 Au12 P12 9.46(17)
Au11 Au10 Au12 P12 116.47(13)
Ag4 Au10 Au12 P12 48.52(13)
Au9 Au10 Au12 P12 -118.86(13)
N10 Au10 Au12 Ag4 121.1(4)
P10 Au10 Au12 Ag4 -39.06(12)
Au11 Au10 Au12 Ag4 67.95(4)
Au9 Au10 Au12 Ag4 -167.38(3)
N10 Au10 Au12 Au11 53.2(4)
P10 Au10 Au12 Au11 -107.01(12)
Ag4 Au10 Au12 Au11 -67.95(4)
Au9 Au10 Au12 Au11 124.67(3)
N9 Au7 Ag3 N13 44.1(6)
P7 Au7 Ag3 N13 -139.8(5)
Au8 Au7 Ag3 N13 81.2(5)
Au9 Au7 Ag3 N13 9.9(5)
N9 Au7 Ag3 N11 157.4(4)
P7 Au7 Ag3 N11 -26.5(3)
Au8 Au7 Ag3 N11 -165.5(3)
Au9 Au7 Ag3 N11 123.2(3)
N9 Au7 Ag3 N12 -107.9(4)
P7 Au7 Ag3 N12 68.3(3)
Au8 Au7 Ag3 N12 -70.7(3)
Au9 Au7 Ag3 N12 -142.1(3)
N9 Au7 Ag3 Au8 -37.1(3)
P7 Au7 Ag3 Au8 138.98(9)
Au9 Au7 Ag3 Au8 -71.35(3)
N9 Au7 Ag3 Au9 34.2(3)
P7 Au7 Ag3 Au9 -149.66(9)
Au8 Au7 Ag3 Au9 71.35(3)
N9 Au8 Ag3 N13 -107.2(4)
P8 Au8 Ag3 N13 72.5(3)
Au7 Au8 Ag3 N13 -143.3(3)
Au9 Au8 Ag3 N13 -70.9(3)
N9 Au8 Ag3 N11 59.3(5)
P8 Au8 Ag3 N11 -121.0(4)
Au7 Au8 Ag3 N11 23.2(4)
Au9 Au8 Ag3 N11 95.5(4)
N9 Au8 Ag3 N12 152.5(4)
P8 Au8 Ag3 N12 -27.8(3)
Au7 Au8 Ag3 N12 116.4(3)
Au9 Au8 Ag3 N12 -171.3(3)
N9 Au8 Ag3 Au7 36.1(2)
P8 Au8 Ag3 Au7 -144.20(10)
Au9 Au8 Ag3 Au7 72.34(3)
N9 Au8 Ag3 Au9 -36.3(2)
P8 Au8 Ag3 Au9 143.46(10)
Au7 Au8 Ag3 Au9 -72.34(3)
N9 Au9 Ag3 N13 152.2(4)
P9 Au9 Ag3 N13 -17.9(3)
Au8 Au9 Ag3 N13 115.6(3)
Au7 Au9 Ag3 N13 -174.3(3)
Au10 Au9 Ag3 N13 -134.7(3)
N9 Au9 Ag3 N11 -99.6(4)
P9 Au9 Ag3 N11 90.3(3)
Au8 Au9 Ag3 N11 -136.2(3)
Au7 Au9 Ag3 N11 -66.1(3)
Au10 Au9 Ag3 N11 -26.5(3)
N9 Au9 Ag3 N12 51.6(6)
P9 Au9 Ag3 N12 -118.4(6)
Au8 Au9 Ag3 N12 15.0(5)
Au7 Au9 Ag3 N12 85.1(5)
Au10 Au9 Ag3 N12 124.8(5)
N9 Au9 Ag3 Au7 -33.5(3)
P9 Au9 Ag3 Au7 156.42(9)
Au8 Au9 Ag3 Au7 -70.13(2)
Au10 Au9 Ag3 Au7 39.63(4)
N9 Au9 Ag3 Au8 36.6(3)
P9 Au9 Ag3 Au8 -133.44(9)
Au7 Au9 Ag3 Au8 70.13(2)
Au10 Au9 Ag3 Au8 109.76(4)
N10 Au11 Ag4 N15 -161.4(4)
P11 Au11 Ag4 N15 19.0(3)
Au10 Au11 Ag4 N15 -122.7(3)
Au12 Au11 Ag4 N15 166.2(3)
N10 Au11 Ag4 N14 -58.4(5)
P11 Au11 Ag4 N14 122.0(5)
Au10 Au11 Ag4 N14 -19.7(5)
Au12 Au11 Ag4 N14 -90.7(5)
N10 Au11 Ag4 N16 103.1(4)
P11 Au11 Ag4 N16 -76.5(3)
Au10 Au11 Ag4 N16 141.7(3)
Au12 Au11 Ag4 N16 70.7(3)
N10 Au11 Ag4 Au12 32.4(2)
P11 Au11 Ag4 Au12 -147.25(10)
Au10 Au11 Ag4 Au12 71.01(4)
N10 Au11 Ag4 Au10 -38.6(2)
P11 Au11 Ag4 Au10 141.74(10)
Au12 Au11 Ag4 Au10 -71.01(4)
N10 Au12 Ag4 N15 -58.0(6)
P12 Au12 Ag4 N15 118.5(5)
Au11 Au12 Ag4 N15 -25.4(5)
Au10 Au12 Ag4 N15 -93.6(5)
N10 Au12 Ag4 N14 100.5(4)
P12 Au12 Ag4 N14 -83.1(3)
Au11 Au12 Ag4 N14 133.1(3)
Au10 Au12 Ag4 N14 64.8(3)
N10 Au12 Ag4 N16 -145.7(4)
P12 Au12 Ag4 N16 30.8(3)
Au11 Au12 Ag4 N16 -113.1(3)
Au10 Au12 Ag4 N16 178.7(3)
N10 Au12 Ag4 Au11 -32.6(3)
P12 Au12 Ag4 Au11 143.86(9)
Au10 Au12 Ag4 Au11 -68.26(3)
N10 Au12 Ag4 Au10 35.7(3)
P12 Au12 Ag4 Au10 -147.88(9)
Au11 Au12 Ag4 Au10 68.26(3)
N10 Au10 Ag4 N15 106.9(4)
P10 Au10 Ag4 N15 -65.6(3)
Au11 Au10 Ag4 N15 68.3(3)
Au12 Au10 Ag4 N15 142.3(3)
Au9 Au10 Ag4 N15 165.3(3)
N10 Au10 Ag4 N14 -155.1(4)
P10 Au10 Ag4 N14 32.4(3)
Au11 Au10 Ag4 N14 166.3(3)
Au12 Au10 Ag4 N14 -119.7(3)
Au9 Au10 Ag4 N14 -96.7(3)
N10 Au10 Ag4 N16 -37.6(5)
P10 Au10 Ag4 N16 149.9(5)
Au11 Au10 Ag4 N16 -76.2(5)
Au12 Au10 Ag4 N16 -2.2(5)
Au9 Au10 Ag4 N16 20.8(5)
N10 Au10 Ag4 Au11 38.6(3)
P10 Au10 Ag4 Au11 -133.87(9)
Au12 Au10 Ag4 Au11 74.04(3)
Au9 Au10 Ag4 Au11 97.03(5)
N10 Au10 Ag4 Au12 -35.4(3)
P10 Au10 Ag4 Au12 152.09(9)
Au11 Au10 Ag4 Au12 -74.04(3)
Au9 Au10 Ag4 Au12 22.99(5)
N9 Au7 P7 C140 -174(2)
Ag3 Au7 P7 C140 154.0(5)
Au8 Au7 P7 C140 -159.8(5)
Au9 Au7 P7 C140 116.1(5)
N9 Au7 P7 C146 -50(2)
Ag3 Au7 P7 C146 -82.7(6)
Au8 Au7 P7 C146 -36.4(6)
Au9 Au7 P7 C146 -120.6(6)
N9 Au7 P7 C135 67(2)
Ag3 Au7 P7 C135 34.6(6)
Au8 Au7 P7 C135 80.9(6)
Au9 Au7 P7 C135 -3.2(6)
N9 Au8 P8 C163 -75.8(15)
Ag3 Au8 P8 C163 -77.4(6)
Au7 Au8 P8 C163 -118.7(5)
Au9 Au8 P8 C163 -35.9(6)
N9 Au8 P8 C152 43.2(16)
Ag3 Au8 P8 C152 41.6(6)
Au7 Au8 P8 C152 0.3(7)
Au9 Au8 P8 C152 83.0(6)
N9 Au8 P8 C157 164.0(14)
Ag3 Au8 P8 C157 162.4(5)
Au7 Au8 P8 C157 121.1(5)
Au9 Au8 P8 C157 -156.1(5)
N9 Au9 P9 C174 -158.5(13)
Ag3 Au9 P9 C174 -90.7(5)
Au8 Au9 P9 C174 -141.0(5)
Au7 Au9 P9 C174 -57.4(5)
Au10 Au9 P9 C174 53.5(5)
N9 Au9 P9 C180 76.5(14)
Ag3 Au9 P9 C180 144.3(5)
Au8 Au9 P9 C180 94.0(5)
Au7 Au9 P9 C180 177.6(5)
Au10 Au9 P9 C180 -71.5(5)
N9 Au9 P9 C169 -39.9(14)
Ag3 Au9 P9 C169 28.0(5)
Au8 Au9 P9 C169 -22.4(6)
Au7 Au9 P9 C169 61.2(6)
Au10 Au9 P9 C169 172.1(5)
N10 Au10 P10 C197 41.7(13)
Au11 Au10 P10 C197 27.0(5)
Au12 Au10 P10 C197 104.0(4)
Ag4 Au10 P10 C197 72.1(4)
Au9 Au10 P10 C197 -136.8(4)
N10 Au10 P10 C191 162.8(12)
Au11 Au10 P10 C191 148.1(4)
Au12 Au10 P10 C191 -134.9(4)
Ag4 Au10 P10 C191 -166.8(5)
Au9 Au10 P10 C191 -15.7(5)
N10 Au10 P10 C186 -73.3(12)
Au11 Au10 P10 C186 -88.0(4)
Au12 Au10 P10 C186 -10.9(5)
Ag4 Au10 P10 C186 -42.9(4)
Au9 Au10 P10 C186 108.2(4)
N10 Au11 P11 C208 -152(3)
Ag4 Au11 P11 C208 -147.5(6)
Au10 Au11 P11 C208 -98.6(6)
Au12 Au11 P11 C208 172.6(6)
N10 Au11 P11 C214 81(3)
Ag4 Au11 P11 C214 86.4(5)
Au10 Au11 P11 C214 135.3(5)
Au12 Au11 P11 C214 46.5(5)
N10 Au11 P11 C203 -35(3)
Ag4 Au11 P11 C203 -30.6(5)
Au10 Au11 P11 C203 18.3(6)
Au12 Au11 P11 C203 -70.4(5)
N10 Au12 P12 C231 97(2)
Ag4 Au12 P12 C231 68.6(6)
Au11 Au12 P12 C231 109.3(6)
Au10 Au12 P12 C231 27.1(6)
N10 Au12 P12 C225 -137(2)
Ag4 Au12 P12 C225 -165.6(5)
Au11 Au12 P12 C225 -125.0(5)
Au10 Au12 P12 C225 152.8(4)
N10 Au12 P12 C220 -19(2)
Ag4 Au12 P12 C220 -47.7(5)
Au11 Au12 P12 C220 -7.0(5)
Au10 Au12 P12 C220 -89.2(5)
P7 Au7 N9 C119 149.5(17)
Ag3 Au7 N9 C119 -178.2(8)
Au8 Au7 N9 C119 133.8(10)
Au9 Au7 N9 C119 -133.1(10)
P7 Au7 N9 Au9 -77(2)
Ag3 Au7 N9 Au9 -45.2(3)
Au8 Au7 N9 Au9 -93.1(4)
P7 Au7 N9 Au8 16(2)
Ag3 Au7 N9 Au8 48.0(2)
Au9 Au7 N9 Au8 93.1(4)
P9 Au9 N9 C119 -110.5(13)
Ag3 Au9 N9 C119 -178.7(8)
Au8 Au9 N9 C119 -131.0(10)
Au7 Au9 N9 C119 136.2(10)
Au10 Au9 N9 C119 38.7(8)
P9 Au9 N9 Au7 113.3(12)
Ag3 Au9 N9 Au7 45.2(3)
Au8 Au9 N9 Au7 92.8(3)
Au10 Au9 N9 Au7 -97.5(3)
P9 Au9 N9 Au8 20.5(15)
Ag3 Au9 N9 Au8 -47.6(2)
Au7 Au9 N9 Au8 -92.8(3)
Au10 Au9 N9 Au8 169.7(3)
P8 Au8 N9 C119 175.1(11)
Ag3 Au8 N9 C119 176.8(7)
Au7 Au8 N9 C119 -135.2(9)
Au9 Au8 N9 C119 129.1(9)
P8 Au8 N9 Au7 -49.6(16)
Ag3 Au8 N9 Au7 -48.0(2)
Au9 Au8 N9 Au7 -95.7(4)
P8 Au8 N9 Au9 46.1(16)
Ag3 Au8 N9 Au9 47.7(2)
Au7 Au8 N9 Au9 95.7(4)
P12 Au12 N10 C120 147.3(17)
Ag4 Au12 N10 C120 175.8(8)
Au11 Au12 N10 C120 133.7(9)
Au10 Au12 N10 C120 -135.1(10)
P12 Au12 N10 Au11 14(2)
Ag4 Au12 N10 Au11 42.1(3)
Au10 Au12 N10 Au11 91.2(4)
P12 Au12 N10 Au10 -78(2)
Ag4 Au12 N10 Au10 -49.1(3)
Au11 Au12 N10 Au10 -91.2(4)
P11 Au11 N10 C120 -170(3)
Ag4 Au11 N10 C120 -174.6(8)
Au10 Au11 N10 C120 133.0(9)
Au12 Au11 N10 C120 -132.2(9)
P11 Au11 N10 Au12 -38(4)
Ag4 Au11 N10 Au12 -42.5(3)
Au10 Au11 N10 Au12 -94.9(4)
P11 Au11 N10 Au10 57(3)
Ag4 Au11 N10 Au10 52.4(3)
Au12 Au11 N10 Au10 94.9(4)
P10 Au10 N10 C120 -150.5(9)
Au11 Au10 N10 C120 -132.4(11)
Au12 Au10 N10 C120 133.1(11)
Ag4 Au10 N10 C120 179.1(10)
Au9 Au10 N10 C120 28.2(9)
P10 Au10 N10 Au12 76.4(12)
Au11 Au10 N10 Au12 94.5(4)
Ag4 Au10 N10 Au12 46.0(3)
Au9 Au10 N10 Au12 -104.9(3)
P10 Au10 N10 Au11 -18.1(14)
Au12 Au10 N10 Au11 -94.5(4)
Ag4 Au10 N10 Au11 -48.5(3)
Au9 Au10 N10 Au11 160.6(3)
N13 Ag3 N11 C135 169.7(10)
N12 Ag3 N11 C135 -85.1(11)
Au7 Ag3 N11 C135 23.7(10)
Au8 Ag3 N11 C135 3.3(13)
Au9 Ag3 N11 C135 78.5(11)
N13 Ag3 N11 C139 -17.4(10)
N12 Ag3 N11 C139 87.8(9)
Au7 Ag3 N11 C139 -163.4(9)
Au8 Ag3 N11 C139 176.2(7)
Au9 Ag3 N11 C139 -108.5(9)
N13 Ag3 N12 C152 -90.5(14)
N11 Ag3 N12 C152 157.8(14)
Au7 Ag3 N12 C152 73.5(14)
Au8 Ag3 N12 C152 17.2(13)
Au9 Ag3 N12 C152 4.0(17)
N13 Ag3 N12 C156 100.3(13)
N11 Ag3 N12 C156 -11.3(13)
Au7 Ag3 N12 C156 -95.7(12)
Au8 Ag3 N12 C156 -151.9(13)
Au9 Ag3 N12 C156 -165.2(11)
N11 Ag3 N13 C169 -105.3(13)
N12 Ag3 N13 C169 152.8(12)
Au7 Ag3 N13 C169 -0.3(16)
Au8 Ag3 N13 C169 65.6(13)
Au9 Ag3 N13 C169 8.5(12)
N11 Ag3 N13 C173 83.8(11)
N12 Ag3 N13 C173 -18.1(12)
Au7 Ag3 N13 C173 -171.2(9)
Au8 Ag3 N13 C173 -105.3(11)
Au9 Ag3 N13 C173 -162.3(11)
N15 Ag4 N14 C190 -85.3(14)
N16 Ag4 N14 C190 17.9(14)
Au11 Ag4 N14 C190 178.0(11)
Au12 Ag4 N14 C190 106.7(13)
Au10 Ag4 N14 C190 160.8(14)
N15 Ag4 N14 C186 85.0(12)
N16 Ag4 N14 C186 -171.9(11)
Au11 Ag4 N14 C186 -11.7(15)
Au12 Ag4 N14 C186 -83.0(12)
Au10 Ag4 N14 C186 -29.0(11)
N14 Ag4 N15 C207 28.2(11)
N16 Ag4 N15 C207 -89.5(11)
Au11 Ag4 N15 C207 164.9(11)
Au12 Ag4 N15 C207 -172.5(8)
Au10 Ag4 N15 C207 111.5(10)
N14 Ag4 N15 C203 -144.8(10)
N16 Ag4 N15 C203 97.5(11)
Au11 Ag4 N15 C203 -8.1(10)
Au12 Ag4 N15 C203 14.5(14)
Au10 Ag4 N15 C203 -61.5(11)
N15 Ag4 N16 C220 -160.6(11)
N14 Ag4 N16 C220 92.9(12)
Au11 Ag4 N16 C220 -73.0(11)
Au12 Ag4 N16 C220 -14.4(11)
Au10 Ag4 N16 C220 -12.5(14)
N15 Ag4 N16 C224 2.0(11)
N14 Ag4 N16 C224 -104.4(10)
Au11 Ag4 N16 C224 89.6(10)
Au12 Ag4 N16 C224 148.2(10)
Au10 Ag4 N16 C224 150.2(8)
Au7 N9 C119 C121 -86.2(12)
Au9 N9 C119 C121 151.0(8)
Au8 N9 C119 C121 34.7(12)
Au7 N9 C119 C120 149.6(7)
Au9 N9 C119 C120 26.9(12)
Au8 N9 C119 C120 -89.4(10)
Au12 N10 C120 C122 -73.0(12)
Au11 N10 C120 C122 47.3(12)
Au10 N10 C120 C122 165.2(8)
Au12 N10 C120 C119 163.1(7)
Au11 N10 C120 C119 -76.6(10)
Au10 N10 C120 C119 41.3(13)
N9 C119 C120 N10 -99.9(11)
C121 C119 C120 N10 133.4(10)
N9 C119 C120 C122 134.1(10)
C121 C119 C120 C122 7.4(12)
N9 C119 C121 C123 -73.9(12)
C120 C119 C121 C123 52.4(11)
N9 C119 C121 C129 171.4(10)
C120 C119 C121 C129 -62.3(13)
N10 C120 C122 C134 -73.0(12)
C119 C120 C122 C134 52.5(12)
N10 C120 C122 C128 170.9(11)
C119 C120 C122 C128 -63.7(12)
C129 C121 C123 C124 -125.5(13)
C119 C121 C123 C124 121.5(13)
C129 C121 C123 C128 55.0(13)
C119 C121 C123 C128 -58.0(12)
C128 C123 C124 C125 2.0(18)
C121 C123 C124 C125 -177.4(13)
C123 C124 C125 C126 -3(2)
C124 C125 C126 C127 5(3)
C125 C126 C127 C128 -6(3)
C126 C127 C128 C123 5(2)
C126 C127 C128 C122 -178.2(15)
C124 C123 C128 C127 -3.3(19)
C121 C123 C128 C127 176.3(13)
C124 C123 C128 C122 179.7(10)
C121 C123 C128 C122 -0.8(14)
C134 C122 C128 C127 127.4(15)
C120 C122 C128 C127 -114.6(15)
C134 C122 C128 C123 -55.8(12)
C120 C122 C128 C123 62.2(13)
C123 C121 C129 C130 124.3(16)
C119 C121 C129 C130 -120.3(15)
C123 C121 C129 C134 -54.1(13)
C119 C121 C129 C134 61.4(14)
C134 C129 C130 C131 -1(2)
C121 C129 C130 C131 -179.4(14)
C129 C130 C131 C132 3(2)
C130 C131 C132 C133 -2(2)
C131 C132 C133 C134 -1(2)
C132 C133 C134 C129 2.2(18)
C132 C133 C134 C122 -179.0(12)
C130 C129 C134 C133 -1.3(19)
C121 C129 C134 C133 177.2(11)
C130 C129 C134 C122 179.7(12)
C121 C129 C134 C122 -1.8(15)
C128 C122 C134 C133 -122.1(13)
C120 C122 C134 C133 123.5(13)
C128 C122 C134 C129 56.7(12)
C120 C122 C134 C129 -57.7(13)
C139 N11 C135 C136 3(2)
Ag3 N11 C135 C136 176.1(11)
C139 N11 C135 P7 -176.1(10)
Ag3 N11 C135 P7 -3.4(15)
C140 P7 C135 N11 -151.3(11)
C146 P7 C135 N11 92.7(11)
Au7 P7 C135 N11 -28.2(12)
C140 P7 C135 C136 29.2(14)
C146 P7 C135 C136 -86.7(14)
Au7 P7 C135 C136 152.4(11)
N11 C135 C136 C137 -1(2)
P7 C135 C136 C137 178.3(13)
C135 C136 C137 C138 1(3)
C136 C137 C138 C139 -3(3)
C135 N11 C139 C138 -6(2)
Ag3 N11 C139 C138 -179.2(12)
C137 C138 C139 N11 6(2)
C146 P7 C140 C145 -172.8(12)
C135 P7 C140 C145 74.8(13)
Au7 P7 C140 C145 -48.8(13)
C146 P7 C140 C141 1.1(15)
C135 P7 C140 C141 -111.4(13)
Au7 P7 C140 C141 125.1(12)
C145 C140 C141 C142 0(3)
P7 C140 C141 C142 -174.3(17)
C140 C141 C142 C143 3(3)
C141 C142 C143 C144 -6(4)
C142 C143 C144 C145 5(3)
C141 C140 C145 C144 0(2)
P7 C140 C145 C144 174.0(13)
C143 C144 C145 C140 -2(3)
C140 P7 C146 C151 107.8(14)
C135 P7 C146 C151 -139.2(14)
Au7 P7 C146 C151 -16.9(15)
C140 P7 C146 C147 -75.9(15)
C135 P7 C146 C147 37.1(16)
Au7 P7 C146 C147 159.3(12)
C151 C146 C147 C148 2(3)
P7 C146 C147 C148 -174.5(14)
C146 C147 C148 C149 -1(3)
C147 C148 C149 C150 0(3)
C148 C149 C150 C151 1(3)
C147 C146 C151 C150 -1(3)
P7 C146 C151 C150 175.7(14)
C149 C150 C151 C146 -1(3)
C156 N12 C152 C153 -3(3)
Ag3 N12 C152 C153 -171.2(14)
C156 N12 C152 P8 177.9(14)
Ag3 N12 C152 P8 9.3(19)
C163 P8 C152 N12 79.4(15)
C157 P8 C152 N12 -170.0(13)
Au8 P8 C152 N12 -41.7(15)
C163 P8 C152 C153 -100.0(17)
C157 P8 C152 C153 10.6(17)
Au8 P8 C152 C153 138.8(14)
N12 C152 C153 C154 6(3)
P8 C152 C153 C154 -174.6(14)
C152 C153 C154 C155 -10(3)
C153 C154 C155 C156 10(3)
C152 N12 C156 C155 3(3)
Ag3 N12 C156 C155 172.3(15)
C154 C155 C156 N12 -7(3)
C163 P8 C157 C162 2.2(14)
C152 P8 C157 C162 -109.6(13)
Au8 P8 C157 C162 125.3(11)
C163 P8 C157 C158 -179.2(11)
C152 P8 C157 C158 68.9(11)
Au8 P8 C157 C158 -56.2(10)
C162 C157 C158 C159 -2(2)
P8 C157 C158 C159 179.3(10)
C157 C158 C159 C160 3(2)
C158 C159 C160 C161 -5(3)
C159 C160 C161 C162 7(3)
C158 C157 C162 C161 3(2)
P8 C157 C162 C161 -178.3(14)
C160 C161 C162 C157 -5(3)
C152 P8 C163 C168 -143.9(15)
C157 P8 C163 C168 106.1(16)
Au8 P8 C163 C168 -21.4(17)
C152 P8 C163 C164 34.4(16)
C157 P8 C163 C164 -75.6(15)
Au8 P8 C163 C164 156.9(13)
C168 C163 C164 C165 -4(3)
P8 C163 C164 C165 177.4(18)
C163 C164 C165 C166 0(4)
C164 C165 C166 C167 2(4)
C165 C166 C167 C168 1(5)
C164 C163 C168 C167 7(3)
P8 C163 C168 C167 -174.5(19)
C166 C167 C168 C163 -6(4)
C173 N13 C169 C170 1(2)
Ag3 N13 C169 C170 -170.0(11)
C173 N13 C169 P9 -178.9(11)
Ag3 N13 C169 P9 10.4(18)
C174 P9 C169 N13 98.7(12)
C180 P9 C169 N13 -148.2(12)
Au9 P9 C169 N13 -29.7(13)
C174 P9 C169 C170 -81.0(15)
C180 P9 C169 C170 32.2(15)
Au9 P9 C169 C170 150.7(12)
N13 C169 C170 C171 -4(3)
P9 C169 C170 C171 175.2(14)
C169 C170 C171 C172 5(3)
C170 C171 C172 C173 -2(3)
C171 C172 C173 N13 -1(3)
C169 N13 C173 C172 2(3)
Ag3 N13 C173 C172 174.1(15)
C180 P9 C174 C175 50.5(14)
C169 P9 C174 C175 161.0(13)
Au9 P9 C174 C175 -74.6(14)
C180 P9 C174 C179 -136.4(13)
C169 P9 C174 C179 -25.9(14)
Au9 P9 C174 C179 98.5(13)
C179 C174 C175 C176 5(2)
P9 C174 C175 C176 178.5(14)
C174 C175 C176 C177 -2(3)
C175 C176 C177 C178 -4(3)
C176 C177 C178 C179 6(3)
C177 C178 C179 C174 -3(3)
C175 C174 C179 C178 -3(2)
P9 C174 C179 C178 -176.2(13)
C174 P9 C180 C181 -151.5(13)
C169 P9 C180 C181 100.4(14)
Au9 P9 C180 C181 -20.7(15)
C174 P9 C180 C185 27.2(14)
C169 P9 C180 C185 -80.8(14)
Au9 P9 C180 C185 158.0(11)
C185 C180 C181 C182 6(3)
P9 C180 C181 C182 -175.1(15)
C180 C181 C182 C183 -6(3)
C181 C182 C183 C184 5(3)
C182 C183 C184 C185 -3(3)
C181 C180 C185 C184 -4(2)
P9 C180 C185 C184 177.2(13)
C183 C184 C185 C180 3(3)
C190 N14 C186 C187 -4(2)
Ag4 N14 C186 C187 -173.6(10)
C190 N14 C186 P10 174.2(14)
Ag4 N14 C186 P10 4.2(16)
C197 P10 C186 N14 -83.1(11)
C191 P10 C186 N14 167.8(10)
Au10 P10 C186 N14 36.3(11)
C197 P10 C186 C187 94.7(12)
C191 P10 C186 C187 -14.4(13)
Au10 P10 C186 C187 -146.0(10)
N14 C186 C187 C188 3(2)
P10 C186 C187 C188 -174.4(11)
C186 C187 C188 C189 -3(2)
C187 C188 C189 C190 3(3)
C186 N14 C190 C189 4(3)
Ag4 N14 C190 C189 175.7(18)
C188 C189 C190 N14 -4(3)
C197 P10 C191 C192 144.7(11)
C186 P10 C191 C192 -106.5(11)
Au10 P10 C191 C192 20.3(12)
C197 P10 C191 C196 -34.4(13)
C186 P10 C191 C196 74.4(12)
Au10 P10 C191 C196 -158.8(10)
C196 C191 C192 C193 -3(2)
P10 C191 C192 C193 178.2(11)
C191 C192 C193 C194 1(2)
C192 C193 C194 C195 0(2)
C193 C194 C195 C196 1(2)
C194 C195 C196 C191 -3(2)
C192 C191 C196 C195 4(2)
P10 C191 C196 C195 -177.0(12)
C191 P10 C197 C202 -85.1(11)
C186 P10 C197 C202 164.7(10)
Au10 P10 C197 C202 44.9(11)
C191 P10 C197 C198 94.0(11)
C186 P10 C197 C198 -16.2(12)
Au10 P10 C197 C198 -136.1(10)
C202 C197 C198 C199 2(2)
P10 C197 C198 C199 -176.7(11)
C197 C198 C199 C200 -1(2)
C198 C199 C200 C201 -1(2)
C199 C200 C201 C202 1(2)
C200 C201 C202 C197 1(2)
C198 C197 C202 C201 -2(2)
P10 C197 C202 C201 176.8(12)
C207 N15 C203 C204 0(2)
Ag4 N15 C203 C204 172.6(11)
C207 N15 C203 P11 174.5(10)
Ag4 N15 C203 P11 -12.4(15)
C208 P11 C203 N15 157.6(10)
C214 P11 C203 N15 -89.5(11)
Au11 P11 C203 N15 33.5(11)
C208 P11 C203 C204 -27.3(14)
C214 P11 C203 C204 85.6(13)
Au11 P11 C203 C204 -151.4(11)
N15 C203 C204 C205 1(2)
P11 C203 C204 C205 -174.1(13)
C203 C204 C205 C206 0(3)
C204 C205 C206 C207 -1(3)
C203 N15 C207 C206 0(2)
Ag4 N15 C207 C206 -174.0(11)
C205 C206 C207 N15 1(2)
C214 P11 C208 C209 166.6(14)
C203 P11 C208 C209 -85.8(15)
Au11 P11 C208 C209 38.4(16)
C214 P11 C208 C213 -11.4(17)
C203 P11 C208 C213 96.2(15)
Au11 P11 C208 C213 -139.6(13)
C213 C208 C209 C210 -5(3)
P11 C208 C209 C210 176.4(17)
C208 C209 C210 C211 3(3)
C209 C210 C211 C212 2(4)
C210 C211 C212 C213 -3(4)
C211 C212 C213 C208 0(3)
C209 C208 C213 C212 4(3)
P11 C208 C213 C212 -178.0(15)
C208 P11 C214 C215 -115.3(13)
C203 P11 C214 C215 137.5(13)
Au11 P11 C214 C215 13.5(14)
C208 P11 C214 C219 61.5(15)
C203 P11 C214 C219 -45.6(15)
Au11 P11 C214 C219 -169.6(12)
C219 C214 C215 C216 -2(2)
P11 C214 C215 C216 175.2(11)
C214 C215 C216 C217 3(2)
C215 C216 C217 C218 -3(2)
C216 C217 C218 C219 3(3)
C217 C218 C219 C214 -2(3)
C215 C214 C219 C218 2(3)
P11 C214 C219 C218 -175.3(15)
C224 N16 C220 C221 1(2)
Ag4 N16 C220 C221 163.4(11)
C224 N16 C220 P12 179.8(10)
Ag4 N16 C220 P12 -17.7(15)
C231 P12 C220 N16 -73.1(12)
C225 P12 C220 N16 175.5(11)
Au12 P12 C220 N16 51.0(11)
C231 P12 C220 C221 105.9(13)
C225 P12 C220 C221 -5.6(14)
Au12 P12 C220 C221 -130.1(11)
N16 C220 C221 C222 1(2)
P12 C220 C221 C222 -177.6(12)
C220 C221 C222 C223 -1(3)
C221 C222 C223 C224 -1(3)
C222 C223 C224 N16 3(2)
C220 N16 C224 C223 -3(2)
Ag4 N16 C224 C223 -167.8(12)
C231 P12 C225 C230 -8.1(13)
C220 P12 C225 C230 102.1(12)
Au12 P12 C225 C230 -138.9(10)
C231 P12 C225 C226 170.1(11)
C220 P12 C225 C226 -79.7(12)
Au12 P12 C225 C226 39.3(12)
C230 C225 C226 C227 -1(2)
P12 C225 C226 C227 -179.6(14)
C225 C226 C227 C228 0(3)
C226 C227 C228 C229 1(3)
C227 C228 C229 C230 -1(3)
C226 C225 C230 C229 1(2)
P12 C225 C230 C229 179.4(12)
C228 C229 C230 C225 0(3)
C225 P12 C231 C232 80.4(19)
C220 P12 C231 C232 -30.7(19)
Au12 P12 C231 C232 -148.9(16)
C225 P12 C231 C236 -99.0(15)
C220 P12 C231 C236 149.8(14)
Au12 P12 C231 C236 31.7(17)
C236 C231 C232 C233 4(4)
P12 C231 C232 C233 -176(2)
C231 C232 C233 C234 -3(4)
C232 C233 C234 C235 2(4)
C233 C234 C235 C236 -2(3)
C234 C235 C236 C231 3(3)
C232 C231 C236 C235 -3(3)
P12 C231 C236 C235 176.1(16)

loop_
_platon_squeeze_void_nr
_platon_squeeze_void_average_x
_platon_squeeze_void_average_y
_platon_squeeze_void_average_z
_platon_squeeze_void_volume
_platon_squeeze_void_count_electrons
_platon_squeeze_void_content
1 0.030 0.470 0.000 6250 3013 ' '
2 0.000 0.659 0.250 42 8 ' '
3 0.500 0.159 0.250 42 8 ' '
4 0.175 0.675 0.500 6250 3010 ' '
5 0.000 0.341 0.750 42 9 ' '
6 0.500 0.841 0.750 42 9 ' '
